data_7105309
loop_
_publ_author_name
'Paine, Tapan Kanti'
'Paria, Sayantan'
'Que, Jr, Lawrence'

_publ_section_title
;
 Oxidative decarboxylation of alpha-hydroxy acids by a functional model
 of the nonheme iron oxygenase, CloR.
;
_journal_issue 11
_journal_name_full 'Chemical communications (Cambridge, England)'
_journal_page_first 1830
_journal_page_last 1832
_journal_paper_doi 10.1039/b925389k
_journal_volume 46
_journal_year 2010
_chemical_formula_moiety 'C29 H31 N4 O3 Fe, B C24 H20'
_chemical_formula_sum 'C53 H51 B Fe N4 O3'
_chemical_formula_weight 858.64
_chemical_name_common 04323
_chemical_name_systematic
;
?
;
_space_group_IT_number 2
_symmetry_cell_setting triclinic
_symmetry_space_group_name_Hall '-P 1'
_symmetry_space_group_name_H-M 'P -1'
_atom_sites_solution_hydrogens geom
_atom_sites_solution_primary direct
_atom_sites_solution_secondary difmap
_audit_creation_method SHELXL-97
_cell_angle_alpha 78.286(2)
_cell_angle_beta 76.716(2)
_cell_angle_gamma 74.207(2)
_cell_formula_units_Z 8
_cell_length_a 18.3459(17)
_cell_length_b 20.4138(19)
_cell_length_c 26.054(2)
_cell_measurement_reflns_used 4028
_cell_measurement_temperature 173(2)
_cell_measurement_theta_max 27.45
_cell_measurement_theta_min 2.36
_cell_volume 9034.6(14)
_computing_cell_refinement 'SAINT, Bruker'
_computing_data_collection 'SMART, Bruker'
_computing_data_reduction 'SAINT, Bruker'
_computing_molecular_graphics 'SHELXTL, Bruker'
_computing_publication_material 'Bruker SHELXTL'
_computing_structure_refinement 'SHELXL-97 (Sheldrick, 1997)'
_computing_structure_solution SIR97
_diffrn_ambient_temperature 173(2)
_diffrn_measured_fraction_theta_full 0.996
_diffrn_measured_fraction_theta_max 0.996
_diffrn_measurement_device_type 'Siemens SMART Platform CCD'
_diffrn_measurement_method 'area detector, omega scans per phi'
_diffrn_radiation_monochromator graphite
_diffrn_radiation_source 'normal-focus sealed tube'
_diffrn_radiation_type MoK\a
_diffrn_radiation_wavelength 0.71073
_diffrn_reflns_av_R_equivalents 0.0447
_diffrn_reflns_av_sigmaI/netI 0.0588
_diffrn_reflns_limit_h_max 21
_diffrn_reflns_limit_h_min -21
_diffrn_reflns_limit_k_max 24
_diffrn_reflns_limit_k_min -24
_diffrn_reflns_limit_l_max 31
_diffrn_reflns_limit_l_min -30
_diffrn_reflns_number 87092
_diffrn_reflns_theta_full 25.03
_diffrn_reflns_theta_max 25.03
_diffrn_reflns_theta_min 0.81
_exptl_absorpt_coefficient_mu 0.382
_exptl_absorpt_correction_T_max 0.9628
_exptl_absorpt_correction_T_min 0.8469
_exptl_absorpt_correction_type multi-scan
_exptl_absorpt_process_details 'SADABS, R. Blessing, 1995'
_exptl_crystal_colour Yellow
_exptl_crystal_density_diffrn 1.263
_exptl_crystal_density_method 'not measured'
_exptl_crystal_description Rod
_exptl_crystal_F_000 3616
_exptl_crystal_size_max 0.45
_exptl_crystal_size_mid 0.20
_exptl_crystal_size_min 0.10
_refine_diff_density_max 0.705
_refine_diff_density_min -0.315
_refine_diff_density_rms 0.053
_refine_ls_extinction_method none
_refine_ls_goodness_of_fit_ref 1.048
_refine_ls_hydrogen_treatment mixed
_refine_ls_matrix_type full
_refine_ls_number_parameters 2251
_refine_ls_number_reflns 31797
_refine_ls_number_restraints 0
_refine_ls_restrained_S_all 1.048
_refine_ls_R_factor_all 0.0963
_refine_ls_R_factor_gt 0.0607
_refine_ls_shift/su_max 0.001
_refine_ls_shift/su_mean 0.000
_refine_ls_structure_factor_coef Fsqd
_refine_ls_weighting_details 'calc w=1/[\s^2^(Fo^2^)+(0.0400P)^2^+8.7957P] where P=(Fo^2^+2Fc^2^)/3'
_refine_ls_weighting_scheme calc
_refine_ls_wR_factor_gt 0.1171
_refine_ls_wR_factor_ref 0.1286
_reflns_number_gt 22385
_reflns_number_total 31797
_reflns_threshold_expression >2sigma(I)
_cod_data_source_file b925389k.txt
_cod_data_source_block 04323n
_cod_depositor_comments
;
The following automatic conversions were performed:
'_symmetry_cell_setting' value 'Triclinic' changed to 'triclinic'
according to '/home/saulius/struct/CIF-dictionaries/cif_core.dic'
dictionary named 'cif_core.dic' version 2.4.1 from 2010-06-29.

Automatic conversion script
Id: cif_fix_enum 1527 2010-12-29 10:47:43Z saulius 
;
_cod_original_sg_symbol_H-M P-1
_cod_database_code 7105309

loop_
_symmetry_equiv_pos_as_xyz
'x, y, z'
'-x, -y, -z'

loop_
_atom_site_label
_atom_site_type_symbol
_atom_site_fract_x
_atom_site_fract_y
_atom_site_fract_z
_atom_site_U_iso_or_equiv
_atom_site_adp_type
_atom_site_occupancy
_atom_site_symmetry_multiplicity
_atom_site_calc_flag
_atom_site_refinement_flags
_atom_site_disorder_assembly
_atom_site_disorder_group
Fe1 Fe 0.34834(2) -0.01480(2) 0.828721(17) 0.02715(11) Uani 1 1 d . . .
O1 O 0.30347(12) 0.05836(10) 0.77189(8) 0.0293(5) Uani 1 1 d . . .
O2 O 0.20828(13) 0.10146(12) 0.72627(9) 0.0429(6) Uani 1 1 d . . .
O3 O 0.25968(12) -0.05537(12) 0.81166(9) 0.0314(5) Uani 1 1 d . . .
H03 H 0.272(2) -0.092(2) 0.7983(16) 0.066(14) Uiso 1 1 d . . .
N1 N 0.37038(16) -0.09802(14) 0.89447(11) 0.0374(7) Uani 1 1 d . . .
N2 N 0.26614(15) 0.02285(14) 0.90144(10) 0.0325(6) Uani 1 1 d . . .
N3 N 0.44652(15) 0.00952(14) 0.85107(11) 0.0336(6) Uani 1 1 d . . .
N4 N 0.44586(15) -0.09339(13) 0.78654(11) 0.0343(6) Uani 1 1 d . . .
C1 C 0.2946(2) -0.10087(18) 0.92849(14) 0.0437(9) Uani 1 1 d . . .
H1A H 0.3019 -0.1314 0.9626 0.052 Uiso 1 1 calc R . .
H1B H 0.2650 -0.1201 0.9104 0.052 Uiso 1 1 calc R . .
C2 C 0.25070(19) -0.03008(19) 0.93938(13) 0.0387(8) Uani 1 1 d . . .
C3 C 0.1966(2) -0.0201(2) 0.98553(15) 0.0556(11) Uani 1 1 d . . .
H3 H 0.1871 -0.0581 1.0118 0.067 Uiso 1 1 calc R . .
C4 C 0.1567(2) 0.0461(2) 0.99255(17) 0.0595(12) Uani 1 1 d . . .
H4 H 0.1182 0.0542 1.0234 0.071 Uiso 1 1 calc R . .
C5 C 0.1727(2) 0.0998(2) 0.95504(16) 0.0511(10) Uani 1 1 d . . .
H5 H 0.1460 0.1457 0.9599 0.061 Uiso 1 1 calc R . .
C6 C 0.22806(19) 0.08739(19) 0.90977(14) 0.0388(8) Uani 1 1 d . . .
C7 C 0.2480(2) 0.14554(18) 0.86855(15) 0.0502(10) Uani 1 1 d . . .
H7A H 0.3042 0.1384 0.8590 0.075 Uiso 1 1 calc R . .
H7B H 0.2258 0.1890 0.8829 0.075 Uiso 1 1 calc R . .
H7C H 0.2271 0.1473 0.8368 0.075 Uiso 1 1 calc R . .
C8 C 0.4211(2) -0.0823(2) 0.92463(14) 0.0474(10) Uani 1 1 d . . .
H8A H 0.4543 -0.1260 0.9389 0.057 Uiso 1 1 calc R . .
H8B H 0.3886 -0.0604 0.9554 0.057 Uiso 1 1 calc R . .
C9 C 0.47192(19) -0.03554(18) 0.89246(13) 0.0368(8) Uani 1 1 d . . .
C10 C 0.5398(2) -0.0376(2) 0.90802(16) 0.0485(10) Uani 1 1 d . . .
H10 H 0.5568 -0.0707 0.9368 0.058 Uiso 1 1 calc R . .
C11 C 0.5821(2) 0.0090(2) 0.88130(17) 0.0543(11) Uani 1 1 d . . .
H11 H 0.6282 0.0094 0.8919 0.065 Uiso 1 1 calc R . .
C12 C 0.5573(2) 0.0553(2) 0.83892(16) 0.0476(10) Uani 1 1 d . . .
H12 H 0.5865 0.0874 0.8196 0.057 Uiso 1 1 calc R . .
C13 C 0.48918(19) 0.05445(18) 0.82459(14) 0.0388(8) Uani 1 1 d . . .
C14 C 0.4604(2) 0.1057(2) 0.77951(17) 0.0632(12) Uani 1 1 d . . .
H14A H 0.4165 0.0940 0.7712 0.095 Uiso 0.50 1 calc PR . .
H14B H 0.5018 0.1049 0.7480 0.095 Uiso 0.50 1 calc PR . .
H14C H 0.4442 0.1519 0.7898 0.095 Uiso 0.50 1 calc PR . .
H14D H 0.4918 0.1399 0.7682 0.095 Uiso 0.50 1 calc PR . .
H14E H 0.4066 0.1289 0.7913 0.095 Uiso 0.50 1 calc PR . .
H14F H 0.4641 0.0820 0.7496 0.095 Uiso 0.50 1 calc PR . .
C15 C 0.4079(2) -0.16124(18) 0.87032(15) 0.0464(9) Uani 1 1 d . . .
H15A H 0.3691 -0.1773 0.8584 0.056 Uiso 1 1 calc R . .
H15B H 0.4309 -0.1980 0.8971 0.056 Uiso 1 1 calc R . .
C16 C 0.4696(2) -0.14681(17) 0.82352(14) 0.0402(9) Uani 1 1 d . . .
C17 C 0.5449(2) -0.1855(2) 0.81814(16) 0.0557(11) Uani 1 1 d . . .
H17 H 0.5602 -0.2229 0.8448 0.067 Uiso 1 1 calc R . .
C18 C 0.5974(2) -0.1688(2) 0.77324(16) 0.0555(11) Uani 1 1 d . . .
H18 H 0.6500 -0.1929 0.7695 0.067 Uiso 1 1 calc R . .
C19 C 0.5722(2) -0.1169(2) 0.73423(16) 0.0489(10) Uani 1 1 d . . .
H19 H 0.6070 -0.1059 0.7024 0.059 Uiso 1 1 calc R . .
C20 C 0.4957(2) -0.08042(17) 0.74147(14) 0.0388(8) Uani 1 1 d . . .
C21 C 0.4658(2) -0.0263(2) 0.69786(15) 0.0615(12) Uani 1 1 d . . .
H21A H 0.4205 0.0067 0.7134 0.092 Uiso 0.50 1 calc PR . .
H21B H 0.4514 -0.0482 0.6727 0.092 Uiso 0.50 1 calc PR . .
H21C H 0.5060 -0.0022 0.6790 0.092 Uiso 0.50 1 calc PR . .
H21D H 0.4981 -0.0358 0.6633 0.092 Uiso 0.50 1 calc PR . .
H21E H 0.4672 0.0191 0.7040 0.092 Uiso 0.50 1 calc PR . .
H21F H 0.4126 -0.0269 0.6978 0.092 Uiso 0.50 1 calc PR . .
C22 C 0.24099(18) 0.05690(16) 0.75918(12) 0.0301(7) Uani 1 1 d . . .
C23 C 0.20405(17) -0.00267(15) 0.78664(13) 0.0302(7) Uani 1 1 d . . .
H23 H 0.1893 -0.0216 0.7591 0.036 Uiso 1 1 calc R . .
C24 C 0.13206(18) 0.01922(17) 0.82850(14) 0.0353(8) Uani 1 1 d . . .
C25 C 0.1094(2) -0.02985(19) 0.86939(16) 0.0529(11) Uani 1 1 d . . .
H25 H 0.1377 -0.0764 0.8698 0.063 Uiso 1 1 calc R . .
C26 C 0.0470(2) -0.0137(2) 0.90965(18) 0.0632(12) Uani 1 1 d . . .
H26 H 0.0330 -0.0490 0.9371 0.076 Uiso 1 1 calc R . .
C27 C 0.0054(2) 0.0523(2) 0.91028(18) 0.0593(11) Uani 1 1 d . . .
H27 H -0.0376 0.0639 0.9379 0.071 Uiso 1 1 calc R . .
C28 C 0.0272(2) 0.1018(2) 0.87009(19) 0.0708(13) Uani 1 1 d . . .
H28 H -0.0012 0.1483 0.8702 0.085 Uiso 1 1 calc R . .
C29 C 0.0894(2) 0.0859(2) 0.82930(17) 0.0562(11) Uani 1 1 d . . .
H29 H 0.1027 0.1213 0.8017 0.067 Uiso 1 1 calc R . .
Fe2 Fe 0.14491(3) 0.31440(2) 0.677980(17) 0.02783(11) Uani 1 1 d . . .
O4 O 0.19121(12) 0.34626(10) 0.72915(8) 0.0308(5) Uani 1 1 d . . .
O5 O 0.28522(13) 0.32722(12) 0.77478(10) 0.0436(6) Uani 1 1 d . . .
O6 O 0.23319(12) 0.22494(12) 0.70145(9) 0.0328(5) Uani 1 1 d . . .
H06 H 0.227(2) 0.183(2) 0.7119(15) 0.060(13) Uiso 1 1 d . . .
N5 N 0.12838(16) 0.26156(13) 0.61839(10) 0.0336(6) Uani 1 1 d . . .
N7 N 0.04573(14) 0.38947(13) 0.65187(10) 0.0304(6) Uani 1 1 d . . .
N6 N 0.05402(16) 0.25811(14) 0.72487(11) 0.0381(7) Uani 1 1 d . . .
N8 N 0.22499(15) 0.34425(14) 0.60277(10) 0.0338(6) Uani 1 1 d . . .
C30 C 0.0944(2) 0.20313(17) 0.64587(14) 0.0446(9) Uani 1 1 d . . .
H30A H 0.1360 0.1632 0.6557 0.053 Uiso 1 1 calc R . .
H30B H 0.0691 0.1899 0.6211 0.053 Uiso 1 1 calc R . .
C31 C 0.0364(2) 0.21997(19) 0.69507(15) 0.0470(10) Uani 1 1 d . . .
C32 C -0.0291(3) 0.1945(3) 0.7099(2) 0.0822(16) Uani 1 1 d . . .
H32 H -0.0401 0.1678 0.6880 0.099 Uiso 1 1 calc R . .
C33 C -0.0780(3) 0.2084(4) 0.7572(3) 0.112(2) Uani 1 1 d . . .
H33 H -0.1239 0.1924 0.7680 0.135 Uiso 1 1 calc R . .
C34 C -0.0596(3) 0.2457(3) 0.7882(2) 0.0819(16) Uani 1 1 d . . .
H34 H -0.0927 0.2551 0.8211 0.098 Uiso 1 1 calc R . .
C35 C 0.0070(2) 0.2700(2) 0.77218(16) 0.0503(10) Uani 1 1 d . . .
C36 C 0.0293(3) 0.3080(2) 0.80676(17) 0.0684(13) Uani 1 1 d . . .
H36A H 0.0581 0.3409 0.7845 0.103 Uiso 0.50 1 calc PR . .
H36B H 0.0617 0.2753 0.8303 0.103 Uiso 0.50 1 calc PR . .
H36C H -0.0172 0.3329 0.8283 0.103 Uiso 0.50 1 calc PR . .
H36D H 0.0103 0.2919 0.8443 0.103 Uiso 0.50 1 calc PR . .
H36E H 0.0067 0.3574 0.7984 0.103 Uiso 0.50 1 calc PR . .
H36F H 0.0856 0.2998 0.8004 0.103 Uiso 0.50 1 calc PR . .
C37 C 0.0763(2) 0.31261(17) 0.58551(13) 0.0367(8) Uani 1 1 d . . .
H37A H 0.0474 0.2880 0.5713 0.044 Uiso 1 1 calc R . .
H37B H 0.1079 0.3356 0.5548 0.044 Uiso 1 1 calc R . .
C38 C 0.01951(19) 0.36680(16) 0.61572(13) 0.0334(8) Uani 1 1 d . . .
C39 C -0.0534(2) 0.39416(18) 0.60432(14) 0.0420(9) Uani 1 1 d . . .
H39 H -0.0704 0.3769 0.5791 0.050 Uiso 1 1 calc R . .
C40 C -0.1013(2) 0.4471(2) 0.63024(15) 0.0469(10) Uani 1 1 d . . .
H40 H -0.1523 0.4661 0.6237 0.056 Uiso 1 1 calc R . .
C41 C -0.07452(19) 0.47203(19) 0.66572(14) 0.0429(9) Uani 1 1 d . . .
H41 H -0.1065 0.5092 0.6832 0.052 Uiso 1 1 calc R . .
C42 C -0.00063(19) 0.44272(17) 0.67600(13) 0.0356(8) Uani 1 1 d . . .
C43 C 0.0306(2) 0.47082(19) 0.71272(15) 0.0466(9) Uani 1 1 d . . .
H43A H 0.0755 0.4368 0.7238 0.070 Uiso 1 1 calc R . .
H43B H -0.0092 0.4809 0.7442 0.070 Uiso 1 1 calc R . .
H43C H 0.0459 0.5132 0.6943 0.070 Uiso 1 1 calc R . .
C44 C 0.2055(2) 0.23832(17) 0.58601(13) 0.0403(9) Uani 1 1 d . . .
H44A H 0.1999 0.2241 0.5533 0.048 Uiso 1 1 calc R . .
H44B H 0.2356 0.1979 0.6066 0.048 Uiso 1 1 calc R . .
C45 C 0.2482(2) 0.29498(18) 0.57096(13) 0.0376(8) Uani 1 1 d . . .
C46 C 0.3077(2) 0.2954(2) 0.52767(15) 0.0516(10) Uani 1 1 d . . .
H46 H 0.3236 0.2595 0.5065 0.062 Uiso 1 1 calc R . .
C47 C 0.3437(2) 0.3492(2) 0.51587(16) 0.0574(11) Uani 1 1 d . . .
H47 H 0.3857 0.3502 0.4868 0.069 Uiso 1 1 calc R . .
C48 C 0.3185(2) 0.4013(2) 0.54640(14) 0.0486(10) Uani 1 1 d . . .
H48 H 0.3416 0.4394 0.5377 0.058 Uiso 1 1 calc R . .
C49 C 0.25936(19) 0.39802(18) 0.58971(13) 0.0369(8) Uani 1 1 d . . .
C50 C 0.2290(2) 0.45428(19) 0.62324(14) 0.0491(10) Uani 1 1 d . . .
H50A H 0.2204 0.4342 0.6610 0.074 Uiso 0.50 1 calc PR . .
H50B H 0.1803 0.4830 0.6139 0.074 Uiso 0.50 1 calc PR . .
H50C H 0.2665 0.4826 0.6169 0.074 Uiso 0.50 1 calc PR . .
H50D H 0.2244 0.4990 0.6002 0.074 Uiso 0.50 1 calc PR . .
H50E H 0.2645 0.4502 0.6473 0.074 Uiso 0.50 1 calc PR . .
H50F H 0.1783 0.4506 0.6443 0.074 Uiso 0.50 1 calc PR . .
C51 C 0.25268(18) 0.30989(16) 0.74464(12) 0.0310(7) Uani 1 1 d . . .
C52 C 0.28921(17) 0.24125(16) 0.72416(13) 0.0302(7) Uani 1 1 d . . .
H52 H 0.3017 0.2048 0.7550 0.036 Uiso 1 1 calc R . .
C53 C 0.36200(18) 0.24171(17) 0.68249(13) 0.0341(8) Uani 1 1 d . . .
C54 C 0.3961(2) 0.2965(2) 0.66690(16) 0.0533(10) Uani 1 1 d . . .
H54 H 0.3754 0.3361 0.6841 0.064 Uiso 1 1 calc R . .
C55 C 0.4603(2) 0.2948(3) 0.62634(18) 0.0708(13) Uani 1 1 d . . .
H55 H 0.4822 0.3337 0.6154 0.085 Uiso 1 1 calc R . .
C56 C 0.4922(2) 0.2374(3) 0.60213(18) 0.0717(14) Uani 1 1 d . . .
H56 H 0.5362 0.2361 0.5744 0.086 Uiso 1 1 calc R . .
C57 C 0.4599(3) 0.1818(3) 0.6182(2) 0.0800(16) Uani 1 1 d . . .
H57 H 0.4821 0.1415 0.6019 0.096 Uiso 1 1 calc R . .
C58 C 0.3950(2) 0.1840(2) 0.65805(18) 0.0614(12) Uani 1 1 d . . .
H58 H 0.3730 0.1451 0.6687 0.074 Uiso 1 1 calc R . .
Fe3 Fe 0.15971(3) 0.82672(2) 0.673150(17) 0.02757(11) Uani 1 1 d . . .
O7 O 0.20236(12) 0.85236(10) 0.72931(8) 0.0314(5) Uani 1 1 d . . .
O8 O 0.28946(13) 0.82519(11) 0.78184(9) 0.0422(6) Uani 1 1 d . . .
O9 O 0.24792(12) 0.73529(11) 0.69350(9) 0.0306(5) Uani 1 1 d . . .
H09 H 0.239(2) 0.693(2) 0.7030(14) 0.056(12) Uiso 1 1 d . . .
N9 N 0.13573(14) 0.78817(13) 0.60792(10) 0.0309(6) Uani 1 1 d . . .
N10 N 0.24203(14) 0.85963(13) 0.60001(10) 0.0308(6) Uani 1 1 d . . .
N11 N 0.05861(15) 0.91005(13) 0.65173(10) 0.0317(6) Uani 1 1 d . . .
N12 N 0.06395(15) 0.77304(13) 0.71599(10) 0.0330(6) Uani 1 1 d . . .
C59 C 0.21132(18) 0.76383(17) 0.57441(13) 0.0349(8) Uani 1 1 d . . .
H59A H 0.2038 0.7541 0.5405 0.042 Uiso 1 1 calc R . .
H59B H 0.2398 0.7206 0.5931 0.042 Uiso 1 1 calc R . .
C60 C 0.25733(18) 0.81794(17) 0.56277(13) 0.0342(8) Uani 1 1 d . . .
C61 C 0.3106(2) 0.8239(2) 0.51638(15) 0.0495(10) Uani 1 1 d . . .
H61 H 0.3195 0.7940 0.4909 0.059 Uiso 1 1 calc R . .
C62 C 0.3507(2) 0.8744(2) 0.50789(16) 0.0562(11) Uani 1 1 d . . .
H62 H 0.3888 0.8791 0.4767 0.067 Uiso 1 1 calc R . .
C63 C 0.3352(2) 0.91779(19) 0.54476(14) 0.0441(9) Uani 1 1 d . . .
H63 H 0.3618 0.9533 0.5389 0.053 Uiso 1 1 calc R . .
C64 C 0.28059(19) 0.90975(17) 0.59056(13) 0.0354(8) Uani 1 1 d . . .
C65 C 0.2609(2) 0.95745(19) 0.63107(15) 0.0525(10) Uani 1 1 d . . .
H65A H 0.2048 0.9717 0.6417 0.079 Uiso 0.50 1 calc PR . .
H65B H 0.2816 0.9981 0.6156 0.079 Uiso 0.50 1 calc PR . .
H65C H 0.2835 0.9337 0.6624 0.079 Uiso 0.50 1 calc PR . .
H65D H 0.3085 0.9640 0.6382 0.079 Uiso 0.50 1 calc PR . .
H65E H 0.2317 0.9376 0.6642 0.079 Uiso 0.50 1 calc PR . .
H65F H 0.2298 1.0020 0.6174 0.079 Uiso 0.50 1 calc PR . .
C66 C 0.08653(19) 0.84590(18) 0.57732(13) 0.0380(8) Uani 1 1 d . . .
H66A H 0.0557 0.8268 0.5601 0.046 Uiso 1 1 calc R . .
H66B H 0.1201 0.8699 0.5487 0.046 Uiso 1 1 calc R . .
C67 C 0.03304(18) 0.89709(17) 0.61095(13) 0.0329(8) Uani 1 1 d . . .
C68 C -0.03792(19) 0.93251(18) 0.59780(15) 0.0426(9) Uani 1 1 d . . .
H68 H -0.0547 0.9218 0.5693 0.051 Uiso 1 1 calc R . .
C69 C -0.0836(2) 0.98332(19) 0.62645(16) 0.0477(10) Uani 1 1 d . . .
H69 H -0.1323 1.0084 0.6181 0.057 Uiso 1 1 calc R . .
C70 C -0.05706(19) 0.99715(18) 0.66767(15) 0.0437(9) Uani 1 1 d . . .
H70 H -0.0877 1.0321 0.6879 0.052 Uiso 1 1 calc R . .
C71 C 0.01408(19) 0.96030(17) 0.67971(13) 0.0366(8) Uani 1 1 d . . .
C72 C 0.0437(2) 0.9759(2) 0.72362(16) 0.0570(11) Uani 1 1 d . . .
H72A H 0.0826 0.9358 0.7358 0.086 Uiso 0.50 1 calc PR . .
H72B H 0.0010 0.9866 0.7534 0.086 Uiso 0.50 1 calc PR . .
H72C H 0.0668 1.0156 0.7105 0.086 Uiso 0.50 1 calc PR . .
H72D H 0.0177 1.0228 0.7307 0.086 Uiso 0.50 1 calc PR . .
H72E H 0.0993 0.9721 0.7130 0.086 Uiso 0.50 1 calc PR . .
H72F H 0.0335 0.9431 0.7560 0.086 Uiso 0.50 1 calc PR . .
C73 C 0.0959(2) 0.73220(18) 0.63181(13) 0.0391(8) Uani 1 1 d . . .
H73A H 0.1340 0.6896 0.6424 0.047 Uiso 1 1 calc R . .
H73B H 0.0707 0.7229 0.6052 0.047 Uiso 1 1 calc R . .
C74 C 0.03660(19) 0.75196(17) 0.67975(13) 0.0353(8) Uani 1 1 d . . .
C75 C -0.0387(2) 0.74800(19) 0.68677(14) 0.0442(9) Uani 1 1 d . . .
H75 H -0.0561 0.7332 0.6604 0.053 Uiso 1 1 calc R . .
C76 C -0.0886(2) 0.7659(2) 0.73297(15) 0.0495(10) Uani 1 1 d . . .
H76 H -0.1416 0.7661 0.7379 0.059 Uiso 1 1 calc R . .
C77 C -0.0607(2) 0.7835(2) 0.77154(14) 0.0481(10) Uani 1 1 d . . .
H77 H -0.0939 0.7943 0.8040 0.058 Uiso 1 1 calc R . .
C78 C 0.0164(2) 0.78530(18) 0.76295(13) 0.0391(8) Uani 1 1 d . . .
C79 C 0.0507(2) 0.7982(2) 0.80575(15) 0.0576(11) Uani 1 1 d . . .
H79A H 0.0852 0.8291 0.7901 0.086 Uiso 0.50 1 calc PR . .
H79B H 0.0800 0.7544 0.8223 0.086 Uiso 0.50 1 calc PR . .
H79C H 0.0094 0.8194 0.8329 0.086 Uiso 0.50 1 calc PR . .
H79D H 0.0312 0.7729 0.8401 0.086 Uiso 0.50 1 calc PR . .
H79E H 0.0364 0.8476 0.8079 0.086 Uiso 0.50 1 calc PR . .
H79F H 0.1070 0.7826 0.7973 0.086 Uiso 0.50 1 calc PR . .
C80 C 0.26093(18) 0.81297(16) 0.74691(12) 0.0297(7) Uani 1 1 d . . .
C81 C 0.29857(17) 0.74583(16) 0.72369(13) 0.0293(7) Uani 1 1 d . . .
H81 H 0.3040 0.7071 0.7540 0.035 Uiso 1 1 calc R . .
C82 C 0.37847(18) 0.74565(15) 0.69007(14) 0.0329(8) Uani 1 1 d . . .
C83 C 0.3989(2) 0.72318(19) 0.64123(15) 0.0455(9) Uani 1 1 d . . .
H83 H 0.3618 0.7102 0.6278 0.055 Uiso 1 1 calc R . .
C84 C 0.4723(2) 0.7192(2) 0.61136(17) 0.0580(11) Uani 1 1 d . . .
H84 H 0.4844 0.7053 0.5771 0.070 Uiso 1 1 calc R . .
C85 C 0.5284(2) 0.7354(2) 0.63106(18) 0.0579(11) Uani 1 1 d . . .
H85 H 0.5794 0.7314 0.6112 0.069 Uiso 1 1 calc R . .
C86 C 0.5084(2) 0.7574(2) 0.68010(18) 0.0583(11) Uani 1 1 d . . .
H86 H 0.5462 0.7688 0.6940 0.070 Uiso 1 1 calc R . .
C87 C 0.4347(2) 0.76305(19) 0.70950(16) 0.0462(9) Uani 1 1 d . . .
H87 H 0.4220 0.7788 0.7431 0.055 Uiso 1 1 calc R . .
Fe4 Fe 0.34551(3) 0.48114(2) 0.818836(17) 0.02718(11) Uani 1 1 d . . .
O10 O 0.30214(12) 0.56345(11) 0.76699(8) 0.0317(5) Uani 1 1 d . . .
O11 O 0.21462(13) 0.61570(11) 0.71604(9) 0.0408(6) Uani 1 1 d . . .
O12 O 0.25086(13) 0.45257(12) 0.79733(9) 0.0324(5) Uani 1 1 d . . .
H012 H 0.260(2) 0.4147(18) 0.7879(14) 0.042(11) Uiso 1 1 d . . .
N13 N 0.36474(15) 0.39013(13) 0.87958(10) 0.0286(6) Uani 1 1 d . . .
N14 N 0.26752(15) 0.51231(13) 0.89448(10) 0.0310(6) Uani 1 1 d . . .
N15 N 0.44754(14) 0.49506(13) 0.84249(10) 0.0296(6) Uani 1 1 d . . .
N16 N 0.43250(15) 0.40279(14) 0.77189(10) 0.0342(6) Uani 1 1 d . . .
C88 C 0.28854(18) 0.38798(16) 0.91332(12) 0.0337(8) Uani 1 1 d . . .
H88A H 0.2954 0.3551 0.9464 0.040 Uiso 1 1 calc R . .
H88B H 0.2579 0.3715 0.8941 0.040 Uiso 1 1 calc R . .
C89 C 0.24578(18) 0.45783(17) 0.92732(12) 0.0319(8) Uani 1 1 d . . .
C90 C 0.18642(19) 0.46532(19) 0.97085(13) 0.0392(8) Uani 1 1 d . . .
H90 H 0.1717 0.4262 0.9931 0.047 Uiso 1 1 calc R . .
C91 C 0.1488(2) 0.5314(2) 0.98120(14) 0.0448(9) Uani 1 1 d . . .
H91 H 0.1069 0.5383 1.0103 0.054 Uiso 1 1 calc R . .
C92 C 0.1726(2) 0.58701(19) 0.94893(14) 0.0428(9) Uani 1 1 d . . .
H92 H 0.1482 0.6324 0.9562 0.051 Uiso 1 1 calc R . .
C93 C 0.23255(19) 0.57617(17) 0.90567(13) 0.0352(8) Uani 1 1 d . . .
C94 C 0.2620(2) 0.63481(18) 0.87088(15) 0.0544(11) Uani 1 1 d . . .
H94A H 0.3182 0.6245 0.8670 0.082 Uiso 0.50 1 calc PR . .
H94B H 0.2389 0.6768 0.8871 0.082 Uiso 0.50 1 calc PR . .
H94C H 0.2482 0.6415 0.8357 0.082 Uiso 0.50 1 calc PR . .
H94D H 0.2187 0.6707 0.8595 0.082 Uiso 0.50 1 calc PR . .
H94E H 0.2980 0.6184 0.8395 0.082 Uiso 0.50 1 calc PR . .
H94F H 0.2886 0.6537 0.8909 0.082 Uiso 0.50 1 calc PR . .
C95 C 0.41766(19) 0.40014(17) 0.91118(12) 0.0333(8) Uani 1 1 d . . .
H95A H 0.4473 0.3544 0.9255 0.040 Uiso 1 1 calc R . .
H95B H 0.3866 0.4230 0.9419 0.040 Uiso 1 1 calc R . .
C96 C 0.47358(18) 0.44256(16) 0.87980(12) 0.0292(7) Uani 1 1 d . . .
C97 C 0.54513(19) 0.43119(18) 0.89242(13) 0.0380(8) Uani 1 1 d . . .
H97 H 0.5621 0.3935 0.9185 0.046 Uiso 1 1 calc R . .
C98 C 0.5922(2) 0.47517(19) 0.86683(14) 0.0438(9) Uani 1 1 d . . .
H98 H 0.6423 0.4678 0.8746 0.053 Uiso 1 1 calc R . .
C99 C 0.56528(19) 0.52979(19) 0.82997(13) 0.0388(8) Uani 1 1 d . . .
H99 H 0.5962 0.5613 0.8126 0.047 Uiso 1 1 calc R . .
C100 C 0.49285(18) 0.53887(17) 0.81808(13) 0.0337(8) Uani 1 1 d . . .
C101 C 0.4623(2) 0.59917(18) 0.77917(15) 0.0473(10) Uani 1 1 d . . .
H10A H 0.4222 0.5891 0.7649 0.071 Uiso 0.50 1 calc PR . .
H10B H 0.5043 0.6082 0.7499 0.071 Uiso 0.50 1 calc PR . .
H10C H 0.4403 0.6398 0.7972 0.071 Uiso 0.50 1 calc PR . .
H10D H 0.4890 0.6356 0.7764 0.071 Uiso 0.50 1 calc PR . .
H10E H 0.4069 0.6165 0.7915 0.071 Uiso 0.50 1 calc PR . .
H10F H 0.4709 0.5849 0.7441 0.071 Uiso 0.50 1 calc PR . .
C102 C 0.3977(2) 0.32793(16) 0.85361(13) 0.0362(8) Uani 1 1 d . . .
H10G H 0.3553 0.3115 0.8467 0.043 Uiso 1 1 calc R . .
H10H H 0.4257 0.2911 0.8780 0.043 Uiso 1 1 calc R . .
C103 C 0.45160(19) 0.34121(18) 0.80213(14) 0.0372(8) Uani 1 1 d . . .
C104 C 0.5149(2) 0.2906(2) 0.78569(18) 0.0629(12) Uani 1 1 d . . .
H104 H 0.5270 0.2476 0.8079 0.076 Uiso 1 1 calc R . .
C105 C 0.5603(3) 0.3034(3) 0.7365(2) 0.0812(15) Uani 1 1 d . . .
H105 H 0.6052 0.2699 0.7248 0.097 Uiso 1 1 calc R . .
C106 C 0.5400(2) 0.3652(3) 0.70480(18) 0.0660(12) Uani 1 1 d . . .
H106 H 0.5703 0.3745 0.6705 0.079 Uiso 1 1 calc R . .
C107 C 0.4751(2) 0.4140(2) 0.72277(14) 0.0445(9) Uani 1 1 d . . .
C108 C 0.4491(2) 0.4796(2) 0.68783(15) 0.0631(12) Uani 1 1 d . . .
H10I H 0.4168 0.5142 0.7099 0.095 Uiso 0.50 1 calc PR . .
H10J H 0.4192 0.4719 0.6638 0.095 Uiso 0.50 1 calc PR . .
H10K H 0.4940 0.4959 0.6668 0.095 Uiso 0.50 1 calc PR . .
H10L H 0.4699 0.4738 0.6504 0.095 Uiso 0.50 1 calc PR . .
H10M H 0.4675 0.5161 0.6965 0.095 Uiso 0.50 1 calc PR . .
H10N H 0.3926 0.4921 0.6936 0.095 Uiso 0.50 1 calc PR . .
C109 C 0.24230(18) 0.56716(16) 0.74875(13) 0.0314(7) Uani 1 1 d . . .
C110 C 0.20244(18) 0.50693(15) 0.76790(12) 0.0300(7) Uani 1 1 d . . .
H110 H 0.1972 0.4899 0.7358 0.036 Uiso 1 1 calc R . .
C111 C 0.12236(19) 0.52863(16) 0.80093(13) 0.0326(8) Uani 1 1 d . . .
C112 C 0.1010(2) 0.4953(2) 0.85125(16) 0.0573(11) Uani 1 1 d . . .
H112 H 0.1375 0.4580 0.8662 0.069 Uiso 1 1 calc R . .
C113 C 0.0273(2) 0.5149(3) 0.88096(18) 0.0702(13) Uani 1 1 d . . .
H113 H 0.0147 0.4920 0.9162 0.084 Uiso 1 1 calc R . .
C114 C -0.0264(3) 0.5663(2) 0.8599(2) 0.0653(13) Uani 1 1 d . . .
H114 H -0.0768 0.5792 0.8801 0.078 Uiso 1 1 calc R . .
C115 C -0.0077(2) 0.6001(2) 0.8089(2) 0.0719(14) Uani 1 1 d . . .
H115 H -0.0456 0.6356 0.7936 0.086 Uiso 1 1 calc R . .
C116 C 0.0664(2) 0.58205(19) 0.78003(18) 0.0591(11) Uani 1 1 d . . .
H116 H 0.0793 0.6065 0.7454 0.071 Uiso 1 1 calc R . .
B1 B 0.7390(2) 0.3817(2) 0.55175(16) 0.0354(9) Uani 1 1 d . . .
C117 C 0.70356(19) 0.4266(2) 0.60157(14) 0.0411(9) Uani 1 1 d . . .
C118 C 0.7188(2) 0.4014(3) 0.65284(15) 0.0644(13) Uani 1 1 d . . .
H118 H 0.7497 0.3561 0.6597 0.077 Uiso 1 1 calc R . .
C119 C 0.6901(3) 0.4404(4) 0.69450(19) 0.091(2) Uani 1 1 d . . .
H119 H 0.7007 0.4213 0.7292 0.110 Uiso 1 1 calc R . .
C120 C 0.6462(3) 0.5070(4) 0.6852(3) 0.099(2) Uani 1 1 d . . .
H120 H 0.6275 0.5340 0.7133 0.119 Uiso 1 1 calc R . .
C121 C 0.6297(3) 0.5339(3) 0.6351(2) 0.0819(16) Uani 1 1 d . . .
H121 H 0.5996 0.5795 0.6283 0.098 Uiso 1 1 calc R . .
C122 C 0.6573(2) 0.4937(2) 0.59499(16) 0.0551(11) Uani 1 1 d . . .
H122 H 0.6442 0.5126 0.5609 0.066 Uiso 1 1 calc R . .
C123 C 0.75390(19) 0.29949(18) 0.57802(14) 0.0382(8) Uani 1 1 d . . .
C124 C 0.6937(2) 0.26585(18) 0.59303(15) 0.0443(9) Uani 1 1 d . . .
H124 H 0.6451 0.2899 0.5840 0.053 Uiso 1 1 calc R . .
C125 C 0.7008(2) 0.1995(2) 0.62035(16) 0.0552(11) Uani 1 1 d . . .
H125 H 0.6575 0.1797 0.6304 0.066 Uiso 1 1 calc R . .
C126 C 0.7711(2) 0.1620(2) 0.63307(18) 0.0632(12) Uani 1 1 d . . .
H126 H 0.7770 0.1162 0.6514 0.076 Uiso 1 1 calc R . .
C127 C 0.8319(3) 0.1927(2) 0.61859(19) 0.0714(14) Uani 1 1 d . . .
H127 H 0.8807 0.1678 0.6270 0.086 Uiso 1 1 calc R . .
C128 C 0.8234(2) 0.2600(2) 0.59166(17) 0.0588(11) Uani 1 1 d . . .
H128 H 0.8669 0.2797 0.5823 0.071 Uiso 1 1 calc R . .
C129 C 0.81822(18) 0.40368(17) 0.51764(12) 0.0329(8) Uani 1 1 d . . .
C130 C 0.82968(19) 0.46996(18) 0.51334(13) 0.0374(8) Uani 1 1 d . . .
H130 H 0.7903 0.5030 0.5312 0.045 Uiso 1 1 calc R . .
C131 C 0.8955(2) 0.4894(2) 0.48432(14) 0.0451(9) Uani 1 1 d . . .
H131 H 0.9004 0.5349 0.4830 0.054 Uiso 1 1 calc R . .
C132 C 0.9540(2) 0.4437(2) 0.45735(14) 0.0488(10) Uani 1 1 d . . .
H132 H 0.9994 0.4572 0.4376 0.059 Uiso 1 1 calc R . .
C133 C 0.9458(2) 0.3785(2) 0.45943(14) 0.0472(10) Uani 1 1 d . . .
H133 H 0.9855 0.3462 0.4409 0.057 Uiso 1 1 calc R . .
C134 C 0.87872(19) 0.3594(2) 0.48895(14) 0.0428(9) Uani 1 1 d . . .
H134 H 0.8741 0.3140 0.4895 0.051 Uiso 1 1 calc R . .
C135 C 0.67640(18) 0.39748(16) 0.51210(13) 0.0327(8) Uani 1 1 d . . .
C136 C 0.69826(19) 0.39877(16) 0.45683(13) 0.0339(8) Uani 1 1 d . . .
H136 H 0.7514 0.3932 0.4415 0.041 Uiso 1 1 calc R . .
C137 C 0.6463(2) 0.40778(18) 0.42335(15) 0.0450(9) Uani 1 1 d . . .
H137 H 0.6644 0.4082 0.3861 0.054 Uiso 1 1 calc R . .
C138 C 0.5690(2) 0.41604(19) 0.44387(17) 0.0515(10) Uani 1 1 d . . .
H138 H 0.5333 0.4215 0.4211 0.062 Uiso 1 1 calc R . .
C139 C 0.5438(2) 0.41624(19) 0.49778(17) 0.0525(10) Uani 1 1 d . . .
H139 H 0.4905 0.4219 0.5126 0.063 Uiso 1 1 calc R . .
C140 C 0.59672(19) 0.40807(18) 0.53055(15) 0.0419(9) Uani 1 1 d . . .
H140 H 0.5778 0.4098 0.5675 0.050 Uiso 1 1 calc R . .
B2 B 0.2444(2) 0.7099(2) 1.05666(16) 0.0353(9) Uani 1 1 d . . .
C141 C 0.2108(2) 0.65190(18) 1.10385(13) 0.0395(9) Uani 1 1 d . . .
C142 C 0.1700(2) 0.60901(19) 1.09323(16) 0.0521(10) Uani 1 1 d . . .
H142 H 0.1599 0.6151 1.0582 0.062 Uiso 1 1 calc R . .
C143 C 0.1438(3) 0.5584(2) 1.1306(2) 0.0721(13) Uani 1 1 d . . .
H143 H 0.1170 0.5304 1.1208 0.087 Uiso 1 1 calc R . .
C144 C 0.1558(3) 0.5481(3) 1.1807(2) 0.0807(16) Uani 1 1 d . . .
H144 H 0.1375 0.5133 1.2065 0.097 Uiso 1 1 calc R . .
C145 C 0.1946(3) 0.5885(3) 1.19430(17) 0.0798(16) Uani 1 1 d . . .
H145 H 0.2030 0.5818 1.2298 0.096 Uiso 1 1 calc R . .
C146 C 0.2225(2) 0.6400(2) 1.15613(16) 0.0598(11) Uani 1 1 d . . .
H146 H 0.2499 0.6670 1.1664 0.072 Uiso 1 1 calc R . .
C147 C 0.2549(2) 0.77089(18) 1.08461(14) 0.0403(9) Uani 1 1 d . . .
C148 C 0.3193(2) 0.7657(2) 1.1062(2) 0.0749(15) Uani 1 1 d . . .
H148 H 0.3608 0.7262 1.1025 0.090 Uiso 1 1 calc R . .
C149 C 0.3258(3) 0.8153(3) 1.1328(3) 0.102(2) Uani 1 1 d . . .
H149 H 0.3713 0.8094 1.1465 0.123 Uiso 1 1 calc R . .
C150 C 0.2672(3) 0.8731(2) 1.1398(2) 0.0793(16) Uani 1 1 d . . .
H150 H 0.2715 0.9073 1.1581 0.095 Uiso 1 1 calc R . .
C151 C 0.2024(2) 0.88010(19) 1.11974(16) 0.0530(10) Uani 1 1 d . . .
H151 H 0.1609 0.9194 1.1243 0.064 Uiso 1 1 calc R . .
C152 C 0.1971(2) 0.83023(17) 1.09284(14) 0.0412(9) Uani 1 1 d . . .
H152 H 0.1515 0.8368 1.0792 0.049 Uiso 1 1 calc R . .
C153 C 0.32618(19) 0.67178(17) 1.02153(13) 0.0348(8) Uani 1 1 d . . .
C154 C 0.3860(2) 0.70431(19) 0.99806(15) 0.0490(10) Uani 1 1 d . . .
H154 H 0.3798 0.7504 1.0031 0.059 Uiso 1 1 calc R . .
C155 C 0.4547(2) 0.6723(2) 0.96740(16) 0.0572(11) Uani 1 1 d . . .
H155 H 0.4940 0.6965 0.9525 0.069 Uiso 1 1 calc R . .
C156 C 0.4653(2) 0.6061(2) 0.95890(15) 0.0600(12) Uani 1 1 d . . .
H156 H 0.5121 0.5839 0.9384 0.072 Uiso 1 1 calc R . .
C157 C 0.4073(2) 0.5721(2) 0.98054(16) 0.0553(11) Uani 1 1 d . . .
H157 H 0.4137 0.5263 0.9745 0.066 Uiso 1 1 calc R . .
C158 C 0.3395(2) 0.60435(18) 1.01103(14) 0.0418(9) Uani 1 1 d . . .
H158 H 0.3005 0.5797 1.0254 0.050 Uiso 1 1 calc R . .
C159 C 0.18206(18) 0.74330(16) 1.01606(13) 0.0320(8) Uani 1 1 d . . .
C160 C 0.1021(2) 0.75772(18) 1.03414(15) 0.0434(9) Uani 1 1 d . . .
H160 H 0.0832 0.7470 1.0712 0.052 Uiso 1 1 calc R . .
C161 C 0.0491(2) 0.78687(19) 1.00062(17) 0.0498(10) Uani 1 1 d . . .
H161 H -0.0046 0.7961 1.0149 0.060 Uiso 1 1 calc R . .
C162 C 0.0742(2) 0.80234(19) 0.94669(16) 0.0490(10) Uani 1 1 d . . .
H162 H 0.0384 0.8220 0.9234 0.059 Uiso 1 1 calc R . .
C163 C 0.1524(2) 0.78886(16) 0.92696(14) 0.0403(9) Uani 1 1 d . . .
H163 H 0.1708 0.7992 0.8898 0.048 Uiso 1 1 calc R . .
C164 C 0.20438(19) 0.76023(15) 0.96124(13) 0.0338(8) Uani 1 1 d . . .
H164 H 0.2579 0.7518 0.9465 0.041 Uiso 1 1 calc R . .
B3 B 0.2428(2) 0.2299(2) 1.06322(15) 0.0339(9) Uani 1 1 d . . .
C165 C 0.2121(2) 0.16308(17) 1.10083(13) 0.0375(8) Uani 1 1 d . . .
C166 C 0.1457(2) 0.14445(18) 1.09818(14) 0.0433(9) Uani 1 1 d . . .
H166 H 0.1152 0.1716 1.0730 0.052 Uiso 1 1 calc R . .
C167 C 0.1216(3) 0.08843(19) 1.13029(16) 0.0548(11) Uani 1 1 d . . .
H167 H 0.0753 0.0784 1.1270 0.066 Uiso 1 1 calc R . .
C168 C 0.1639(3) 0.0478(2) 1.16646(17) 0.0643(13) Uani 1 1 d . . .
H168 H 0.1472 0.0096 1.1887 0.077 Uiso 1 1 calc R . .
C169 C 0.2309(3) 0.0623(2) 1.17052(15) 0.0609(12) Uani 1 1 d . . .
H169 H 0.2609 0.0338 1.1955 0.073 Uiso 1 1 calc R . .
C170 C 0.2554(2) 0.11909(19) 1.13774(15) 0.0513(10) Uani 1 1 d . . .
H170 H 0.3024 0.1279 1.1407 0.062 Uiso 1 1 calc R . .
C171 C 0.17771(18) 0.27207(16) 1.02629(13) 0.0325(8) Uani 1 1 d . . .
C172 C 0.18505(19) 0.27315(16) 0.97198(13) 0.0347(8) Uani 1 1 d . . .
H172 H 0.2324 0.2493 0.9532 0.042 Uiso 1 1 calc R . .
C173 C 0.1261(2) 0.30767(18) 0.94358(16) 0.0474(10) Uani 1 1 d . . .
H173 H 0.1341 0.3072 0.9063 0.057 Uiso 1 1 calc R . .
C174 C 0.0561(2) 0.3426(2) 0.96971(19) 0.0563(11) Uani 1 1 d . . .
H174 H 0.0154 0.3657 0.9509 0.068 Uiso 1 1 calc R . .
C175 C 0.0470(2) 0.3430(2) 1.02393(18) 0.0539(11) Uani 1 1 d . . .
H175 H -0.0003 0.3672 1.0425 0.065 Uiso 1 1 calc R . .
C176 C 0.10594(19) 0.30881(18) 1.05129(15) 0.0427(9) Uani 1 1 d . . .
H176 H 0.0978 0.3101 1.0885 0.051 Uiso 1 1 calc R . .
C177 C 0.25133(18) 0.28355(17) 1.09953(14) 0.0362(8) Uani 1 1 d . . .
C178 C 0.2378(2) 0.2737(2) 1.15526(14) 0.0474(10) Uani 1 1 d . . .
H178 H 0.2234 0.2328 1.1742 0.057 Uiso 1 1 calc R . .
C179 C 0.2445(2) 0.3211(2) 1.18400(17) 0.0607(12) Uani 1 1 d . . .
H179 H 0.2348 0.3120 1.2219 0.073 Uiso 1 1 calc R . .
C180 C 0.2650(2) 0.3808(2) 1.15850(18) 0.0596(12) Uani 1 1 d . . .
H180 H 0.2695 0.4133 1.1784 0.072 Uiso 1 1 calc R . .
C181 C 0.2788(2) 0.3929(2) 1.10417(18) 0.0587(11) Uani 1 1 d . . .
H181 H 0.2937 0.4338 1.0858 0.070 Uiso 1 1 calc R . .
C182 C 0.2710(2) 0.34540(19) 1.07572(16) 0.0517(10) Uani 1 1 d . . .
H182 H 0.2796 0.3557 1.0379 0.062 Uiso 1 1 calc R . .
C183 C 0.32548(18) 0.20038(17) 1.02510(13) 0.0341(8) Uani 1 1 d . . .
C184 C 0.39133(19) 0.22566(18) 1.01660(13) 0.0391(8) Uani 1 1 d . . .
H184 H 0.3902 0.2612 1.0356 0.047 Uiso 1 1 calc R . .
C185 C 0.4586(2) 0.20121(19) 0.98162(14) 0.0455(9) Uani 1 1 d . . .
H185 H 0.5018 0.2203 0.9770 0.055 Uiso 1 1 calc R . .
C186 C 0.4628(2) 0.1497(2) 0.95373(15) 0.0488(10) Uani 1 1 d . . .
H186 H 0.5085 0.1332 0.9296 0.059 Uiso 1 1 calc R . .
C187 C 0.3997(2) 0.1223(2) 0.96140(15) 0.0523(10) Uani 1 1 d . . .
H187 H 0.4018 0.0863 0.9425 0.063 Uiso 1 1 calc R . .
C188 C 0.3328(2) 0.14683(19) 0.99658(14) 0.0428(9) Uani 1 1 d . . .
H188 H 0.2903 0.1266 1.0015 0.051 Uiso 1 1 calc R . .
B4 B 0.2457(2) 0.1461(2) 0.43158(15) 0.0323(9) Uani 1 1 d . . .
C189 C 0.26489(19) 0.09365(18) 0.38729(13) 0.0377(8) Uani 1 1 d . . .
C190 C 0.2244(2) 0.1103(2) 0.34507(15) 0.0487(10) Uani 1 1 d . . .
H190 H 0.1859 0.1521 0.3428 0.058 Uiso 1 1 calc R . .
C191 C 0.2381(3) 0.0684(2) 0.30650(17) 0.0629(12) Uani 1 1 d . . .
H191 H 0.2107 0.0825 0.2778 0.075 Uiso 1 1 calc R . .
C192 C 0.2917(3) 0.0062(2) 0.30995(17) 0.0615(12) Uani 1 1 d . . .
H192 H 0.3017 -0.0226 0.2835 0.074 Uiso 1 1 calc R . .
C193 C 0.3305(3) -0.0139(2) 0.35194(17) 0.0608(12) Uani 1 1 d . . .
H193 H 0.3664 -0.0572 0.3552 0.073 Uiso 1 1 calc R . .
C194 C 0.3168(2) 0.03009(18) 0.38999(15) 0.0503(10) Uani 1 1 d . . .
H194 H 0.3443 0.0156 0.4187 0.060 Uiso 1 1 calc R . .
C195 C 0.24013(18) 0.22642(17) 0.40311(13) 0.0341(8) Uani 1 1 d . . .
C196 C 0.2102(2) 0.28162(19) 0.43187(15) 0.0483(10) Uani 1 1 d . . .
H196 H 0.1893 0.2718 0.4687 0.058 Uiso 1 1 calc R . .
C197 C 0.2090(3) 0.3498(2) 0.41026(17) 0.0594(11) Uani 1 1 d . . .
H197 H 0.1868 0.3850 0.4320 0.071 Uiso 1 1 calc R . .
C198 C 0.2396(2) 0.3662(2) 0.35792(18) 0.0546(11) Uani 1 1 d . . .
H198 H 0.2389 0.4128 0.3427 0.066 Uiso 1 1 calc R . .
C199 C 0.2711(2) 0.3150(2) 0.32793(17) 0.0570(11) Uani 1 1 d . . .
H199 H 0.2936 0.3256 0.2915 0.068 Uiso 1 1 calc R . .
C200 C 0.2709(2) 0.24667(19) 0.34993(15) 0.0482(10) Uani 1 1 d . . .
H200 H 0.2929 0.2122 0.3275 0.058 Uiso 1 1 calc R . .
C201 C 0.16562(19) 0.13377(17) 0.47193(13) 0.0341(8) Uani 1 1 d . . .
C202 C 0.1634(2) 0.06905(19) 0.50152(15) 0.0456(9) Uani 1 1 d . . .
H202 H 0.2085 0.0328 0.4974 0.055 Uiso 1 1 calc R . .
C203 C 0.0982(2) 0.0551(2) 0.53671(16) 0.0549(11) Uani 1 1 d . . .
H203 H 0.0997 0.0103 0.5563 0.066 Uiso 1 1 calc R . .
C204 C 0.0316(2) 0.1058(2) 0.54321(15) 0.0546(11) Uani 1 1 d . . .
H204 H -0.0131 0.0966 0.5673 0.066 Uiso 1 1 calc R . .
C205 C 0.0307(2) 0.1699(2) 0.51434(15) 0.0483(10) Uani 1 1 d . . .
H205 H -0.0150 0.2055 0.5184 0.058 Uiso 1 1 calc R . .
C206 C 0.09639(19) 0.18322(19) 0.47910(14) 0.0399(8) Uani 1 1 d . . .
H206 H 0.0938 0.2280 0.4591 0.048 Uiso 1 1 calc R . .
C207 C 0.31818(18) 0.12519(16) 0.46428(13) 0.0323(8) Uani 1 1 d . . .
C208 C 0.3921(2) 0.1276(2) 0.43516(16) 0.0501(10) Uani 1 1 d . . .
H208 H 0.3979 0.1423 0.3978 0.060 Uiso 1 1 calc R . .
C209 C 0.4569(2) 0.1095(2) 0.45809(17) 0.0605(12) Uani 1 1 d . . .
H209 H 0.5059 0.1117 0.4366 0.073 Uiso 1 1 calc R . .
C210 C 0.4502(2) 0.0883(2) 0.51227(18) 0.0588(11) Uani 1 1 d . . .
H210 H 0.4947 0.0742 0.5282 0.071 Uiso 1 1 calc R . .
C211 C 0.3784(2) 0.08778(18) 0.54321(15) 0.0465(9) Uani 1 1 d . . .
H211 H 0.3730 0.0755 0.5808 0.056 Uiso 1 1 calc R . .
C212 C 0.3134(2) 0.10542(16) 0.51908(13) 0.0358(8) Uani 1 1 d . . .
H212 H 0.2644 0.1038 0.5408 0.043 Uiso 1 1 calc R . .

loop_
_atom_site_aniso_label
_atom_site_aniso_U_11
_atom_site_aniso_U_22
_atom_site_aniso_U_33
_atom_site_aniso_U_23
_atom_site_aniso_U_13
_atom_site_aniso_U_12
Fe1 0.0251(2) 0.0295(3) 0.0279(2) -0.00176(19) -0.00858(19) -0.0070(2)
O1 0.0293(12) 0.0321(12) 0.0293(12) -0.0014(10) -0.0099(10) -0.0108(10)
O2 0.0470(15) 0.0368(14) 0.0519(15) 0.0079(12) -0.0292(13) -0.0154(12)
O3 0.0296(13) 0.0237(12) 0.0432(14) -0.0063(11) -0.0131(10) -0.0040(10)
N1 0.0354(17) 0.0370(17) 0.0365(16) 0.0021(13) -0.0065(13) -0.0089(13)
N2 0.0293(15) 0.0424(17) 0.0291(15) -0.0064(13) -0.0092(12) -0.0100(13)
N3 0.0276(15) 0.0376(16) 0.0373(16) -0.0102(13) -0.0100(13) -0.0041(13)
N4 0.0304(16) 0.0303(16) 0.0423(17) -0.0063(13) -0.0090(13) -0.0049(12)
C1 0.043(2) 0.049(2) 0.036(2) 0.0077(17) -0.0035(17) -0.0186(18)
C2 0.035(2) 0.050(2) 0.034(2) -0.0025(17) -0.0062(16) -0.0174(17)
C3 0.056(3) 0.069(3) 0.043(2) -0.008(2) 0.008(2) -0.031(2)
C4 0.049(3) 0.081(3) 0.053(3) -0.030(2) 0.013(2) -0.027(2)
C5 0.040(2) 0.063(3) 0.057(3) -0.030(2) -0.0001(19) -0.015(2)
C6 0.034(2) 0.048(2) 0.039(2) -0.0153(17) -0.0107(16) -0.0089(17)
C7 0.057(3) 0.041(2) 0.051(2) -0.0157(19) -0.006(2) -0.0054(19)
C8 0.043(2) 0.055(2) 0.041(2) 0.0022(18) -0.0188(18) -0.0056(19)
C9 0.0280(19) 0.043(2) 0.039(2) -0.0131(17) -0.0118(16) 0.0014(16)
C10 0.036(2) 0.052(2) 0.058(2) -0.015(2) -0.0226(19) 0.0040(19)
C11 0.031(2) 0.064(3) 0.078(3) -0.031(2) -0.022(2) -0.001(2)
C12 0.033(2) 0.050(2) 0.067(3) -0.023(2) -0.0091(19) -0.0118(18)
C13 0.0299(19) 0.038(2) 0.051(2) -0.0132(17) -0.0088(17) -0.0069(16)
C14 0.057(3) 0.066(3) 0.077(3) 0.010(2) -0.029(2) -0.034(2)
C15 0.048(2) 0.031(2) 0.052(2) 0.0059(17) -0.0105(19) -0.0047(17)
C16 0.041(2) 0.0283(19) 0.048(2) -0.0035(17) -0.0120(18) -0.0010(16)
C17 0.054(3) 0.043(2) 0.058(3) -0.003(2) -0.016(2) 0.010(2)
C18 0.038(2) 0.058(3) 0.062(3) -0.018(2) -0.007(2) 0.008(2)
C19 0.038(2) 0.052(2) 0.051(2) -0.012(2) 0.0002(18) -0.0042(19)
C20 0.040(2) 0.037(2) 0.039(2) -0.0104(16) -0.0037(17) -0.0070(17)
C21 0.054(3) 0.068(3) 0.044(2) 0.000(2) 0.002(2) 0.001(2)
C22 0.0295(18) 0.0298(18) 0.0333(18) -0.0089(15) -0.0101(15) -0.0041(15)
C23 0.0292(18) 0.0251(17) 0.0408(19) -0.0032(14) -0.0193(15) -0.0045(14)
C24 0.0266(18) 0.0303(19) 0.052(2) -0.0043(16) -0.0151(16) -0.0067(15)
C25 0.036(2) 0.035(2) 0.077(3) 0.000(2) 0.003(2) -0.0074(17)
C26 0.045(2) 0.051(3) 0.080(3) 0.006(2) 0.006(2) -0.014(2)
C27 0.035(2) 0.060(3) 0.071(3) -0.005(2) -0.001(2) -0.001(2)
C28 0.056(3) 0.045(3) 0.088(3) -0.005(2) 0.001(3) 0.013(2)
C29 0.050(3) 0.039(2) 0.065(3) 0.004(2) -0.003(2) -0.0004(19)
Fe2 0.0274(3) 0.0313(3) 0.0262(2) -0.0060(2) -0.0106(2) -0.0033(2)
O4 0.0322(13) 0.0289(12) 0.0319(12) -0.0081(10) -0.0133(10) 0.0005(10)
O5 0.0473(15) 0.0383(14) 0.0552(16) -0.0153(12) -0.0330(13) -0.0009(12)
O6 0.0295(13) 0.0260(13) 0.0460(14) -0.0036(11) -0.0155(11) -0.0058(10)
N5 0.0415(17) 0.0300(15) 0.0318(15) -0.0033(12) -0.0170(13) -0.0050(13)
N7 0.0290(15) 0.0329(15) 0.0292(15) -0.0023(12) -0.0110(12) -0.0043(12)
N6 0.0330(16) 0.0356(17) 0.0398(17) 0.0012(13) -0.0101(14) -0.0009(13)
N8 0.0347(16) 0.0374(16) 0.0281(15) -0.0050(13) -0.0107(12) -0.0025(13)
C30 0.061(3) 0.031(2) 0.052(2) 0.0000(17) -0.032(2) -0.0145(18)
C31 0.046(2) 0.047(2) 0.051(2) 0.0106(19) -0.0207(19) -0.0184(19)
C32 0.082(4) 0.103(4) 0.079(4) 0.008(3) -0.024(3) -0.059(3)
C33 0.079(4) 0.162(6) 0.104(5) 0.016(4) -0.006(4) -0.076(4)
C34 0.054(3) 0.100(4) 0.072(3) 0.012(3) 0.009(3) -0.022(3)
C35 0.037(2) 0.045(2) 0.050(2) 0.0067(19) 0.0005(19) 0.0031(18)
C36 0.073(3) 0.064(3) 0.052(3) -0.016(2) 0.014(2) -0.005(2)
C37 0.048(2) 0.0353(19) 0.0321(19) -0.0048(15) -0.0202(16) -0.0084(17)
C38 0.040(2) 0.0309(19) 0.0331(18) 0.0044(15) -0.0183(16) -0.0109(16)
C39 0.045(2) 0.042(2) 0.045(2) 0.0009(17) -0.0226(18) -0.0140(18)
C40 0.030(2) 0.056(3) 0.052(2) 0.003(2) -0.0171(18) -0.0057(18)
C41 0.031(2) 0.048(2) 0.042(2) -0.0025(17) -0.0062(17) 0.0006(17)
C42 0.0309(19) 0.039(2) 0.0339(19) -0.0043(16) -0.0060(15) -0.0034(16)
C43 0.037(2) 0.049(2) 0.056(2) -0.0212(19) -0.0159(18) 0.0029(18)
C44 0.051(2) 0.036(2) 0.0324(19) -0.0127(16) -0.0107(17) -0.0003(17)
C45 0.039(2) 0.041(2) 0.0296(19) -0.0067(16) -0.0106(16) 0.0010(16)
C46 0.043(2) 0.066(3) 0.041(2) -0.019(2) -0.0003(18) -0.002(2)
C47 0.041(2) 0.080(3) 0.043(2) -0.012(2) 0.0069(19) -0.012(2)
C48 0.034(2) 0.065(3) 0.044(2) -0.002(2) -0.0037(18) -0.0150(19)
C49 0.0328(19) 0.042(2) 0.0356(19) -0.0013(16) -0.0135(16) -0.0055(16)
C50 0.064(3) 0.045(2) 0.043(2) -0.0050(18) -0.0072(19) -0.025(2)
C51 0.0308(18) 0.0327(19) 0.0295(18) -0.0021(15) -0.0081(15) -0.0070(15)
C52 0.0281(18) 0.0257(17) 0.0392(19) -0.0040(14) -0.0151(15) -0.0037(14)
C53 0.0273(18) 0.0347(19) 0.045(2) -0.0079(16) -0.0165(16) -0.0052(15)
C54 0.048(2) 0.054(3) 0.062(3) -0.014(2) -0.005(2) -0.019(2)
C55 0.052(3) 0.092(4) 0.074(3) -0.013(3) 0.002(2) -0.039(3)
C56 0.037(2) 0.123(4) 0.066(3) -0.041(3) 0.001(2) -0.026(3)
C57 0.048(3) 0.105(4) 0.099(4) -0.063(3) 0.005(3) -0.017(3)
C58 0.046(3) 0.061(3) 0.082(3) -0.036(2) 0.001(2) -0.014(2)
Fe3 0.0265(2) 0.0295(3) 0.0285(2) -0.0079(2) -0.0100(2) -0.0029(2)
O7 0.0310(13) 0.0278(12) 0.0363(13) -0.0071(10) -0.0145(10) -0.0002(10)
O8 0.0471(15) 0.0375(14) 0.0491(15) -0.0157(12) -0.0286(12) 0.0017(11)
O9 0.0303(13) 0.0247(13) 0.0403(13) -0.0065(10) -0.0133(10) -0.0052(10)
N9 0.0279(15) 0.0346(16) 0.0314(15) -0.0097(12) -0.0063(12) -0.0051(12)
N10 0.0295(15) 0.0329(15) 0.0301(15) -0.0069(12) -0.0090(12) -0.0033(12)
N11 0.0274(15) 0.0329(16) 0.0357(16) -0.0033(13) -0.0103(12) -0.0062(12)
N12 0.0337(16) 0.0335(16) 0.0324(15) -0.0063(12) -0.0083(13) -0.0058(13)
C59 0.0337(19) 0.043(2) 0.0316(18) -0.0176(16) -0.0057(15) -0.0063(16)
C60 0.0265(18) 0.038(2) 0.0371(19) -0.0102(16) -0.0093(15) -0.0007(15)
C61 0.042(2) 0.062(3) 0.045(2) -0.023(2) 0.0051(18) -0.014(2)
C62 0.042(2) 0.068(3) 0.056(3) -0.018(2) 0.0113(19) -0.020(2)
C63 0.034(2) 0.046(2) 0.051(2) -0.0076(19) -0.0053(18) -0.0100(17)
C64 0.0304(19) 0.0340(19) 0.041(2) -0.0028(16) -0.0118(16) -0.0037(15)
C65 0.066(3) 0.045(2) 0.052(2) -0.0103(19) -0.006(2) -0.025(2)
C66 0.0329(19) 0.051(2) 0.0332(19) -0.0115(17) -0.0125(16) -0.0063(17)
C67 0.0290(18) 0.0362(19) 0.0347(19) -0.0024(15) -0.0073(15) -0.0110(15)
C68 0.032(2) 0.046(2) 0.052(2) -0.0055(18) -0.0164(17) -0.0069(17)
C69 0.028(2) 0.047(2) 0.066(3) -0.007(2) -0.0187(19) 0.0016(17)
C70 0.0282(19) 0.041(2) 0.058(2) -0.0122(18) -0.0090(18) 0.0028(16)
C71 0.0329(19) 0.035(2) 0.042(2) -0.0097(16) -0.0085(16) -0.0039(16)
C72 0.050(2) 0.054(3) 0.068(3) -0.030(2) -0.025(2) 0.013(2)
C73 0.040(2) 0.044(2) 0.041(2) -0.0176(17) -0.0057(17) -0.0164(17)
C74 0.038(2) 0.0345(19) 0.0366(19) -0.0071(15) -0.0056(16) -0.0135(16)
C75 0.045(2) 0.056(2) 0.039(2) -0.0048(18) -0.0100(18) -0.0228(19)
C76 0.038(2) 0.065(3) 0.044(2) 0.001(2) -0.0047(18) -0.019(2)
C77 0.044(2) 0.062(3) 0.036(2) -0.0081(19) 0.0017(18) -0.017(2)
C78 0.041(2) 0.040(2) 0.035(2) -0.0034(16) -0.0048(17) -0.0108(17)
C79 0.055(3) 0.086(3) 0.038(2) -0.018(2) -0.0050(19) -0.024(2)
C80 0.0299(18) 0.0276(18) 0.0324(18) -0.0045(14) -0.0083(15) -0.0063(15)
C81 0.0317(18) 0.0243(17) 0.0356(18) -0.0029(14) -0.0172(15) -0.0047(14)
C82 0.0311(19) 0.0199(17) 0.048(2) -0.0062(15) -0.0118(16) -0.0028(14)
C83 0.033(2) 0.048(2) 0.058(2) -0.0218(19) -0.0097(18) -0.0033(17)
C84 0.043(2) 0.065(3) 0.064(3) -0.028(2) 0.001(2) -0.005(2)
C85 0.037(2) 0.053(3) 0.083(3) -0.020(2) 0.003(2) -0.015(2)
C86 0.046(3) 0.061(3) 0.081(3) -0.019(2) -0.014(2) -0.025(2)
C87 0.042(2) 0.047(2) 0.058(2) -0.0154(19) -0.0106(19) -0.0177(18)
Fe4 0.0279(3) 0.0285(3) 0.0256(2) 0.00144(19) -0.0098(2) -0.0073(2)
O10 0.0323(13) 0.0331(13) 0.0333(12) 0.0042(10) -0.0156(10) -0.0124(10)
O11 0.0454(15) 0.0349(13) 0.0468(14) 0.0111(11) -0.0268(12) -0.0146(11)
O12 0.0385(14) 0.0238(13) 0.0395(14) -0.0041(11) -0.0164(11) -0.0078(11)
N13 0.0357(16) 0.0283(15) 0.0254(14) -0.0001(11) -0.0123(12) -0.0106(12)
N14 0.0322(15) 0.0310(16) 0.0311(15) -0.0041(12) -0.0089(12) -0.0079(13)
N15 0.0275(15) 0.0357(16) 0.0275(14) -0.0030(12) -0.0084(12) -0.0091(12)
N16 0.0298(15) 0.0453(18) 0.0303(15) -0.0084(13) -0.0077(13) -0.0100(13)
C88 0.040(2) 0.0344(19) 0.0277(18) 0.0052(14) -0.0080(15) -0.0158(16)
C89 0.0331(19) 0.038(2) 0.0282(18) -0.0001(15) -0.0104(15) -0.0134(16)
C90 0.035(2) 0.047(2) 0.0340(19) -0.0004(16) -0.0026(16) -0.0142(17)
C91 0.033(2) 0.058(3) 0.041(2) -0.0088(19) -0.0033(17) -0.0076(19)
C92 0.039(2) 0.046(2) 0.041(2) -0.0102(18) -0.0062(17) -0.0039(17)
C93 0.037(2) 0.038(2) 0.0330(19) -0.0061(15) -0.0088(16) -0.0099(16)
C94 0.074(3) 0.033(2) 0.051(2) -0.0107(18) 0.004(2) -0.014(2)
C95 0.040(2) 0.0324(19) 0.0289(18) 0.0020(14) -0.0162(15) -0.0074(15)
C96 0.0314(18) 0.0302(18) 0.0283(17) -0.0086(14) -0.0113(14) -0.0032(14)
C97 0.037(2) 0.039(2) 0.037(2) -0.0030(16) -0.0163(16) -0.0026(17)
C98 0.032(2) 0.058(2) 0.047(2) -0.0122(19) -0.0142(17) -0.0105(18)
C99 0.034(2) 0.050(2) 0.0354(19) -0.0063(17) -0.0066(16) -0.0146(17)
C100 0.0311(19) 0.039(2) 0.0328(18) -0.0057(15) -0.0073(15) -0.0094(16)
C101 0.041(2) 0.046(2) 0.057(2) 0.0093(19) -0.0181(19) -0.0175(18)
C102 0.047(2) 0.0242(18) 0.038(2) -0.0026(15) -0.0173(17) -0.0034(16)
C103 0.0326(19) 0.040(2) 0.042(2) -0.0119(17) -0.0149(16) -0.0028(16)
C104 0.059(3) 0.055(3) 0.064(3) -0.014(2) -0.013(2) 0.009(2)
C105 0.057(3) 0.087(4) 0.084(4) -0.033(3) 0.009(3) 0.006(3)
C106 0.052(3) 0.090(4) 0.056(3) -0.026(3) 0.008(2) -0.019(3)
C107 0.035(2) 0.064(3) 0.038(2) -0.0150(19) 0.0017(17) -0.0186(19)
C108 0.067(3) 0.078(3) 0.039(2) 0.002(2) 0.005(2) -0.028(2)
C109 0.0329(19) 0.0315(19) 0.0316(18) -0.0039(15) -0.0090(15) -0.0084(15)
C110 0.0326(18) 0.0266(17) 0.0338(18) -0.0029(14) -0.0147(15) -0.0062(14)
C111 0.0347(19) 0.0260(18) 0.042(2) -0.0084(15) -0.0094(16) -0.0105(15)
C112 0.039(2) 0.068(3) 0.060(3) 0.010(2) -0.013(2) -0.015(2)
C113 0.043(3) 0.100(4) 0.062(3) 0.001(3) -0.002(2) -0.024(3)
C114 0.045(3) 0.059(3) 0.096(4) -0.036(3) 0.010(3) -0.020(2)
C115 0.043(3) 0.037(2) 0.122(4) -0.007(3) -0.006(3) 0.002(2)
C116 0.049(3) 0.036(2) 0.081(3) 0.002(2) -0.006(2) -0.0044(19)
B1 0.027(2) 0.042(2) 0.040(2) -0.0080(19) -0.0059(17) -0.0119(18)
C117 0.032(2) 0.059(3) 0.039(2) -0.0132(18) 0.0043(16) -0.0262(19)
C118 0.051(3) 0.112(4) 0.041(2) -0.015(2) -0.003(2) -0.037(3)
C119 0.062(3) 0.192(7) 0.047(3) -0.048(4) 0.007(3) -0.067(4)
C120 0.069(4) 0.160(6) 0.096(5) -0.097(5) 0.029(3) -0.054(4)
C121 0.072(3) 0.095(4) 0.088(4) -0.060(3) 0.026(3) -0.035(3)
C122 0.055(3) 0.060(3) 0.052(2) -0.026(2) 0.010(2) -0.021(2)
C123 0.033(2) 0.044(2) 0.042(2) -0.0057(17) -0.0132(16) -0.0135(17)
C124 0.036(2) 0.042(2) 0.056(2) -0.0024(18) -0.0141(18) -0.0090(17)
C125 0.053(3) 0.044(2) 0.071(3) 0.002(2) -0.016(2) -0.019(2)
C126 0.056(3) 0.043(2) 0.088(3) 0.008(2) -0.019(2) -0.015(2)
C127 0.049(3) 0.064(3) 0.091(4) 0.017(3) -0.029(3) -0.004(2)
C128 0.038(2) 0.059(3) 0.077(3) 0.007(2) -0.017(2) -0.015(2)
C129 0.0304(18) 0.044(2) 0.0294(18) -0.0086(15) -0.0097(15) -0.0112(16)
C130 0.036(2) 0.042(2) 0.0360(19) -0.0012(16) -0.0135(16) -0.0099(17)
C131 0.045(2) 0.047(2) 0.047(2) 0.0029(18) -0.0152(19) -0.0198(19)
C132 0.043(2) 0.071(3) 0.039(2) 0.000(2) -0.0067(18) -0.031(2)
C133 0.032(2) 0.067(3) 0.045(2) -0.022(2) 0.0003(17) -0.0122(19)
C134 0.035(2) 0.054(2) 0.047(2) -0.0194(18) -0.0051(17) -0.0163(18)
C135 0.0329(19) 0.0247(17) 0.042(2) -0.0063(15) -0.0098(16) -0.0055(15)
C136 0.0315(19) 0.0252(18) 0.045(2) -0.0057(15) -0.0093(16) -0.0039(15)
C137 0.051(2) 0.038(2) 0.049(2) -0.0022(17) -0.0230(19) -0.0076(18)
C138 0.048(3) 0.048(2) 0.068(3) -0.001(2) -0.032(2) -0.0138(19)
C139 0.030(2) 0.052(2) 0.074(3) 0.001(2) -0.017(2) -0.0090(18)
C140 0.033(2) 0.045(2) 0.049(2) -0.0060(18) -0.0097(17) -0.0098(17)
B2 0.033(2) 0.032(2) 0.040(2) -0.0074(18) -0.0097(18) -0.0008(17)
C141 0.038(2) 0.039(2) 0.0322(19) -0.0054(16) -0.0051(16) 0.0063(17)
C142 0.062(3) 0.044(2) 0.050(2) -0.0048(19) -0.002(2) -0.020(2)
C143 0.074(3) 0.050(3) 0.082(4) 0.005(3) -0.001(3) -0.022(2)
C144 0.050(3) 0.071(3) 0.086(4) 0.028(3) 0.008(3) -0.002(3)
C145 0.056(3) 0.119(5) 0.039(3) 0.021(3) -0.008(2) -0.005(3)
C146 0.045(2) 0.078(3) 0.049(3) -0.003(2) -0.015(2) -0.002(2)
C147 0.036(2) 0.036(2) 0.051(2) -0.0123(17) -0.0140(17) -0.0035(16)
C148 0.053(3) 0.058(3) 0.130(4) -0.051(3) -0.050(3) 0.015(2)
C149 0.067(3) 0.080(4) 0.192(6) -0.075(4) -0.081(4) 0.019(3)
C150 0.068(3) 0.059(3) 0.134(5) -0.052(3) -0.053(3) 0.003(2)
C151 0.048(2) 0.038(2) 0.076(3) -0.024(2) -0.018(2) 0.0001(18)
C152 0.038(2) 0.034(2) 0.053(2) -0.0111(17) -0.0137(17) -0.0026(16)
C153 0.0339(19) 0.0313(19) 0.0366(19) 0.0012(15) -0.0151(16) -0.0008(15)
C154 0.043(2) 0.034(2) 0.059(3) 0.0058(18) -0.0106(19) 0.0000(18)
C155 0.038(2) 0.061(3) 0.053(3) 0.015(2) -0.0021(19) -0.002(2)
C156 0.045(3) 0.077(3) 0.041(2) -0.010(2) -0.0055(19) 0.013(2)
C157 0.052(3) 0.060(3) 0.053(3) -0.030(2) -0.015(2) 0.008(2)
C158 0.038(2) 0.047(2) 0.043(2) -0.0143(18) -0.0159(17) -0.0025(17)
C159 0.0316(19) 0.0235(17) 0.043(2) -0.0090(15) -0.0102(15) -0.0040(14)
C160 0.037(2) 0.044(2) 0.049(2) -0.0082(18) -0.0076(17) -0.0087(17)
C161 0.029(2) 0.051(2) 0.069(3) -0.013(2) -0.0155(19) -0.0022(18)
C162 0.050(3) 0.043(2) 0.061(3) -0.0076(19) -0.034(2) -0.0021(19)
C163 0.053(2) 0.0268(19) 0.044(2) -0.0047(16) -0.0208(18) -0.0036(17)
C164 0.0342(19) 0.0242(17) 0.045(2) -0.0082(15) -0.0120(16) -0.0044(15)
B3 0.033(2) 0.033(2) 0.034(2) -0.0081(17) -0.0093(17) 0.0009(17)
C165 0.046(2) 0.0310(19) 0.0275(18) -0.0084(15) -0.0047(16) 0.0050(16)
C166 0.059(2) 0.034(2) 0.039(2) -0.0086(16) -0.0077(18) -0.0132(18)
C167 0.074(3) 0.040(2) 0.050(2) -0.012(2) 0.001(2) -0.019(2)
C168 0.090(4) 0.040(2) 0.053(3) -0.013(2) 0.006(3) -0.010(2)
C169 0.083(3) 0.042(2) 0.037(2) -0.0045(19) -0.010(2) 0.017(2)
C170 0.052(2) 0.045(2) 0.044(2) -0.0096(19) -0.0070(19) 0.0089(19)
C171 0.0288(18) 0.0266(18) 0.043(2) -0.0060(15) -0.0090(15) -0.0063(14)
C172 0.036(2) 0.0304(19) 0.042(2) -0.0055(15) -0.0123(16) -0.0095(15)
C173 0.059(3) 0.041(2) 0.053(2) -0.0011(18) -0.032(2) -0.015(2)
C174 0.046(3) 0.042(2) 0.086(3) -0.004(2) -0.039(2) -0.0018(19)
C175 0.030(2) 0.049(2) 0.081(3) -0.014(2) -0.016(2) 0.0006(18)
C176 0.033(2) 0.042(2) 0.051(2) -0.0079(18) -0.0095(17) -0.0043(17)
C177 0.0256(18) 0.039(2) 0.044(2) -0.0152(17) -0.0113(15) 0.0034(15)
C178 0.040(2) 0.065(3) 0.044(2) -0.0219(19) -0.0032(18) -0.0172(19)
C179 0.056(3) 0.088(3) 0.049(2) -0.034(2) -0.002(2) -0.025(2)
C180 0.055(3) 0.061(3) 0.076(3) -0.042(2) -0.019(2) -0.006(2)
C181 0.068(3) 0.040(2) 0.075(3) -0.018(2) -0.026(2) -0.006(2)
C182 0.064(3) 0.038(2) 0.054(2) -0.0141(19) -0.023(2) 0.001(2)
C183 0.0307(19) 0.0342(19) 0.0368(19) -0.0047(15) -0.0160(15) 0.0010(15)
C184 0.038(2) 0.036(2) 0.039(2) -0.0054(16) -0.0088(17) -0.0015(16)
C185 0.036(2) 0.049(2) 0.047(2) 0.0017(19) -0.0115(18) -0.0048(18)
C186 0.036(2) 0.058(3) 0.042(2) -0.0137(19) 0.0003(17) 0.0046(19)
C187 0.050(3) 0.055(3) 0.052(2) -0.029(2) -0.014(2) 0.004(2)
C188 0.031(2) 0.050(2) 0.050(2) -0.0190(19) -0.0133(17) -0.0004(17)
B4 0.032(2) 0.034(2) 0.034(2) -0.0053(17) -0.0102(17) -0.0091(17)
C189 0.036(2) 0.038(2) 0.041(2) -0.0050(16) -0.0010(16) -0.0182(17)
C190 0.042(2) 0.059(3) 0.052(2) -0.023(2) -0.0117(19) -0.0092(19)
C191 0.062(3) 0.077(3) 0.061(3) -0.028(2) -0.015(2) -0.021(3)
C192 0.083(3) 0.060(3) 0.055(3) -0.027(2) -0.005(2) -0.032(3)
C193 0.074(3) 0.035(2) 0.069(3) -0.008(2) 0.001(2) -0.016(2)
C194 0.067(3) 0.035(2) 0.047(2) -0.0037(18) -0.008(2) -0.014(2)
C195 0.0305(19) 0.040(2) 0.0349(19) -0.0036(16) -0.0132(15) -0.0093(16)
C196 0.062(3) 0.043(2) 0.044(2) -0.0058(18) -0.0138(19) -0.017(2)
C197 0.077(3) 0.040(2) 0.066(3) -0.008(2) -0.018(2) -0.018(2)
C198 0.056(3) 0.037(2) 0.071(3) 0.010(2) -0.024(2) -0.013(2)
C199 0.062(3) 0.055(3) 0.050(2) 0.011(2) -0.013(2) -0.019(2)
C200 0.045(2) 0.045(2) 0.049(2) -0.0050(19) -0.0024(19) -0.0083(18)
C201 0.036(2) 0.039(2) 0.0309(18) -0.0031(15) -0.0138(15) -0.0093(16)
C202 0.035(2) 0.047(2) 0.053(2) 0.0020(19) -0.0134(18) -0.0094(18)
C203 0.051(3) 0.060(3) 0.055(3) 0.012(2) -0.013(2) -0.028(2)
C204 0.037(2) 0.086(3) 0.044(2) -0.009(2) -0.0007(18) -0.025(2)
C205 0.032(2) 0.071(3) 0.045(2) -0.023(2) -0.0062(17) -0.0084(19)
C206 0.037(2) 0.047(2) 0.040(2) -0.0116(17) -0.0093(17) -0.0103(17)
C207 0.0295(18) 0.0269(18) 0.043(2) -0.0062(15) -0.0115(15) -0.0063(14)
C208 0.036(2) 0.064(3) 0.050(2) 0.002(2) -0.0106(18) -0.0155(19)
C209 0.034(2) 0.082(3) 0.064(3) 0.000(2) -0.013(2) -0.016(2)
C210 0.039(2) 0.066(3) 0.075(3) 0.002(2) -0.031(2) -0.011(2)
C211 0.057(3) 0.041(2) 0.050(2) -0.0027(18) -0.026(2) -0.0148(19)
C212 0.036(2) 0.0312(19) 0.042(2) -0.0082(16) -0.0092(16) -0.0063(15)

loop_
_atom_type_symbol
_atom_type_description
_atom_type_scat_dispersion_real
_atom_type_scat_dispersion_imag
_atom_type_scat_source
C C 0.0033 0.0016 'International Tables Vol C Tables 4.2.6.8 and 6.1.1.4'
H H 0.0000 0.0000 'International Tables Vol C Tables 4.2.6.8 and 6.1.1.4'
N N 0.0061 0.0033 'International Tables Vol C Tables 4.2.6.8 and 6.1.1.4'
O O 0.0106 0.0060 'International Tables Vol C Tables 4.2.6.8 and 6.1.1.4'
Fe Fe 0.3463 0.8444 'International Tables Vol C Tables 4.2.6.8 and 6.1.1.4'
B B 0.0013 0.0007 'International Tables Vol C Tables 4.2.6.8 and 6.1.1.4'

loop_
_geom_angle_atom_site_label_1
_geom_angle_atom_site_label_2
_geom_angle_atom_site_label_3
_geom_angle
_geom_angle_site_symmetry_1
_geom_angle_site_symmetry_3
_geom_angle_publ_flag
O1 Fe1 O3 76.40(8) . . ?
O1 Fe1 N1 166.88(9) . . ?
O3 Fe1 N1 92.03(9) . . ?
O1 Fe1 N3 111.96(9) . . ?
O3 Fe1 N3 171.00(9) . . ?
N1 Fe1 N3 80.00(10) . . ?
O1 Fe1 N2 98.85(9) . . ?
O3 Fe1 N2 89.63(9) . . ?
N1 Fe1 N2 74.58(10) . . ?
N3 Fe1 N2 92.22(9) . . ?
O1 Fe1 N4 107.69(9) . . ?
O3 Fe1 N4 92.63(9) . . ?
N1 Fe1 N4 78.60(10) . . ?
N3 Fe1 N4 81.77(9) . . ?
N2 Fe1 N4 153.15(10) . . ?
C22 O1 Fe1 120.1(2) . . ?
C23 O3 Fe1 112.11(17) . . ?
C23 O3 H03 112(3) . . ?
Fe1 O3 H03 121(3) . . ?
C1 N1 C15 112.8(3) . . ?
C1 N1 C8 110.5(3) . . ?
C15 N1 C8 111.3(3) . . ?
C1 N1 Fe1 106.3(2) . . ?
C15 N1 Fe1 106.5(2) . . ?
C8 N1 Fe1 109.2(2) . . ?
C6 N2 C2 118.3(3) . . ?
C6 N2 Fe1 129.9(2) . . ?
C2 N2 Fe1 111.6(2) . . ?
C13 N3 C9 118.0(3) . . ?
C13 N3 Fe1 128.9(2) . . ?
C9 N3 Fe1 112.2(2) . . ?
C20 N4 C16 118.6(3) . . ?
C20 N4 Fe1 126.9(2) . . ?
C16 N4 Fe1 108.3(2) . . ?
N1 C1 C2 110.0(3) . . ?
N1 C1 H1A 109.7 . . ?
C2 C1 H1A 109.7 . . ?
N1 C1 H1B 109.7 . . ?
C2 C1 H1B 109.7 . . ?
H1A C1 H1B 108.2 . . ?
N2 C2 C3 122.3(3) . . ?
N2 C2 C1 116.4(3) . . ?
C3 C2 C1 121.3(3) . . ?
C4 C3 C2 118.5(4) . . ?
C4 C3 H3 120.7 . . ?
C2 C3 H3 120.7 . . ?
C5 C4 C3 119.7(4) . . ?
C5 C4 H4 120.2 . . ?
C3 C4 H4 120.2 . . ?
C4 C5 C6 119.8(4) . . ?
C4 C5 H5 120.1 . . ?
C6 C5 H5 120.1 . . ?
N2 C6 C5 121.4(3) . . ?
N2 C6 C7 117.7(3) . . ?
C5 C6 C7 120.9(3) . . ?
C6 C7 H7A 109.5 . . ?
C6 C7 H7B 109.5 . . ?
H7A C7 H7B 109.5 . . ?
C6 C7 H7C 109.5 . . ?
H7A C7 H7C 109.5 . . ?
H7B C7 H7C 109.5 . . ?
N1 C8 C9 114.5(3) . . ?
N1 C8 H8A 108.6 . . ?
C9 C8 H8A 108.6 . . ?
N1 C8 H8B 108.6 . . ?
C9 C8 H8B 108.6 . . ?
H8A C8 H8B 107.6 . . ?
N3 C9 C10 122.6(3) . . ?
N3 C9 C8 117.9(3) . . ?
C10 C9 C8 119.4(3) . . ?
C11 C10 C9 118.9(4) . . ?
C11 C10 H10 120.6 . . ?
C9 C10 H10 120.6 . . ?
C10 C11 C12 119.4(3) . . ?
C10 C11 H11 120.3 . . ?
C12 C11 H11 120.3 . . ?
C11 C12 C13 119.3(4) . . ?
C11 C12 H12 120.3 . . ?
C13 C12 H12 120.3 . . ?
N3 C13 C12 121.8(3) . . ?
N3 C13 C14 118.3(3) . . ?
C12 C13 C14 119.8(3) . . ?
C13 C14 H14A 109.5 . . ?
C13 C14 H14B 109.5 . . ?
H14A C14 H14B 109.5 . . ?
C13 C14 H14C 109.5 . . ?
H14A C14 H14C 109.5 . . ?
H14B C14 H14C 109.5 . . ?
C13 C14 H14D 109.5 . . ?
H14A C14 H14D 141.1 . . ?
H14B C14 H14D 56.3 . . ?
H14C C14 H14D 56.3 . . ?
C13 C14 H14E 109.5 . . ?
H14A C14 H14E 56.3 . . ?
H14B C14 H14E 141.1 . . ?
H14C C14 H14E 56.3 . . ?
H14D C14 H14E 109.5 . . ?
C13 C14 H14F 109.5 . . ?
H14A C14 H14F 56.3 . . ?
H14B C14 H14F 56.3 . . ?
H14C C14 H14F 141.1 . . ?
H14D C14 H14F 109.5 . . ?
H14E C14 H14F 109.5 . . ?
N1 C15 C16 109.7(3) . . ?
N1 C15 H15A 109.7 . . ?
C16 C15 H15A 109.7 . . ?
N1 C15 H15B 109.7 . . ?
C16 C15 H15B 109.7 . . ?
H15A C15 H15B 108.2 . . ?
N4 C16 C17 122.2(3) . . ?
N4 C16 C15 114.7(3) . . ?
C17 C16 C15 123.0(3) . . ?
C18 C17 C16 118.8(4) . . ?
C18 C17 H17 120.6 . . ?
C16 C17 H17 120.6 . . ?
C19 C18 C17 119.0(4) . . ?
C19 C18 H18 120.5 . . ?
C17 C18 H18 120.5 . . ?
C18 C19 C20 119.6(4) . . ?
C18 C19 H19 120.2 . . ?
C20 C19 H19 120.2 . . ?
N4 C20 C19 121.5(3) . . ?
N4 C20 C21 117.9(3) . . ?
C19 C20 C21 120.5(3) . . ?
C20 C21 H21A 109.5 . . ?
C20 C21 H21B 109.5 . . ?
H21A C21 H21B 109.5 . . ?
C20 C21 H21C 109.5 . . ?
H21A C21 H21C 109.5 . . ?
H21B C21 H21C 109.5 . . ?
C20 C21 H21D 109.5 . . ?
H21A C21 H21D 141.1 . . ?
H21B C21 H21D 56.3 . . ?
H21C C21 H21D 56.3 . . ?
C20 C21 H21E 109.5 . . ?
H21A C21 H21E 56.3 . . ?
H21B C21 H21E 141.1 . . ?
H21C C21 H21E 56.3 . . ?
H21D C21 H21E 109.5 . . ?
C20 C21 H21F 109.5 . . ?
H21A C21 H21F 56.3 . . ?
H21B C21 H21F 56.3 . . ?
H21C C21 H21F 141.1 . . ?
H21D C21 H21F 109.5 . . ?
H21E C21 H21F 109.5 . . ?
O2 C22 O1 123.8(3) . . ?
O2 C22 C23 118.5(3) . . ?
O1 C22 C23 117.7(3) . . ?
O3 C23 C22 108.5(2) . . ?
O3 C23 C24 109.4(3) . . ?
C22 C23 C24 112.5(3) . . ?
O3 C23 H23 108.8 . . ?
C22 C23 H23 108.8 . . ?
C24 C23 H23 108.8 . . ?
C29 C24 C25 117.0(3) . . ?
C29 C24 C23 124.1(3) . . ?
C25 C24 C23 118.9(3) . . ?
C24 C25 C26 122.3(4) . . ?
C24 C25 H25 118.9 . . ?
C26 C25 H25 118.9 . . ?
C27 C26 C25 120.3(4) . . ?
C27 C26 H26 119.8 . . ?
C25 C26 H26 119.8 . . ?
C26 C27 C28 118.2(4) . . ?
C26 C27 H27 120.9 . . ?
C28 C27 H27 120.9 . . ?
C27 C28 C29 121.7(4) . . ?
C27 C28 H28 119.1 . . ?
C29 C28 H28 119.1 . . ?
C24 C29 C28 120.4(4) . . ?
C24 C29 H29 119.8 . . ?
C28 C29 H29 119.8 . . ?
O4 Fe2 O6 75.93(8) . . ?
O4 Fe2 N5 163.52(9) . . ?
O6 Fe2 N5 89.68(9) . . ?
O4 Fe2 N7 113.93(9) . . ?
O6 Fe2 N7 168.89(9) . . ?
N5 Fe2 N7 81.21(10) . . ?
O4 Fe2 N8 97.50(9) . . ?
O6 Fe2 N8 91.34(9) . . ?
N5 Fe2 N8 74.50(10) . . ?
N7 Fe2 N8 92.34(9) . . ?
O4 Fe2 N6 109.34(10) . . ?
O6 Fe2 N6 88.92(9) . . ?
N5 Fe2 N6 77.86(10) . . ?
N7 Fe2 N6 82.97(10) . . ?
N8 Fe2 N6 152.35(10) . . ?
C51 O4 Fe2 120.79(19) . . ?
C52 O6 Fe2 113.41(18) . . ?
C52 O6 H06 115(3) . . ?
Fe2 O6 H06 126(3) . . ?
C30 N5 C44 111.8(3) . . ?
C30 N5 C37 111.5(3) . . ?
C44 N5 C37 111.0(3) . . ?
C30 N5 Fe2 108.85(19) . . ?
C44 N5 Fe2 106.30(19) . . ?
C37 N5 Fe2 107.08(18) . . ?
C42 N7 C38 118.4(3) . . ?
C42 N7 Fe2 127.8(2) . . ?
C38 N7 Fe2 111.3(2) . . ?
C31 N6 C35 118.7(3) . . ?
C31 N6 Fe2 111.8(2) . . ?
C35 N6 Fe2 127.8(3) . . ?
C45 N8 C49 118.2(3) . . ?
C45 N8 Fe2 111.9(2) . . ?
C49 N8 Fe2 129.2(2) . . ?
N5 C30 C31 112.3(3) . . ?
N5 C30 H30A 109.1 . . ?
C31 C30 H30A 109.1 . . ?
N5 C30 H30B 109.1 . . ?
C31 C30 H30B 109.1 . . ?
H30A C30 H30B 107.9 . . ?
N6 C31 C32 122.5(4) . . ?
N6 C31 C30 116.1(3) . . ?
C32 C31 C30 121.3(4) . . ?
C33 C32 C31 118.6(5) . . ?
C33 C32 H32 120.7 . . ?
C31 C32 H32 120.7 . . ?
C34 C33 C32 119.2(5) . . ?
C34 C33 H33 120.4 . . ?
C32 C33 H33 120.4 . . ?
C33 C34 C35 120.5(5) . . ?
C33 C34 H34 119.8 . . ?
C35 C34 H34 119.8 . . ?
N6 C35 C34 120.4(4) . . ?
N6 C35 C36 118.6(3) . . ?
C34 C35 C36 120.9(4) . . ?
C35 C36 H36A 109.5 . . ?
C35 C36 H36B 109.5 . . ?
H36A C36 H36B 109.5 . . ?
C35 C36 H36C 109.5 . . ?
H36A C36 H36C 109.5 . . ?
H36B C36 H36C 109.5 . . ?
C35 C36 H36D 109.5 . . ?
H36A C36 H36D 141.1 . . ?
H36B C36 H36D 56.3 . . ?
H36C C36 H36D 56.3 . . ?
C35 C36 H36E 109.5 . . ?
H36A C36 H36E 56.3 . . ?
H36B C36 H36E 141.1 . . ?
H36C C36 H36E 56.3 . . ?
H36D C36 H36E 109.5 . . ?
C35 C36 H36F 109.5 . . ?
H36A C36 H36F 56.3 . . ?
H36B C36 H36F 56.3 . . ?
H36C C36 H36F 141.1 . . ?
H36D C36 H36F 109.5 . . ?
H36E C36 H36F 109.5 . . ?
N5 C37 C38 113.6(3) . . ?
N5 C37 H37A 108.8 . . ?
C38 C37 H37A 108.8 . . ?
N5 C37 H37B 108.8 . . ?
C38 C37 H37B 108.8 . . ?
H37A C37 H37B 107.7 . . ?
N7 C38 C39 122.5(3) . . ?
N7 C38 C37 116.5(3) . . ?
C39 C38 C37 120.9(3) . . ?
C38 C39 C40 118.8(3) . . ?
C38 C39 H39 120.6 . . ?
C40 C39 H39 120.6 . . ?
C41 C40 C39 119.2(3) . . ?
C41 C40 H40 120.4 . . ?
C39 C40 H40 120.4 . . ?
C40 C41 C42 119.9(3) . . ?
C40 C41 H41 120.1 . . ?
C42 C41 H41 120.1 . . ?
N7 C42 C41 121.1(3) . . ?
N7 C42 C43 118.2(3) . . ?
C41 C42 C43 120.6(3) . . ?
C42 C43 H43A 109.5 . . ?
C42 C43 H43B 109.5 . . ?
H43A C43 H43B 109.5 . . ?
C42 C43 H43C 109.5 . . ?
H43A C43 H43C 109.5 . . ?
H43B C43 H43C 109.5 . . ?
N5 C44 C45 110.9(3) . . ?
N5 C44 H44A 109.5 . . ?
C45 C44 H44A 109.5 . . ?
N5 C44 H44B 109.5 . . ?
C45 C44 H44B 109.5 . . ?
H44A C44 H44B 108.0 . . ?
N8 C45 C46 122.7(3) . . ?
N8 C45 C44 115.8(3) . . ?
C46 C45 C44 121.5(3) . . ?
C45 C46 C47 118.4(4) . . ?
C45 C46 H46 120.8 . . ?
C47 C46 H46 120.8 . . ?
C48 C47 C46 119.6(4) . . ?
C48 C47 H47 120.2 . . ?
C46 C47 H47 120.2 . . ?
C47 C48 C49 119.8(4) . . ?
C47 C48 H48 120.1 . . ?
C49 C48 H48 120.1 . . ?
N8 C49 C48 121.3(3) . . ?
N8 C49 C50 117.3(3) . . ?
C48 C49 C50 121.5(3) . . ?
C49 C50 H50A 109.5 . . ?
C49 C50 H50B 109.5 . . ?
H50A C50 H50B 109.5 . . ?
C49 C50 H50C 109.5 . . ?
H50A C50 H50C 109.5 . . ?
H50B C50 H50C 109.5 . . ?
C49 C50 H50D 109.5 . . ?
H50A C50 H50D 141.1 . . ?
H50B C50 H50D 56.3 . . ?
H50C C50 H50D 56.3 . . ?
C49 C50 H50E 109.5 . . ?
H50A C50 H50E 56.3 . . ?
H50B C50 H50E 141.1 . . ?
H50C C50 H50E 56.3 . . ?
H50D C50 H50E 109.5 . . ?
C49 C50 H50F 109.5 . . ?
H50A C50 H50F 56.3 . . ?
H50B C50 H50F 56.3 . . ?
H50C C50 H50F 141.1 . . ?
H50D C50 H50F 109.5 . . ?
H50E C50 H50F 109.5 . . ?
O5 C51 O4 124.1(3) . . ?
O5 C51 C52 118.1(3) . . ?
O4 C51 C52 117.8(3) . . ?
O6 C52 C53 109.0(2) . . ?
O6 C52 C51 107.6(2) . . ?
C53 C52 C51 113.7(3) . . ?
O6 C52 H52 108.8 . . ?
C53 C52 H52 108.8 . . ?
C51 C52 H52 108.8 . . ?
C54 C53 C58 118.1(4) . . ?
C54 C53 C52 124.1(3) . . ?
C58 C53 C52 117.8(3) . . ?
C53 C54 C55 121.0(4) . . ?
C53 C54 H54 119.5 . . ?
C55 C54 H54 119.5 . . ?
C56 C55 C54 120.2(4) . . ?
C56 C55 H55 119.9 . . ?
C54 C55 H55 119.9 . . ?
C57 C56 C55 119.3(4) . . ?
C57 C56 H56 120.3 . . ?
C55 C56 H56 120.3 . . ?
C56 C57 C58 120.4(4) . . ?
C56 C57 H57 119.8 . . ?
C58 C57 H57 119.8 . . ?
C53 C58 C57 120.9(4) . . ?
C53 C58 H58 119.6 . . ?
C57 C58 H58 119.6 . . ?
O7 Fe3 O9 76.33(8) . . ?
O7 Fe3 N9 169.26(9) . . ?
O9 Fe3 N9 94.75(9) . . ?
O7 Fe3 N11 110.11(9) . . ?
O9 Fe3 N11 171.55(9) . . ?
N9 Fe3 N11 79.38(10) . . ?
O7 Fe3 N10 99.28(9) . . ?
O9 Fe3 N10 90.25(9) . . ?
N9 Fe3 N10 74.48(9) . . ?
N11 Fe3 N10 93.98(9) . . ?
O7 Fe3 N12 107.65(9) . . ?
O9 Fe3 N12 91.57(9) . . ?
N9 Fe3 N12 78.19(9) . . ?
N11 Fe3 N12 81.31(9) . . ?
N10 Fe3 N12 152.67(9) . . ?
C80 O7 Fe3 121.05(19) . . ?
C81 O9 Fe3 114.17(17) . . ?
C81 O9 H09 112(2) . . ?
Fe3 O9 H09 123(2) . . ?
C59 N9 C73 112.6(2) . . ?
C59 N9 C66 110.7(2) . . ?
C73 N9 C66 111.3(3) . . ?
C59 N9 Fe3 105.93(18) . . ?
C73 N9 Fe3 107.54(19) . . ?
C66 N9 Fe3 108.49(18) . . ?
C64 N10 C60 117.9(3) . . ?
C64 N10 Fe3 129.9(2) . . ?
C60 N10 Fe3 112.0(2) . . ?
C71 N11 C67 118.6(3) . . ?
C71 N11 Fe3 128.6(2) . . ?
C67 N11 Fe3 111.4(2) . . ?
C74 N12 C78 118.1(3) . . ?
C74 N12 Fe3 109.3(2) . . ?
C78 N12 Fe3 126.4(2) . . ?
N9 C59 C60 109.9(3) . . ?
N9 C59 H59A 109.7 . . ?
C60 C59 H59A 109.7 . . ?
N9 C59 H59B 109.7 . . ?
C60 C59 H59B 109.7 . . ?
H59A C59 H59B 108.2 . . ?
N10 C60 C61 123.1(3) . . ?
N10 C60 C59 116.0(3) . . ?
C61 C60 C59 120.9(3) . . ?
C60 C61 C62 118.3(3) . . ?
C60 C61 H61 120.9 . . ?
C62 C61 H61 120.9 . . ?
C63 C62 C61 119.5(4) . . ?
C63 C62 H62 120.3 . . ?
C61 C62 H62 120.3 . . ?
C62 C63 C64 119.8(3) . . ?
C62 C63 H63 120.1 . . ?
C64 C63 H63 120.1 . . ?
N10 C64 C63 121.5(3) . . ?
N10 C64 C65 117.4(3) . . ?
C63 C64 C65 121.1(3) . . ?
C64 C65 H65A 109.5 . . ?
C64 C65 H65B 109.5 . . ?
H65A C65 H65B 109.5 . . ?
C64 C65 H65C 109.5 . . ?
H65A C65 H65C 109.5 . . ?
H65B C65 H65C 109.5 . . ?
C64 C65 H65D 109.5 . . ?
H65A C65 H65D 141.1 . . ?
H65B C65 H65D 56.3 . . ?
H65C C65 H65D 56.3 . . ?
C64 C65 H65E 109.5 . . ?
H65A C65 H65E 56.3 . . ?
H65B C65 H65E 141.1 . . ?
H65C C65 H65E 56.3 . . ?
H65D C65 H65E 109.5 . . ?
C64 C65 H65F 109.5 . . ?
H65A C65 H65F 56.3 . . ?
H65B C65 H65F 56.3 . . ?
H65C C65 H65F 141.1 . . ?
H65D C65 H65F 109.5 . . ?
H65E C65 H65F 109.5 . . ?
N9 C66 C67 113.5(3) . . ?
N9 C66 H66A 108.9 . . ?
C67 C66 H66A 108.9 . . ?
N9 C66 H66B 108.9 . . ?
C67 C66 H66B 108.9 . . ?
H66A C66 H66B 107.7 . . ?
N11 C67 C68 122.2(3) . . ?
N11 C67 C66 117.6(3) . . ?
C68 C67 C66 120.1(3) . . ?
C69 C68 C67 119.3(3) . . ?
C69 C68 H68 120.4 . . ?
C67 C68 H68 120.4 . . ?
C68 C69 C70 118.5(3) . . ?
C68 C69 H69 120.8 . . ?
C70 C69 H69 120.8 . . ?
C69 C70 C71 120.5(3) . . ?
C69 C70 H70 119.8 . . ?
C71 C70 H70 119.8 . . ?
N11 C71 C70 121.0(3) . . ?
N11 C71 C72 118.4(3) . . ?
C70 C71 C72 120.7(3) . . ?
C71 C72 H72A 109.5 . . ?
C71 C72 H72B 109.5 . . ?
H72A C72 H72B 109.5 . . ?
C71 C72 H72C 109.5 . . ?
H72A C72 H72C 109.5 . . ?
H72B C72 H72C 109.5 . . ?
C71 C72 H72D 109.5 . . ?
H72A C72 H72D 141.1 . . ?
H72B C72 H72D 56.3 . . ?
H72C C72 H72D 56.3 . . ?
C71 C72 H72E 109.5 . . ?
H72A C72 H72E 56.3 . . ?
H72B C72 H72E 141.1 . . ?
H72C C72 H72E 56.3 . . ?
H72D C72 H72E 109.5 . . ?
C71 C72 H72F 109.5 . . ?
H72A C72 H72F 56.3 . . ?
H72B C72 H72F 56.3 . . ?
H72C C72 H72F 141.1 . . ?
H72D C72 H72F 109.5 . . ?
H72E C72 H72F 109.5 . . ?
N9 C73 C74 110.2(3) . . ?
N9 C73 H73A 109.6 . . ?
C74 C73 H73A 109.6 . . ?
N9 C73 H73B 109.6 . . ?
C74 C73 H73B 109.6 . . ?
H73A C73 H73B 108.1 . . ?
N12 C74 C75 122.8(3) . . ?
N12 C74 C73 114.1(3) . . ?
C75 C74 C73 123.1(3) . . ?
C74 C75 C76 118.7(3) . . ?
C74 C75 H75 120.6 . . ?
C76 C75 H75 120.6 . . ?
C77 C76 C75 119.2(3) . . ?
C77 C76 H76 120.4 . . ?
C75 C76 H76 120.4 . . ?
C76 C77 C78 119.8(3) . . ?
C76 C77 H77 120.1 . . ?
C78 C77 H77 120.1 . . ?
N12 C78 C77 121.0(3) . . ?
N12 C78 C79 117.5(3) . . ?
C77 C78 C79 121.4(3) . . ?
C78 C79 H79A 109.5 . . ?
C78 C79 H79B 109.5 . . ?
H79A C79 H79B 109.5 . . ?
C78 C79 H79C 109.5 . . ?
H79A C79 H79C 109.5 . . ?
H79B C79 H79C 109.5 . . ?
C78 C79 H79D 109.5 . . ?
H79A C79 H79D 141.1 . . ?
H79B C79 H79D 56.3 . . ?
H79C C79 H79D 56.3 . . ?
C78 C79 H79E 109.5 . . ?
H79A C79 H79E 56.3 . . ?
H79B C79 H79E 141.1 . . ?
H79C C79 H79E 56.3 . . ?
H79D C79 H79E 109.5 . . ?
C78 C79 H79F 109.5 . . ?
H79A C79 H79F 56.3 . . ?
H79B C79 H79F 56.3 . . ?
H79C C79 H79F 141.1 . . ?
H79D C79 H79F 109.5 . . ?
H79E C79 H79F 109.5 . . ?
O8 C80 O7 124.3(3) . . ?
O8 C80 C81 117.9(3) . . ?
O7 C80 C81 117.8(3) . . ?
O9 C81 C82 111.4(3) . . ?
O9 C81 C80 108.2(2) . . ?
C82 C81 C80 112.7(3) . . ?
O9 C81 H81 108.1 . . ?
C82 C81 H81 108.1 . . ?
C80 C81 H81 108.1 . . ?
C83 C82 C87 118.2(3) . . ?
C83 C82 C81 120.3(3) . . ?
C87 C82 C81 121.2(3) . . ?
C82 C83 C84 121.3(4) . . ?
C82 C83 H83 119.4 . . ?
C84 C83 H83 119.4 . . ?
C83 C84 C85 120.5(4) . . ?
C83 C84 H84 119.8 . . ?
C85 C84 H84 119.8 . . ?
C86 C85 C84 118.4(4) . . ?
C86 C85 H85 120.8 . . ?
C84 C85 H85 120.8 . . ?
C85 C86 C87 121.3(4) . . ?
C85 C86 H86 119.3 . . ?
C87 C86 H86 119.3 . . ?
C86 C87 C82 120.3(4) . . ?
C86 C87 H87 119.9 . . ?
C82 C87 H87 119.9 . . ?
O10 Fe4 N13 166.78(9) . . ?
O10 Fe4 O12 75.68(8) . . ?
N13 Fe4 O12 92.96(9) . . ?
O10 Fe4 N15 111.10(9) . . ?
N13 Fe4 N15 80.71(9) . . ?
O12 Fe4 N15 172.38(9) . . ?
O10 Fe4 N14 98.37(9) . . ?
N13 Fe4 N14 74.47(9) . . ?
O12 Fe4 N14 89.68(9) . . ?
N15 Fe4 N14 92.67(9) . . ?
O10 Fe4 N16 108.79(9) . . ?
N13 Fe4 N16 77.55(10) . . ?
O12 Fe4 N16 90.48(9) . . ?
N15 Fe4 N16 84.04(9) . . ?
N14 Fe4 N16 151.98(10) . . ?
C109 O10 Fe4 122.0(2) . . ?
C110 O12 Fe4 115.09(18) . . ?
C110 O12 H012 115(2) . . ?
Fe4 O12 H012 118(2) . . ?
C102 N13 C88 111.2(2) . . ?
C102 N13 C95 111.7(2) . . ?
C88 N13 C95 110.6(2) . . ?
C102 N13 Fe4 109.65(18) . . ?
C88 N13 Fe4 106.17(18) . . ?
C95 N13 Fe4 107.37(18) . . ?
C93 N14 C89 119.1(3) . . ?
C93 N14 Fe4 128.4(2) . . ?
C89 N14 Fe4 111.6(2) . . ?
C100 N15 C96 118.6(3) . . ?
C100 N15 Fe4 128.6(2) . . ?
C96 N15 Fe4 111.4(2) . . ?
C103 N16 C107 118.5(3) . . ?
C103 N16 Fe4 112.3(2) . . ?
C107 N16 Fe4 128.0(2) . . ?
N13 C88 C89 111.1(3) . . ?
N13 C88 H88A 109.4 . . ?
C89 C88 H88A 109.4 . . ?
N13 C88 H88B 109.4 . . ?
C89 C88 H88B 109.4 . . ?
H88A C88 H88B 108.0 . . ?
N14 C89 C90 122.4(3) . . ?
N14 C89 C88 116.4(3) . . ?
C90 C89 C88 121.2(3) . . ?
C89 C90 C91 118.2(3) . . ?
C89 C90 H90 120.9 . . ?
C91 C90 H90 120.9 . . ?
C92 C91 C90 119.5(3) . . ?
C92 C91 H91 120.2 . . ?
C90 C91 H91 120.2 . . ?
C91 C92 C93 119.5(3) . . ?
C91 C92 H92 120.2 . . ?
C93 C92 H92 120.2 . . ?
N14 C93 C92 121.1(3) . . ?
N14 C93 C94 117.7(3) . . ?
C92 C93 C94 121.2(3) . . ?
C93 C94 H94A 109.5 . . ?
C93 C94 H94B 109.5 . . ?
H94A C94 H94B 109.5 . . ?
C93 C94 H94C 109.5 . . ?
H94A C94 H94C 109.5 . . ?
H94B C94 H94C 109.5 . . ?
C93 C94 H94D 109.5 . . ?
H94A C94 H94D 141.1 . . ?
H94B C94 H94D 56.3 . . ?
H94C C94 H94D 56.3 . . ?
C93 C94 H94E 109.5 . . ?
H94A C94 H94E 56.3 . . ?
H94B C94 H94E 141.1 . . ?
H94C C94 H94E 56.3 . . ?
H94D C94 H94E 109.5 . . ?
C93 C94 H94F 109.5 . . ?
H94A C94 H94F 56.3 . . ?
H94B C94 H94F 56.3 . . ?
H94C C94 H94F 141.1 . . ?
H94D C94 H94F 109.5 . . ?
H94E C94 H94F 109.5 . . ?
N13 C95 C96 113.9(2) . . ?
N13 C95 H95A 108.8 . . ?
C96 C95 H95A 108.8 . . ?
N13 C95 H95B 108.8 . . ?
C96 C95 H95B 108.8 . . ?
H95A C95 H95B 107.7 . . ?
N15 C96 C97 122.3(3) . . ?
N15 C96 C95 117.1(3) . . ?
C97 C96 C95 120.4(3) . . ?
C96 C97 C98 119.3(3) . . ?
C96 C97 H97 120.4 . . ?
C98 C97 H97 120.4 . . ?
C99 C98 C97 118.7(3) . . ?
C99 C98 H98 120.6 . . ?
C97 C98 H98 120.6 . . ?
C98 C99 C100 120.0(3) . . ?
C98 C99 H99 120.0 . . ?
C100 C99 H99 120.0 . . ?
N15 C100 C99 121.1(3) . . ?
N15 C100 C101 118.6(3) . . ?
C99 C100 C101 120.3(3) . . ?
C100 C101 H10A 109.5 . . ?
C100 C101 H10B 109.5 . . ?
H10A C101 H10B 109.5 . . ?
C100 C101 H10C 109.5 . . ?
H10A C101 H10C 109.5 . . ?
H10B C101 H10C 109.5 . . ?
C100 C101 H10D 109.5 . . ?
H10A C101 H10D 141.1 . . ?
H10B C101 H10D 56.3 . . ?
H10C C101 H10D 56.3 . . ?
C100 C101 H10E 109.5 . . ?
H10A C101 H10E 56.3 . . ?
H10B C101 H10E 141.1 . . ?
H10C C101 H10E 56.3 . . ?
H10D C101 H10E 109.5 . . ?
C100 C101 H10F 109.5 . . ?
H10A C101 H10F 56.3 . . ?
H10B C101 H10F 56.3 . . ?
H10C C101 H10F 141.1 . . ?
H10D C101 H10F 109.5 . . ?
H10E C101 H10F 109.5 . . ?
N13 C102 C103 112.1(3) . . ?
N13 C102 H10G 109.2 . . ?
C103 C102 H10G 109.2 . . ?
N13 C102 H10H 109.2 . . ?
C103 C102 H10H 109.2 . . ?
H10G C102 H10H 107.9 . . ?
N16 C103 C104 122.4(3) . . ?
N16 C103 C102 116.8(3) . . ?
C104 C103 C102 120.7(3) . . ?
C103 C104 C105 118.9(4) . . ?
C103 C104 H104 120.5 . . ?
C105 C104 H104 120.5 . . ?
C106 C105 C104 119.1(4) . . ?
C106 C105 H105 120.5 . . ?
C104 C105 H105 120.5 . . ?
C105 C106 C107 119.8(4) . . ?
C105 C106 H106 120.1 . . ?
C107 C106 H106 120.1 . . ?
N16 C107 C106 121.2(4) . . ?
N16 C107 C108 117.9(3) . . ?
C106 C107 C108 120.9(4) . . ?
C107 C108 H10I 109.5 . . ?
C107 C108 H10J 109.5 . . ?
H10I C108 H10J 109.5 . . ?
C107 C108 H10K 109.5 . . ?
H10I C108 H10K 109.5 . . ?
H10J C108 H10K 109.5 . . ?
C107 C108 H10L 109.5 . . ?
H10I C108 H10L 141.1 . . ?
H10J C108 H10L 56.3 . . ?
H10K C108 H10L 56.3 . . ?
C107 C108 H10M 109.5 . . ?
H10I C108 H10M 56.3 . . ?
H10J C108 H10M 141.1 . . ?
H10K C108 H10M 56.3 . . ?
H10L C108 H10M 109.5 . . ?
C107 C108 H10N 109.5 . . ?
H10I C108 H10N 56.3 . . ?
H10J C108 H10N 56.3 . . ?
H10K C108 H10N 141.1 . . ?
H10L C108 H10N 109.5 . . ?
H10M C108 H10N 109.5 . . ?
O11 C109 O10 124.3(3) . . ?
O11 C109 C110 118.1(3) . . ?
O10 C109 C110 117.6(3) . . ?
O12 C110 C111 111.4(3) . . ?
O12 C110 C109 108.3(2) . . ?
C111 C110 C109 112.1(3) . . ?
O12 C110 H110 108.3 . . ?
C111 C110 H110 108.3 . . ?
C109 C110 H110 108.3 . . ?
C112 C111 C116 117.2(3) . . ?
C112 C111 C110 122.0(3) . . ?
C116 C111 C110 120.8(3) . . ?
C111 C112 C113 121.7(4) . . ?
C111 C112 H112 119.2 . . ?
C113 C112 H112 119.2 . . ?
C114 C113 C112 120.3(4) . . ?
C114 C113 H113 119.9 . . ?
C112 C113 H113 119.9 . . ?
C113 C114 C115 119.8(4) . . ?
C113 C114 H114 120.1 . . ?
C115 C114 H114 120.1 . . ?
C114 C115 C116 119.8(4) . . ?
C114 C115 H115 120.1 . . ?
C116 C115 H115 120.1 . . ?
C115 C116 C111 121.2(4) . . ?
C115 C116 H116 119.4 . . ?
C111 C116 H116 119.4 . . ?
C135 B1 C129 109.0(3) . . ?
C135 B1 C117 110.3(3) . . ?
C129 B1 C117 109.0(3) . . ?
C135 B1 C123 108.6(3) . . ?
C129 B1 C123 112.9(3) . . ?
C117 B1 C123 107.1(3) . . ?
C118 C117 C122 115.2(4) . . ?
C118 C117 B1 122.6(4) . . ?
C122 C117 B1 122.2(3) . . ?
C117 C118 C119 122.2(5) . . ?
C117 C118 H118 118.9 . . ?
C119 C118 H118 118.9 . . ?
C120 C119 C118 119.9(5) . . ?
C120 C119 H119 120.0 . . ?
C118 C119 H119 120.0 . . ?
C121 C120 C119 119.7(5) . . ?
C121 C120 H120 120.1 . . ?
C119 C120 H120 120.1 . . ?
C120 C121 C122 119.2(5) . . ?
C120 C121 H121 120.4 . . ?
C122 C121 H121 120.4 . . ?
C121 C122 C117 123.7(5) . . ?
C121 C122 H122 118.1 . . ?
C117 C122 H122 118.1 . . ?
C128 C123 C124 114.4(3) . . ?
C128 C123 B1 124.2(3) . . ?
C124 C123 B1 121.1(3) . . ?
C125 C124 C123 123.6(3) . . ?
C125 C124 H124 118.2 . . ?
C123 C124 H124 118.2 . . ?
C124 C125 C126 120.1(4) . . ?
C124 C125 H125 120.0 . . ?
C126 C125 H125 120.0 . . ?
C127 C126 C125 118.3(4) . . ?
C127 C126 H126 120.9 . . ?
C125 C126 H126 120.9 . . ?
C126 C127 C128 120.9(4) . . ?
C126 C127 H127 119.5 . . ?
C128 C127 H127 119.5 . . ?
C123 C128 C127 122.7(4) . . ?
C123 C128 H128 118.7 . . ?
C127 C128 H128 118.7 . . ?
C134 C129 C130 114.0(3) . . ?
C134 C129 B1 123.5(3) . . ?
C130 C129 B1 122.5(3) . . ?
C131 C130 C129 123.1(3) . . ?
C131 C130 H130 118.4 . . ?
C129 C130 H130 118.4 . . ?
C132 C131 C130 120.7(4) . . ?
C132 C131 H131 119.6 . . ?
C130 C131 H131 119.6 . . ?
C133 C132 C131 118.9(3) . . ?
C133 C132 H132 120.6 . . ?
C131 C132 H132 120.6 . . ?
C132 C133 C134 119.8(4) . . ?
C132 C133 H133 120.1 . . ?
C134 C133 H133 120.1 . . ?
C129 C134 C133 123.5(3) . . ?
C129 C134 H134 118.3 . . ?
C133 C134 H134 118.3 . . ?
C136 C135 C140 113.8(3) . . ?
C136 C135 B1 122.9(3) . . ?
C140 C135 B1 123.3(3) . . ?
C137 C136 C135 123.4(3) . . ?
C137 C136 H136 118.3 . . ?
C135 C136 H136 118.3 . . ?
C138 C137 C136 120.3(4) . . ?
C138 C137 H137 119.9 . . ?
C136 C137 H137 119.9 . . ?
C137 C138 C139 119.1(4) . . ?
C137 C138 H138 120.5 . . ?
C139 C138 H138 120.5 . . ?
C138 C139 C140 119.7(4) . . ?
C138 C139 H139 120.1 . . ?
C140 C139 H139 120.1 . . ?
C139 C140 C135 123.7(4) . . ?
C139 C140 H140 118.2 . . ?
C135 C140 H140 118.2 . . ?
C147 B2 C153 112.1(3) . . ?
C147 B2 C159 109.4(3) . . ?
C153 B2 C159 108.0(3) . . ?
C147 B2 C141 109.0(3) . . ?
C153 B2 C141 109.3(3) . . ?
C159 B2 C141 109.0(3) . . ?
C146 C141 C142 114.4(4) . . ?
C146 C141 B2 123.7(4) . . ?
C142 C141 B2 121.8(3) . . ?
C143 C142 C141 123.8(4) . . ?
C143 C142 H142 118.1 . . ?
C141 C142 H142 118.1 . . ?
C144 C143 C142 120.5(5) . . ?
C144 C143 H143 119.7 . . ?
C142 C143 H143 119.7 . . ?
C143 C144 C145 119.2(4) . . ?
C143 C144 H144 120.4 . . ?
C145 C144 H144 120.4 . . ?
C144 C145 C146 120.8(4) . . ?
C144 C145 H145 119.6 . . ?
C146 C145 H145 119.6 . . ?
C141 C146 C145 121.4(4) . . ?
C141 C146 H146 119.3 . . ?
C145 C146 H146 119.3 . . ?
C152 C147 C148 113.9(3) . . ?
C152 C147 B2 122.7(3) . . ?
C148 C147 B2 123.3(3) . . ?
C149 C148 C147 123.1(4) . . ?
C149 C148 H148 118.4 . . ?
C147 C148 H148 118.4 . . ?
C150 C149 C148 120.8(4) . . ?
C150 C149 H149 119.6 . . ?
C148 C149 H149 119.6 . . ?
C151 C150 C149 118.2(4) . . ?
C151 C150 H150 120.9 . . ?
C149 C150 H150 120.9 . . ?
C150 C151 C152 120.3(4) . . ?
C150 C151 H151 119.8 . . ?
C152 C151 H151 119.8 . . ?
C151 C152 C147 123.7(3) . . ?
C151 C152 H152 118.1 . . ?
C147 C152 H152 118.1 . . ?
C154 C153 C158 114.6(3) . . ?
C154 C153 B2 123.2(3) . . ?
C158 C153 B2 122.1(3) . . ?
C153 C154 C155 123.1(4) . . ?
C153 C154 H154 118.4 . . ?
C155 C154 H154 118.4 . . ?
C156 C155 C154 120.0(4) . . ?
C156 C155 H155 120.0 . . ?
C154 C155 H155 120.0 . . ?
C155 C156 C157 119.1(4) . . ?
C155 C156 H156 120.5 . . ?
C157 C156 H156 120.5 . . ?
C156 C157 C158 120.3(4) . . ?
C156 C157 H157 119.8 . . ?
C158 C157 H157 119.8 . . ?
C157 C158 C153 122.8(4) . . ?
C157 C158 H158 118.6 . . ?
C153 C158 H158 118.6 . . ?
C164 C159 C160 114.3(3) . . ?
C164 C159 B2 122.9(3) . . ?
C160 C159 B2 122.7(3) . . ?
C161 C160 C159 123.3(4) . . ?
C161 C160 H160 118.3 . . ?
C159 C160 H160 118.3 . . ?
C162 C161 C160 120.0(3) . . ?
C162 C161 H161 120.0 . . ?
C160 C161 H161 120.0 . . ?
C161 C162 C163 118.9(3) . . ?
C161 C162 H162 120.6 . . ?
C163 C162 H162 120.6 . . ?
C162 C163 C164 120.2(3) . . ?
C162 C163 H163 119.9 . . ?
C164 C163 H163 119.9 . . ?
C163 C164 C159 123.3(3) . . ?
C163 C164 H164 118.3 . . ?
C159 C164 H164 118.3 . . ?
C177 B3 C183 111.2(3) . . ?
C177 B3 C171 107.6(3) . . ?
C183 B3 C171 110.3(3) . . ?
C177 B3 C165 111.8(3) . . ?
C183 B3 C165 108.1(3) . . ?
C171 B3 C165 107.9(3) . . ?
C166 C165 C170 114.8(3) . . ?
C166 C165 B3 125.0(3) . . ?
C170 C165 B3 120.2(3) . . ?
C167 C166 C165 123.5(4) . . ?
C167 C166 H166 118.2 . . ?
C165 C166 H166 118.2 . . ?
C168 C167 C166 120.1(4) . . ?
C168 C167 H167 119.9 . . ?
C166 C167 H167 119.9 . . ?
C167 C168 C169 119.5(4) . . ?
C167 C168 H168 120.3 . . ?
C169 C168 H168 120.3 . . ?
C168 C169 C170 120.2(4) . . ?
C168 C169 H169 119.9 . . ?
C170 C169 H169 119.9 . . ?
C165 C170 C169 121.8(4) . . ?
C165 C170 H170 119.1 . . ?
C169 C170 H170 119.1 . . ?
C172 C171 C176 115.0(3) . . ?
C172 C171 B3 126.2(3) . . ?
C176 C171 B3 118.7(3) . . ?
C171 C172 C173 123.1(3) . . ?
C171 C172 H172 118.4 . . ?
C173 C172 H172 118.4 . . ?
C174 C173 C172 120.1(4) . . ?
C174 C173 H173 120.0 . . ?
C172 C173 H173 120.0 . . ?
C175 C174 C173 118.3(4) . . ?
C175 C174 H174 120.9 . . ?
C173 C174 H174 120.9 . . ?
C176 C175 C174 120.8(4) . . ?
C176 C175 H175 119.6 . . ?
C174 C175 H175 119.6 . . ?
C175 C176 C171 122.6(4) . . ?
C175 C176 H176 118.7 . . ?
C171 C176 H176 118.7 . . ?
C182 C177 C178 114.1(3) . . ?
C182 C177 B3 120.9(3) . . ?
C178 C177 B3 124.9(3) . . ?
C179 C178 C177 122.7(4) . . ?
C179 C178 H178 118.7 . . ?
C177 C178 H178 118.7 . . ?
C180 C179 C178 120.8(4) . . ?
C180 C179 H179 119.6 . . ?
C178 C179 H179 119.6 . . ?
C181 C180 C179 118.8(4) . . ?
C181 C180 H180 120.6 . . ?
C179 C180 H180 120.6 . . ?
C180 C181 C182 119.9(4) . . ?
C180 C181 H181 120.1 . . ?
C182 C181 H181 120.1 . . ?
C181 C182 C177 123.6(4) . . ?
C181 C182 H182 118.2 . . ?
C177 C182 H182 118.2 . . ?
C184 C183 C188 114.8(3) . . ?
C184 C183 B3 125.3(3) . . ?
C188 C183 B3 119.9(3) . . ?
C185 C184 C183 122.9(3) . . ?
C185 C184 H184 118.5 . . ?
C183 C184 H184 118.5 . . ?
C186 C185 C184 120.4(4) . . ?
C186 C185 H185 119.8 . . ?
C184 C185 H185 119.8 . . ?
C185 C186 C187 118.8(3) . . ?
C185 C186 H186 120.6 . . ?
C187 C186 H186 120.6 . . ?
C186 C187 C188 120.4(3) . . ?
C186 C187 H187 119.8 . . ?
C188 C187 H187 119.8 . . ?
C187 C188 C183 122.6(3) . . ?
C187 C188 H188 118.7 . . ?
C183 C188 H188 118.7 . . ?
C195 B4 C201 113.5(3) . . ?
C195 B4 C189 111.8(3) . . ?
C201 B4 C189 106.1(3) . . ?
C195 B4 C207 106.3(3) . . ?
C201 B4 C207 110.9(3) . . ?
C189 B4 C207 108.3(3) . . ?
C194 C189 C190 115.4(3) . . ?
C194 C189 B4 124.3(3) . . ?
C190 C189 B4 120.2(3) . . ?
C191 C190 C189 122.9(4) . . ?
C191 C190 H190 118.5 . . ?
C189 C190 H190 118.5 . . ?
C192 C191 C190 119.8(4) . . ?
C192 C191 H191 120.1 . . ?
C190 C191 H191 120.1 . . ?
C193 C192 C191 119.5(4) . . ?
C193 C192 H192 120.2 . . ?
C191 C192 H192 120.2 . . ?
C192 C193 C194 119.7(4) . . ?
C192 C193 H193 120.2 . . ?
C194 C193 H193 120.2 . . ?
C189 C194 C193 122.6(4) . . ?
C189 C194 H194 118.7 . . ?
C193 C194 H194 118.7 . . ?
C200 C195 C196 112.8(3) . . ?
C200 C195 B4 124.6(3) . . ?
C196 C195 B4 122.3(3) . . ?
C197 C196 C195 124.4(4) . . ?
C197 C196 H196 117.8 . . ?
C195 C196 H196 117.8 . . ?
C198 C197 C196 120.0(4) . . ?
C198 C197 H197 120.0 . . ?
C196 C197 H197 120.0 . . ?
C199 C198 C197 118.7(4) . . ?
C199 C198 H198 120.6 . . ?
C197 C198 H198 120.6 . . ?
C198 C199 C200 120.7(4) . . ?
C198 C199 H199 119.6 . . ?
C200 C199 H199 119.6 . . ?
C195 C200 C199 123.4(4) . . ?
C195 C200 H200 118.3 . . ?
C199 C200 H200 118.3 . . ?
C206 C201 C202 114.7(3) . . ?
C206 C201 B4 125.4(3) . . ?
C202 C201 B4 119.9(3) . . ?
C203 C202 C201 123.0(4) . . ?
C203 C202 H202 118.5 . . ?
C201 C202 H202 118.5 . . ?
C204 C203 C202 120.2(4) . . ?
C204 C203 H203 119.9 . . ?
C202 C203 H203 119.9 . . ?
C205 C204 C203 118.8(4) . . ?
C205 C204 H204 120.6 . . ?
C203 C204 H204 120.6 . . ?
C204 C205 C206 120.4(4) . . ?
C204 C205 H205 119.8 . . ?
C206 C205 H205 119.8 . . ?
C201 C206 C205 122.8(4) . . ?
C201 C206 H206 118.6 . . ?
C205 C206 H206 118.6 . . ?
C212 C207 C208 115.4(3) . . ?
C212 C207 B4 126.2(3) . . ?
C208 C207 B4 118.4(3) . . ?
C209 C208 C207 123.3(4) . . ?
C209 C208 H208 118.4 . . ?
C207 C208 H208 118.4 . . ?
C210 C209 C208 119.6(4) . . ?
C210 C209 H209 120.2 . . ?
C208 C209 H209 120.2 . . ?
C209 C210 C211 119.6(4) . . ?
C209 C210 H210 120.2 . . ?
C211 C210 H210 120.2 . . ?
C210 C211 C212 119.9(4) . . ?
C210 C211 H211 120.0 . . ?
C212 C211 H211 120.0 . . ?
C207 C212 C211 122.1(3) . . ?
C207 C212 H212 118.9 . . ?
C211 C212 H212 118.9 . . ?

loop_
_geom_bond_atom_site_label_1
_geom_bond_atom_site_label_2
_geom_bond_distance
_geom_bond_site_symmetry_2
_geom_bond_publ_flag
Fe1 O1 2.023(2) . ?
Fe1 O3 2.178(2) . ?
Fe1 N1 2.179(3) . ?
Fe1 N3 2.217(3) . ?
Fe1 N2 2.259(3) . ?
Fe1 N4 2.287(3) . ?
O1 C22 1.273(4) . ?
O2 C22 1.243(4) . ?
O3 C23 1.431(4) . ?
O3 H03 0.85(4) . ?
N1 C1 1.476(4) . ?
N1 C15 1.477(4) . ?
N1 C8 1.480(4) . ?
N2 C6 1.348(4) . ?
N2 C2 1.352(4) . ?
N3 C13 1.347(4) . ?
N3 C9 1.349(4) . ?
N4 C20 1.341(4) . ?
N4 C16 1.347(4) . ?
C1 C2 1.499(5) . ?
C1 H1A 0.9900 . ?
C1 H1B 0.9900 . ?
C2 C3 1.384(5) . ?
C3 C4 1.377(6) . ?
C3 H3 0.9500 . ?
C4 C5 1.361(5) . ?
C4 H4 0.9500 . ?
C5 C6 1.385(5) . ?
C5 H5 0.9500 . ?
C6 C7 1.495(5) . ?
C7 H7A 0.9800 . ?
C7 H7B 0.9800 . ?
C7 H7C 0.9800 . ?
C8 C9 1.510(5) . ?
C8 H8A 0.9900 . ?
C8 H8B 0.9900 . ?
C9 C10 1.384(5) . ?
C10 C11 1.370(5) . ?
C10 H10 0.9500 . ?
C11 C12 1.375(5) . ?
C11 H11 0.9500 . ?
C12 C13 1.389(5) . ?
C12 H12 0.9500 . ?
C13 C14 1.496(5) . ?
C14 H14A 0.9800 . ?
C14 H14B 0.9800 . ?
C14 H14C 0.9800 . ?
C14 H14D 0.9800 . ?
C14 H14E 0.9800 . ?
C14 H14F 0.9800 . ?
C15 C16 1.503(5) . ?
C15 H15A 0.9900 . ?
C15 H15B 0.9900 . ?
C16 C17 1.383(5) . ?
C17 C18 1.382(5) . ?
C17 H17 0.9500 . ?
C18 C19 1.372(5) . ?
C18 H18 0.9500 . ?
C19 C20 1.388(5) . ?
C19 H19 0.9500 . ?
C20 C21 1.503(5) . ?
C21 H21A 0.9800 . ?
C21 H21B 0.9800 . ?
C21 H21C 0.9800 . ?
C21 H21D 0.9800 . ?
C21 H21E 0.9800 . ?
C21 H21F 0.9800 . ?
C22 C23 1.524(4) . ?
C23 C24 1.532(4) . ?
C23 H23 1.0000 . ?
C24 C29 1.375(5) . ?
C24 C25 1.379(5) . ?
C25 C26 1.379(5) . ?
C25 H25 0.9500 . ?
C26 C27 1.357(5) . ?
C26 H26 0.9500 . ?
C27 C28 1.369(6) . ?
C27 H27 0.9500 . ?
C28 C29 1.386(5) . ?
C28 H28 0.9500 . ?
C29 H29 0.9500 . ?
Fe2 O4 2.024(2) . ?
Fe2 O6 2.174(2) . ?
Fe2 N5 2.177(3) . ?
Fe2 N7 2.179(3) . ?
Fe2 N8 2.247(3) . ?
Fe2 N6 2.265(3) . ?
O4 C51 1.272(4) . ?
O5 C51 1.242(4) . ?
O6 C52 1.436(4) . ?
O6 H06 0.87(4) . ?
N5 C30 1.476(4) . ?
N5 C44 1.479(4) . ?
N5 C37 1.485(4) . ?
N7 C42 1.352(4) . ?
N7 C38 1.356(4) . ?
N6 C31 1.346(4) . ?
N6 C35 1.357(4) . ?
N8 C45 1.350(4) . ?
N8 C49 1.358(4) . ?
C30 C31 1.498(5) . ?
C30 H30A 0.9900 . ?
C30 H30B 0.9900 . ?
C31 C32 1.382(5) . ?
C32 C33 1.378(7) . ?
C32 H32 0.9500 . ?
C33 C34 1.364(8) . ?
C33 H33 0.9500 . ?
C34 C35 1.387(6) . ?
C34 H34 0.9500 . ?
C35 C36 1.486(6) . ?
C36 H36A 0.9800 . ?
C36 H36B 0.9800 . ?
C36 H36C 0.9800 . ?
C36 H36D 0.9800 . ?
C36 H36E 0.9800 . ?
C36 H36F 0.9800 . ?
C37 C38 1.509(5) . ?
C37 H37A 0.9900 . ?
C37 H37B 0.9900 . ?
C38 C39 1.377(4) . ?
C39 C40 1.380(5) . ?
C39 H39 0.9500 . ?
C40 C41 1.376(5) . ?
C40 H40 0.9500 . ?
C41 C42 1.388(4) . ?
C41 H41 0.9500 . ?
C42 C43 1.492(5) . ?
C43 H43A 0.9800 . ?
C43 H43B 0.9800 . ?
C43 H43C 0.9800 . ?
C44 C45 1.508(5) . ?
C44 H44A 0.9900 . ?
C44 H44B 0.9900 . ?
C45 C46 1.378(5) . ?
C46 C47 1.379(6) . ?
C46 H46 0.9500 . ?
C47 C48 1.372(5) . ?
C47 H47 0.9500 . ?
C48 C49 1.378(5) . ?
C48 H48 0.9500 . ?
C49 C50 1.493(5) . ?
C50 H50A 0.9800 . ?
C50 H50B 0.9800 . ?
C50 H50C 0.9800 . ?
C50 H50D 0.9800 . ?
C50 H50E 0.9800 . ?
C50 H50F 0.9800 . ?
C51 C52 1.525(4) . ?
C52 C53 1.516(4) . ?
C52 H52 1.0000 . ?
C53 C54 1.373(5) . ?
C53 C58 1.379(5) . ?
C54 C55 1.388(5) . ?
C54 H54 0.9500 . ?
C55 C56 1.369(6) . ?
C55 H55 0.9500 . ?
C56 C57 1.367(6) . ?
C56 H56 0.9500 . ?
C57 C58 1.386(6) . ?
C57 H57 0.9500 . ?
C58 H58 0.9500 . ?
Fe3 O7 2.022(2) . ?
Fe3 O9 2.175(2) . ?
Fe3 N9 2.185(3) . ?
Fe3 N11 2.240(3) . ?
Fe3 N10 2.252(3) . ?
Fe3 N12 2.277(3) . ?
O7 C80 1.272(4) . ?
O8 C80 1.243(4) . ?
O9 C81 1.429(3) . ?
O9 H09 0.90(4) . ?
N9 C59 1.475(4) . ?
N9 C73 1.477(4) . ?
N9 C66 1.486(4) . ?
N10 C64 1.349(4) . ?
N10 C60 1.351(4) . ?
N11 C71 1.351(4) . ?
N11 C67 1.353(4) . ?
N12 C74 1.352(4) . ?
N12 C78 1.355(4) . ?
C59 C60 1.509(4) . ?
C59 H59A 0.9900 . ?
C59 H59B 0.9900 . ?
C60 C61 1.376(5) . ?
C61 C62 1.378(5) . ?
C61 H61 0.9500 . ?
C62 C63 1.368(5) . ?
C62 H62 0.9500 . ?
C63 C64 1.384(5) . ?
C63 H63 0.9500 . ?
C64 C65 1.498(5) . ?
C65 H65A 0.9800 . ?
C65 H65B 0.9800 . ?
C65 H65C 0.9800 . ?
C65 H65D 0.9800 . ?
C65 H65E 0.9800 . ?
C65 H65F 0.9800 . ?
C66 C67 1.497(4) . ?
C66 H66A 0.9900 . ?
C66 H66B 0.9900 . ?
C67 C68 1.388(4) . ?
C68 C69 1.374(5) . ?
C68 H68 0.9500 . ?
C69 C70 1.381(5) . ?
C69 H69 0.9500 . ?
C70 C71 1.388(5) . ?
C70 H70 0.9500 . ?
C71 C72 1.495(5) . ?
C72 H72A 0.9800 . ?
C72 H72B 0.9800 . ?
C72 H72C 0.9800 . ?
C72 H72D 0.9800 . ?
C72 H72E 0.9800 . ?
C72 H72F 0.9800 . ?
C73 C74 1.499(4) . ?
C73 H73A 0.9900 . ?
C73 H73B 0.9900 . ?
C74 C75 1.373(5) . ?
C75 C76 1.383(5) . ?
C75 H75 0.9500 . ?
C76 C77 1.373(5) . ?
C76 H76 0.9500 . ?
C77 C78 1.389(5) . ?
C77 H77 0.9500 . ?
C78 C79 1.497(5) . ?
C79 H79A 0.9800 . ?
C79 H79B 0.9800 . ?
C79 H79C 0.9800 . ?
C79 H79D 0.9800 . ?
C79 H79E 0.9800 . ?
C79 H79F 0.9800 . ?
C80 C81 1.533(4) . ?
C81 C82 1.525(4) . ?
C81 H81 1.0000 . ?
C82 C83 1.376(5) . ?
C82 C87 1.399(5) . ?
C83 C84 1.382(5) . ?
C83 H83 0.9500 . ?
C84 C85 1.390(5) . ?
C84 H84 0.9500 . ?
C85 C86 1.377(6) . ?
C85 H85 0.9500 . ?
C86 C87 1.381(5) . ?
C86 H86 0.9500 . ?
C87 H87 0.9500 . ?
Fe4 O10 2.031(2) . ?
Fe4 N13 2.188(2) . ?
Fe4 O12 2.191(2) . ?
Fe4 N15 2.203(2) . ?
Fe4 N14 2.248(3) . ?
Fe4 N16 2.260(3) . ?
O10 C109 1.272(4) . ?
O11 C109 1.244(4) . ?
O12 C110 1.428(4) . ?
O12 H012 0.82(3) . ?
N13 C102 1.476(4) . ?
N13 C88 1.477(4) . ?
N13 C95 1.485(4) . ?
N14 C93 1.345(4) . ?
N14 C89 1.351(4) . ?
N15 C100 1.351(4) . ?
N15 C96 1.354(4) . ?
N16 C103 1.345(4) . ?
N16 C107 1.349(4) . ?
C88 C89 1.501(4) . ?
C88 H88A 0.9900 . ?
C88 H88B 0.9900 . ?
C89 C90 1.381(4) . ?
C90 C91 1.388(5) . ?
C90 H90 0.9500 . ?
C91 C92 1.378(5) . ?
C91 H91 0.9500 . ?
C92 C93 1.388(5) . ?
C92 H92 0.9500 . ?
C93 C94 1.494(5) . ?
C94 H94A 0.9800 . ?
C94 H94B 0.9800 . ?
C94 H94C 0.9800 . ?
C94 H94D 0.9800 . ?
C94 H94E 0.9800 . ?
C94 H94F 0.9800 . ?
C95 C96 1.510(4) . ?
C95 H95A 0.9900 . ?
C95 H95B 0.9900 . ?
C96 C97 1.374(4) . ?
C97 C98 1.383(5) . ?
C97 H97 0.9500 . ?
C98 C99 1.376(5) . ?
C98 H98 0.9500 . ?
C99 C100 1.388(4) . ?
C99 H99 0.9500 . ?
C100 C101 1.495(5) . ?
C101 H10A 0.9800 . ?
C101 H10B 0.9800 . ?
C101 H10C 0.9800 . ?
C101 H10D 0.9800 . ?
C101 H10E 0.9800 . ?
C101 H10F 0.9800 . ?
C102 C103 1.497(5) . ?
C102 H10G 0.9900 . ?
C102 H10H 0.9900 . ?
C103 C104 1.377(5) . ?
C104 C105 1.377(6) . ?
C104 H104 0.9500 . ?
C105 C106 1.369(6) . ?
C105 H105 0.9500 . ?
C106 C107 1.384(5) . ?
C106 H106 0.9500 . ?
C107 C108 1.485(5) . ?
C108 H10I 0.9800 . ?
C108 H10J 0.9800 . ?
C108 H10K 0.9800 . ?
C108 H10L 0.9800 . ?
C108 H10M 0.9800 . ?
C108 H10N 0.9800 . ?
C109 C110 1.539(4) . ?
C110 C111 1.521(4) . ?
C110 H110 1.0000 . ?
C111 C112 1.371(5) . ?
C111 C116 1.395(5) . ?
C112 C113 1.392(5) . ?
C112 H112 0.9500 . ?
C113 C114 1.351(6) . ?
C113 H113 0.9500 . ?
C114 C115 1.380(6) . ?
C114 H114 0.9500 . ?
C115 C116 1.385(6) . ?
C115 H115 0.9500 . ?
C116 H116 0.9500 . ?
B1 C135 1.642(5) . ?
B1 C129 1.645(5) . ?
B1 C117 1.649(5) . ?
B1 C123 1.652(5) . ?
C117 C118 1.393(5) . ?
C117 C122 1.402(5) . ?
C118 C119 1.397(6) . ?
C118 H118 0.9500 . ?
C119 C120 1.383(8) . ?
C119 H119 0.9500 . ?
C120 C121 1.376(8) . ?
C120 H120 0.9500 . ?
C121 C122 1.379(5) . ?
C121 H121 0.9500 . ?
C122 H122 0.9500 . ?
C123 C128 1.392(5) . ?
C123 C124 1.397(5) . ?
C124 C125 1.383(5) . ?
C124 H124 0.9500 . ?
C125 C126 1.384(5) . ?
C125 H125 0.9500 . ?
C126 C127 1.367(6) . ?
C126 H126 0.9500 . ?
C127 C128 1.396(5) . ?
C127 H127 0.9500 . ?
C128 H128 0.9500 . ?
C129 C134 1.398(5) . ?
C129 C130 1.404(5) . ?
C130 C131 1.382(5) . ?
C130 H130 0.9500 . ?
C131 C132 1.376(5) . ?
C131 H131 0.9500 . ?
C132 C133 1.370(5) . ?
C132 H132 0.9500 . ?
C133 C134 1.401(5) . ?
C133 H133 0.9500 . ?
C134 H134 0.9500 . ?
C135 C136 1.400(4) . ?
C135 C140 1.401(4) . ?
C136 C137 1.387(5) . ?
C136 H136 0.9500 . ?
C137 C138 1.374(5) . ?
C137 H137 0.9500 . ?
C138 C139 1.375(5) . ?
C138 H138 0.9500 . ?
C139 C140 1.391(5) . ?
C139 H139 0.9500 . ?
C140 H140 0.9500 . ?
B2 C147 1.636(5) . ?
B2 C153 1.648(5) . ?
B2 C159 1.653(5) . ?
B2 C141 1.660(5) . ?
C141 C146 1.390(5) . ?
C141 C142 1.397(5) . ?
C142 C143 1.377(5) . ?
C142 H142 0.9500 . ?
C143 C144 1.339(7) . ?
C143 H143 0.9500 . ?
C144 C145 1.366(7) . ?
C144 H144 0.9500 . ?
C145 C146 1.411(6) . ?
C145 H145 0.9500 . ?
C146 H146 0.9500 . ?
C147 C152 1.392(5) . ?
C147 C148 1.393(5) . ?
C148 C149 1.381(6) . ?
C148 H148 0.9500 . ?
C149 C150 1.375(6) . ?
C149 H149 0.9500 . ?
C150 C151 1.366(5) . ?
C150 H150 0.9500 . ?
C151 C152 1.383(5) . ?
C151 H151 0.9500 . ?
C152 H152 0.9500 . ?
C153 C154 1.394(5) . ?
C153 C158 1.403(5) . ?
C154 C155 1.398(5) . ?
C154 H154 0.9500 . ?
C155 C156 1.367(6) . ?
C155 H155 0.9500 . ?
C156 C157 1.380(6) . ?
C156 H156 0.9500 . ?
C157 C158 1.386(5) . ?
C157 H157 0.9500 . ?
C158 H158 0.9500 . ?
C159 C164 1.391(4) . ?
C159 C160 1.402(5) . ?
C160 C161 1.388(5) . ?
C160 H160 0.9500 . ?
C161 C162 1.374(5) . ?
C161 H161 0.9500 . ?
C162 C163 1.379(5) . ?
C162 H162 0.9500 . ?
C163 C164 1.387(4) . ?
C163 H163 0.9500 . ?
C164 H164 0.9500 . ?
B3 C177 1.643(5) . ?
B3 C183 1.645(5) . ?
B3 C171 1.650(5) . ?
B3 C165 1.662(5) . ?
C165 C166 1.392(5) . ?
C165 C170 1.405(5) . ?
C166 C167 1.386(5) . ?
C166 H166 0.9500 . ?
C167 C168 1.359(6) . ?
C167 H167 0.9500 . ?
C168 C169 1.371(6) . ?
C168 H168 0.9500 . ?
C169 C170 1.408(6) . ?
C169 H169 0.9500 . ?
C170 H170 0.9500 . ?
C171 C172 1.387(4) . ?
C171 C176 1.410(4) . ?
C172 C173 1.397(5) . ?
C172 H172 0.9500 . ?
C173 C174 1.386(5) . ?
C173 H173 0.9500 . ?
C174 C175 1.385(6) . ?
C174 H174 0.9500 . ?
C175 C176 1.380(5) . ?
C175 H175 0.9500 . ?
C176 H176 0.9500 . ?
C177 C182 1.392(5) . ?
C177 C178 1.397(5) . ?
C178 C179 1.382(5) . ?
C178 H178 0.9500 . ?
C179 C180 1.371(6) . ?
C179 H179 0.9500 . ?
C180 C181 1.362(6) . ?
C180 H180 0.9500 . ?
C181 C182 1.388(5) . ?
C181 H181 0.9500 . ?
C182 H182 0.9500 . ?
C183 C184 1.395(5) . ?
C183 C188 1.403(5) . ?
C184 C185 1.391(5) . ?
C184 H184 0.9500 . ?
C185 C186 1.371(5) . ?
C185 H185 0.9500 . ?
C186 C187 1.377(5) . ?
C186 H186 0.9500 . ?
C187 C188 1.390(5) . ?
C187 H187 0.9500 . ?
C188 H188 0.9500 . ?
B4 C195 1.642(5) . ?
B4 C201 1.647(5) . ?
B4 C189 1.647(5) . ?
B4 C207 1.655(5) . ?
C189 C194 1.385(5) . ?
C189 C190 1.401(5) . ?
C190 C191 1.386(5) . ?
C190 H190 0.9500 . ?
C191 C192 1.379(6) . ?
C191 H191 0.9500 . ?
C192 C193 1.374(6) . ?
C192 H192 0.9500 . ?
C193 C194 1.405(5) . ?
C193 H193 0.9500 . ?
C194 H194 0.9500 . ?
C195 C200 1.394(5) . ?
C195 C196 1.396(5) . ?
C196 C197 1.387(5) . ?
C196 H196 0.9500 . ?
C197 C198 1.361(6) . ?
C197 H197 0.9500 . ?
C198 C199 1.355(6) . ?
C198 H198 0.9500 . ?
C199 C200 1.397(5) . ?
C199 H199 0.9500 . ?
C200 H200 0.9500 . ?
C201 C206 1.392(5) . ?
C201 C202 1.394(5) . ?
C202 C203 1.389(5) . ?
C202 H202 0.9500 . ?
C203 C204 1.371(5) . ?
C203 H203 0.9500 . ?
C204 C205 1.368(5) . ?
C204 H204 0.9500 . ?
C205 C206 1.392(5) . ?
C205 H205 0.9500 . ?
C206 H206 0.9500 . ?
C207 C212 1.392(4) . ?
C207 C208 1.402(5) . ?
C208 C209 1.379(5) . ?
C208 H208 0.9500 . ?
C209 C210 1.377(6) . ?
C209 H209 0.9500 . ?
C210 C211 1.378(5) . ?
C210 H210 0.9500 . ?
C211 C212 1.403(5) . ?
C211 H211 0.9500 . ?
C212 H212 0.9500 . ?

loop_
_geom_hbond_atom_site_label_D
_geom_hbond_atom_site_label_H
_geom_hbond_atom_site_label_A
_geom_hbond_distance_DH
_geom_hbond_distance_HA
_geom_hbond_distance_DA
_geom_hbond_angle_DHA
_geom_hbond_site_symmetry_A
O3 H03 O8 0.85(4) 1.75(4) 2.588(3) 170(4) 1_545
O6 H06 O2 0.87(4) 1.74(4) 2.610(3) 173(4) .
O9 H09 O11 0.90(4) 1.70(4) 2.597(3) 173(4) .
O12 H012 O5 0.82(3) 1.80(4) 2.618(3) 173(4) .

loop_
_geom_torsion_atom_site_label_1
_geom_torsion_atom_site_label_2
_geom_torsion_atom_site_label_3
_geom_torsion_atom_site_label_4
_geom_torsion
_geom_torsion_site_symmetry_1
_geom_torsion_site_symmetry_2
_geom_torsion_site_symmetry_3
_geom_torsion_site_symmetry_4
_geom_torsion_publ_flag
O3 Fe1 O1 C22 12.2(2) . . . . ?
N1 Fe1 O1 C22 -16.4(5) . . . . ?
N3 Fe1 O1 C22 -171.3(2) . . . . ?
N2 Fe1 O1 C22 -75.3(2) . . . . ?
N4 Fe1 O1 C22 100.6(2) . . . . ?
O1 Fe1 O3 C23 -20.01(19) . . . . ?
N1 Fe1 O3 C23 153.7(2) . . . . ?
N3 Fe1 O3 C23 -179(25) . . . . ?
N2 Fe1 O3 C23 79.2(2) . . . . ?
N4 Fe1 O3 C23 -127.6(2) . . . . ?
O1 Fe1 N1 C1 -22.9(5) . . . . ?
O3 Fe1 N1 C1 -50.7(2) . . . . ?
N3 Fe1 N1 C1 133.5(2) . . . . ?
N2 Fe1 N1 C1 38.3(2) . . . . ?
N4 Fe1 N1 C1 -143.0(2) . . . . ?
O1 Fe1 N1 C15 97.6(5) . . . . ?
O3 Fe1 N1 C15 69.8(2) . . . . ?
N3 Fe1 N1 C15 -106.0(2) . . . . ?
N2 Fe1 N1 C15 158.9(2) . . . . ?
N4 Fe1 N1 C15 -22.5(2) . . . . ?
O1 Fe1 N1 C8 -142.2(4) . . . . ?
O3 Fe1 N1 C8 -169.9(2) . . . . ?
N3 Fe1 N1 C8 14.3(2) . . . . ?
N2 Fe1 N1 C8 -80.9(2) . . . . ?
N4 Fe1 N1 C8 97.8(2) . . . . ?
O1 Fe1 N2 C6 -30.7(3) . . . . ?
O3 Fe1 N2 C6 -106.9(3) . . . . ?
N1 Fe1 N2 C6 160.9(3) . . . . ?
N3 Fe1 N2 C6 81.9(3) . . . . ?
N4 Fe1 N2 C6 158.0(3) . . . . ?
O1 Fe1 N2 C2 143.8(2) . . . . ?
O3 Fe1 N2 C2 67.6(2) . . . . ?
N1 Fe1 N2 C2 -24.6(2) . . . . ?
N3 Fe1 N2 C2 -103.6(2) . . . . ?
N4 Fe1 N2 C2 -27.5(3) . . . . ?
O1 Fe1 N3 C13 -17.1(3) . . . . ?
O3 Fe1 N3 C13 140.6(5) . . . . ?
N1 Fe1 N3 C13 168.5(3) . . . . ?
N2 Fe1 N3 C13 -117.6(3) . . . . ?
N4 Fe1 N3 C13 88.7(3) . . . . ?
O1 Fe1 N3 C9 174.1(2) . . . . ?
O3 Fe1 N3 C9 -28.2(7) . . . . ?
N1 Fe1 N3 C9 -0.3(2) . . . . ?
N2 Fe1 N3 C9 73.6(2) . . . . ?
N4 Fe1 N3 C9 -80.1(2) . . . . ?
O1 Fe1 N4 C20 36.4(3) . . . . ?
O3 Fe1 N4 C20 112.9(3) . . . . ?
N1 Fe1 N4 C20 -155.5(3) . . . . ?
N3 Fe1 N4 C20 -74.1(3) . . . . ?
N2 Fe1 N4 C20 -152.7(3) . . . . ?
O1 Fe1 N4 C16 -172.3(2) . . . . ?
O3 Fe1 N4 C16 -95.7(2) . . . . ?
N1 Fe1 N4 C16 -4.2(2) . . . . ?
N3 Fe1 N4 C16 77.2(2) . . . . ?
N2 Fe1 N4 C16 -1.3(3) . . . . ?
C15 N1 C1 C2 -164.6(3) . . . . ?
C8 N1 C1 C2 70.1(4) . . . . ?
Fe1 N1 C1 C2 -48.2(3) . . . . ?
C6 N2 C2 C3 1.2(5) . . . . ?
Fe1 N2 C2 C3 -174.0(3) . . . . ?
C6 N2 C2 C1 -179.8(3) . . . . ?
Fe1 N2 C2 C1 5.0(4) . . . . ?
N1 C1 C2 N2 29.0(4) . . . . ?
N1 C1 C2 C3 -151.9(3) . . . . ?
N2 C2 C3 C4 0.7(6) . . . . ?
C1 C2 C3 C4 -178.3(4) . . . . ?
C2 C3 C4 C5 -1.7(6) . . . . ?
C3 C4 C5 C6 1.0(6) . . . . ?
C2 N2 C6 C5 -2.0(5) . . . . ?
Fe1 N2 C6 C5 172.2(2) . . . . ?
C2 N2 C6 C7 177.6(3) . . . . ?
Fe1 N2 C6 C7 -8.2(4) . . . . ?
C4 C5 C6 N2 0.9(5) . . . . ?
C4 C5 C6 C7 -178.6(4) . . . . ?
C1 N1 C8 C9 -142.5(3) . . . . ?
C15 N1 C8 C9 91.4(3) . . . . ?
Fe1 N1 C8 C9 -25.9(4) . . . . ?
C13 N3 C9 C10 -0.7(5) . . . . ?
Fe1 N3 C9 C10 169.5(3) . . . . ?
C13 N3 C9 C8 175.5(3) . . . . ?
Fe1 N3 C9 C8 -14.3(4) . . . . ?
N1 C8 C9 N3 28.1(5) . . . . ?
N1 C8 C9 C10 -155.6(3) . . . . ?
N3 C9 C10 C11 1.7(5) . . . . ?
C8 C9 C10 C11 -174.5(3) . . . . ?
C9 C10 C11 C12 -1.8(6) . . . . ?
C10 C11 C12 C13 1.0(6) . . . . ?
C9 N3 C13 C12 -0.1(5) . . . . ?
Fe1 N3 C13 C12 -168.4(2) . . . . ?
C9 N3 C13 C14 -178.5(3) . . . . ?
Fe1 N3 C13 C14 13.2(5) . . . . ?
C11 C12 C13 N3 0.0(5) . . . . ?
C11 C12 C13 C14 178.3(4) . . . . ?
C1 N1 C15 C16 161.5(3) . . . . ?
C8 N1 C15 C16 -73.7(3) . . . . ?
Fe1 N1 C15 C16 45.2(3) . . . . ?
C20 N4 C16 C17 4.5(5) . . . . ?
Fe1 N4 C16 C17 -149.6(3) . . . . ?
C20 N4 C16 C15 -174.7(3) . . . . ?
Fe1 N4 C16 C15 31.2(3) . . . . ?
N1 C15 C16 N4 -54.0(4) . . . . ?
N1 C15 C16 C17 126.8(4) . . . . ?
N4 C16 C17 C18 -0.1(6) . . . . ?
C15 C16 C17 C18 179.1(4) . . . . ?
C16 C17 C18 C19 -3.5(6) . . . . ?
C17 C18 C19 C20 2.6(6) . . . . ?
C16 N4 C20 C19 -5.5(5) . . . . ?
Fe1 N4 C20 C19 143.3(3) . . . . ?
C16 N4 C20 C21 172.7(3) . . . . ?
Fe1 N4 C20 C21 -38.5(4) . . . . ?
C18 C19 C20 N4 2.0(6) . . . . ?
C18 C19 C20 C21 -176.2(4) . . . . ?
Fe1 O1 C22 O2 177.0(2) . . . . ?
Fe1 O1 C22 C23 -2.2(4) . . . . ?
Fe1 O3 C23 C22 23.7(3) . . . . ?
Fe1 O3 C23 C24 -99.5(2) . . . . ?
O2 C22 C23 O3 165.5(3) . . . . ?
O1 C22 C23 O3 -15.2(4) . . . . ?
O2 C22 C23 C24 -73.3(4) . . . . ?
O1 C22 C23 C24 106.0(3) . . . . ?
O3 C23 C24 C29 142.1(3) . . . . ?
C22 C23 C24 C29 21.4(5) . . . . ?
O3 C23 C24 C25 -35.3(4) . . . . ?
C22 C23 C24 C25 -156.0(3) . . . . ?
C29 C24 C25 C26 -0.1(6) . . . . ?
C23 C24 C25 C26 177.5(4) . . . . ?
C24 C25 C26 C27 -0.2(7) . . . . ?
C25 C26 C27 C28 0.1(7) . . . . ?
C26 C27 C28 C29 0.4(7) . . . . ?
C25 C24 C29 C28 0.6(6) . . . . ?
C23 C24 C29 C28 -176.9(4) . . . . ?
C27 C28 C29 C24 -0.7(7) . . . . ?
O6 Fe2 O4 C51 10.6(2) . . . . ?
N5 Fe2 O4 C51 -19.3(5) . . . . ?
N7 Fe2 O4 C51 -174.8(2) . . . . ?
N8 Fe2 O4 C51 -78.9(2) . . . . ?
N6 Fe2 O4 C51 94.4(2) . . . . ?
O4 Fe2 O6 C52 -18.39(19) . . . . ?
N5 Fe2 O6 C52 153.5(2) . . . . ?
N7 Fe2 O6 C52 -171.7(4) . . . . ?
N8 Fe2 O6 C52 79.0(2) . . . . ?
N6 Fe2 O6 C52 -128.6(2) . . . . ?
O4 Fe2 N5 C30 96.6(4) . . . . ?
O6 Fe2 N5 C30 67.8(2) . . . . ?
N7 Fe2 N5 C30 -105.9(2) . . . . ?
N8 Fe2 N5 C30 159.2(2) . . . . ?
N6 Fe2 N5 C30 -21.2(2) . . . . ?
O4 Fe2 N5 C44 -24.0(4) . . . . ?
O6 Fe2 N5 C44 -52.8(2) . . . . ?
N7 Fe2 N5 C44 133.5(2) . . . . ?
N8 Fe2 N5 C44 38.63(19) . . . . ?
N6 Fe2 N5 C44 -141.8(2) . . . . ?
O4 Fe2 N5 C37 -142.8(3) . . . . ?
O6 Fe2 N5 C37 -171.6(2) . . . . ?
N7 Fe2 N5 C37 14.8(2) . . . . ?
N8 Fe2 N5 C37 -80.1(2) . . . . ?
N6 Fe2 N5 C37 99.4(2) . . . . ?
O4 Fe2 N7 C42 -21.0(3) . . . . ?
O6 Fe2 N7 C42 130.5(5) . . . . ?
N5 Fe2 N7 C42 165.8(3) . . . . ?
N8 Fe2 N7 C42 -120.3(3) . . . . ?
N6 Fe2 N7 C42 87.1(3) . . . . ?
O4 Fe2 N7 C38 177.0(2) . . . . ?
O6 Fe2 N7 C38 -31.5(6) . . . . ?
N5 Fe2 N7 C38 3.8(2) . . . . ?
N8 Fe2 N7 C38 77.7(2) . . . . ?
N6 Fe2 N7 C38 -74.9(2) . . . . ?
O4 Fe2 N6 C31 -163.0(2) . . . . ?
O6 Fe2 N6 C31 -88.3(2) . . . . ?
N5 Fe2 N6 C31 1.6(2) . . . . ?
N7 Fe2 N6 C31 84.0(2) . . . . ?
N8 Fe2 N6 C31 2.5(4) . . . . ?
O4 Fe2 N6 C35 32.1(3) . . . . ?
O6 Fe2 N6 C35 106.8(3) . . . . ?
N5 Fe2 N6 C35 -163.3(3) . . . . ?
N7 Fe2 N6 C35 -80.8(3) . . . . ?
N8 Fe2 N6 C35 -162.4(3) . . . . ?
O4 Fe2 N8 C45 136.9(2) . . . . ?
O6 Fe2 N8 C45 60.9(2) . . . . ?
N5 Fe2 N8 C45 -28.4(2) . . . . ?
N7 Fe2 N8 C45 -108.6(2) . . . . ?
N6 Fe2 N8 C45 -29.4(3) . . . . ?
O4 Fe2 N8 C49 -33.3(3) . . . . ?
O6 Fe2 N8 C49 -109.2(3) . . . . ?
N5 Fe2 N8 C49 161.5(3) . . . . ?
N7 Fe2 N8 C49 81.3(3) . . . . ?
N6 Fe2 N8 C49 160.5(2) . . . . ?
C44 N5 C30 C31 155.0(3) . . . . ?
C37 N5 C30 C31 -80.0(3) . . . . ?
Fe2 N5 C30 C31 37.9(3) . . . . ?
C35 N6 C31 C32 2.3(5) . . . . ?
Fe2 N6 C31 C32 -164.1(3) . . . . ?
C35 N6 C31 C30 -174.4(3) . . . . ?
Fe2 N6 C31 C30 19.2(4) . . . . ?
N5 C30 C31 N6 -39.4(4) . . . . ?
N5 C30 C31 C32 143.9(4) . . . . ?
N6 C31 C32 C33 -0.3(7) . . . . ?
C30 C31 C32 C33 176.3(5) . . . . ?
C31 C32 C33 C34 -1.3(9) . . . . ?
C32 C33 C34 C35 0.8(9) . . . . ?
C31 N6 C35 C34 -2.8(5) . . . . ?
Fe2 N6 C35 C34 161.2(3) . . . . ?
C31 N6 C35 C36 175.9(3) . . . . ?
Fe2 N6 C35 C36 -20.1(5) . . . . ?
C33 C34 C35 N6 1.3(7) . . . . ?
C33 C34 C35 C36 -177.4(5) . . . . ?
C30 N5 C37 C38 88.3(3) . . . . ?
C44 N5 C37 C38 -146.3(3) . . . . ?
Fe2 N5 C37 C38 -30.7(3) . . . . ?
C42 N7 C38 C39 -2.6(5) . . . . ?
Fe2 N7 C38 C39 161.3(3) . . . . ?
C42 N7 C38 C37 173.6(3) . . . . ?
Fe2 N7 C38 C37 -22.6(3) . . . . ?
N5 C37 C38 N7 37.5(4) . . . . ?
N5 C37 C38 C39 -146.3(3) . . . . ?
N7 C38 C39 C40 0.7(5) . . . . ?
C37 C38 C39 C40 -175.3(3) . . . . ?
C38 C39 C40 C41 1.4(5) . . . . ?
C39 C40 C41 C42 -1.6(5) . . . . ?
C38 N7 C42 C41 2.4(5) . . . . ?
Fe2 N7 C42 C41 -158.5(2) . . . . ?
C38 N7 C42 C43 -175.6(3) . . . . ?
Fe2 N7 C42 C43 23.5(4) . . . . ?
C40 C41 C42 N7 -0.4(5) . . . . ?
C40 C41 C42 C43 177.6(3) . . . . ?
C30 N5 C44 C45 -164.2(3) . . . . ?
C37 N5 C44 C45 70.6(3) . . . . ?
Fe2 N5 C44 C45 -45.5(3) . . . . ?
C49 N8 C45 C46 3.4(5) . . . . ?
Fe2 N8 C45 C46 -167.9(3) . . . . ?
C49 N8 C45 C44 -177.3(3) . . . . ?
Fe2 N8 C45 C44 11.4(3) . . . . ?
N5 C44 C45 N8 22.9(4) . . . . ?
N5 C44 C45 C46 -157.8(3) . . . . ?
N8 C45 C46 C47 -1.4(5) . . . . ?
C44 C45 C46 C47 179.3(3) . . . . ?
C45 C46 C47 C48 -1.6(6) . . . . ?
C46 C47 C48 C49 2.4(6) . . . . ?
C45 N8 C49 C48 -2.5(5) . . . . ?
Fe2 N8 C49 C48 167.1(2) . . . . ?
C45 N8 C49 C50 175.9(3) . . . . ?
Fe2 N8 C49 C50 -14.6(4) . . . . ?
C47 C48 C49 N8 -0.4(5) . . . . ?
C47 C48 C49 C50 -178.7(4) . . . . ?
Fe2 O4 C51 O5 178.0(2) . . . . ?
Fe2 O4 C51 C52 -1.0(4) . . . . ?
Fe2 O6 C52 C53 -101.8(2) . . . . ?
Fe2 O6 C52 C51 22.1(3) . . . . ?
O5 C51 C52 O6 166.3(3) . . . . ?
O4 C51 C52 O6 -14.6(4) . . . . ?
O5 C51 C52 C53 -72.8(4) . . . . ?
O4 C51 C52 C53 106.3(3) . . . . ?
O6 C52 C53 C54 124.7(3) . . . . ?
C51 C52 C53 C54 4.6(5) . . . . ?
O6 C52 C53 C58 -54.0(4) . . . . ?
C51 C52 C53 C58 -174.1(3) . . . . ?
C58 C53 C54 C55 2.3(6) . . . . ?
C52 C53 C54 C55 -176.4(4) . . . . ?
C53 C54 C55 C56 -1.9(7) . . . . ?
C54 C55 C56 C57 0.2(7) . . . . ?
C55 C56 C57 C58 0.9(8) . . . . ?
C54 C53 C58 C57 -1.2(6) . . . . ?
C52 C53 C58 C57 177.5(4) . . . . ?
C56 C57 C58 C53 -0.4(7) . . . . ?
O9 Fe3 O7 C80 6.9(2) . . . . ?
N9 Fe3 O7 C80 -27.4(6) . . . . ?
N11 Fe3 O7 C80 -178.8(2) . . . . ?
N10 Fe3 O7 C80 -81.1(2) . . . . ?
N12 Fe3 O7 C80 94.2(2) . . . . ?
O7 Fe3 O9 C81 -13.46(19) . . . . ?
N9 Fe3 O9 C81 160.5(2) . . . . ?
N11 Fe3 O9 C81 -153.8(6) . . . . ?
N10 Fe3 O9 C81 86.0(2) . . . . ?
N12 Fe3 O9 C81 -121.2(2) . . . . ?
O7 Fe3 N9 C59 -16.5(6) . . . . ?
O9 Fe3 N9 C59 -49.9(2) . . . . ?
N11 Fe3 N9 C59 136.2(2) . . . . ?
N10 Fe3 N9 C59 39.01(19) . . . . ?
N12 Fe3 N9 C59 -140.5(2) . . . . ?
O7 Fe3 N9 C73 104.0(5) . . . . ?
O9 Fe3 N9 C73 70.6(2) . . . . ?
N11 Fe3 N9 C73 -103.2(2) . . . . ?
N10 Fe3 N9 C73 159.6(2) . . . . ?
N12 Fe3 N9 C73 -20.0(2) . . . . ?
O7 Fe3 N9 C66 -135.4(5) . . . . ?
O9 Fe3 N9 C66 -168.8(2) . . . . ?
N11 Fe3 N9 C66 17.31(19) . . . . ?
N10 Fe3 N9 C66 -79.9(2) . . . . ?
N12 Fe3 N9 C66 100.5(2) . . . . ?
O7 Fe3 N10 C64 -29.2(3) . . . . ?
O9 Fe3 N10 C64 -105.4(3) . . . . ?
N9 Fe3 N10 C64 159.7(3) . . . . ?
N11 Fe3 N10 C64 81.9(3) . . . . ?
N12 Fe3 N10 C64 160.7(2) . . . . ?
O7 Fe3 N10 C60 145.4(2) . . . . ?
O9 Fe3 N10 C60 69.3(2) . . . . ?
N9 Fe3 N10 C60 -25.6(2) . . . . ?
N11 Fe3 N10 C60 -103.4(2) . . . . ?
N12 Fe3 N10 C60 -24.7(3) . . . . ?
O7 Fe3 N11 C71 -19.4(3) . . . . ?
O9 Fe3 N11 C71 119.2(6) . . . . ?
N9 Fe3 N11 C71 165.8(3) . . . . ?
N10 Fe3 N11 C71 -120.8(3) . . . . ?
N12 Fe3 N11 C71 86.3(3) . . . . ?
O7 Fe3 N11 C67 174.7(2) . . . . ?
O9 Fe3 N11 C67 -46.7(7) . . . . ?
N9 Fe3 N11 C67 -0.1(2) . . . . ?
N10 Fe3 N11 C67 73.3(2) . . . . ?
N12 Fe3 N11 C67 -79.6(2) . . . . ?
O7 Fe3 N12 C74 -176.9(2) . . . . ?
O9 Fe3 N12 C74 -100.8(2) . . . . ?
N9 Fe3 N12 C74 -6.2(2) . . . . ?
N11 Fe3 N12 C74 74.6(2) . . . . ?
N10 Fe3 N12 C74 -7.2(3) . . . . ?
O7 Fe3 N12 C78 31.5(3) . . . . ?
O9 Fe3 N12 C78 107.6(3) . . . . ?
N9 Fe3 N12 C78 -157.9(3) . . . . ?
N11 Fe3 N12 C78 -77.0(3) . . . . ?
N10 Fe3 N12 C78 -158.8(2) . . . . ?
C73 N9 C59 C60 -165.7(3) . . . . ?
C66 N9 C59 C60 69.0(3) . . . . ?
Fe3 N9 C59 C60 -48.5(3) . . . . ?
C64 N10 C60 C61 0.7(5) . . . . ?
Fe3 N10 C60 C61 -174.7(3) . . . . ?
C64 N10 C60 C59 -178.5(3) . . . . ?
Fe3 N10 C60 C59 6.2(3) . . . . ?
N9 C59 C60 N10 28.5(4) . . . . ?
N9 C59 C60 C61 -150.7(3) . . . . ?
N10 C60 C61 C62 0.7(6) . . . . ?
C59 C60 C61 C62 179.8(3) . . . . ?
C60 C61 C62 C63 -1.6(6) . . . . ?
C61 C62 C63 C64 1.2(6) . . . . ?
C60 N10 C64 C63 -1.2(5) . . . . ?
Fe3 N10 C64 C63 173.2(2) . . . . ?
C60 N10 C64 C65 177.6(3) . . . . ?
Fe3 N10 C64 C65 -8.0(4) . . . . ?
C62 C63 C64 N10 0.2(5) . . . . ?
C62 C63 C64 C65 -178.5(4) . . . . ?
C59 N9 C66 C67 -147.8(3) . . . . ?
C73 N9 C66 C67 86.1(3) . . . . ?
Fe3 N9 C66 C67 -32.0(3) . . . . ?
C71 N11 C67 C68 -1.5(5) . . . . ?
Fe3 N11 C67 C68 166.0(3) . . . . ?
C71 N11 C67 C66 174.3(3) . . . . ?
Fe3 N11 C67 C66 -18.2(3) . . . . ?
N9 C66 C67 N11 35.1(4) . . . . ?
N9 C66 C67 C68 -149.0(3) . . . . ?
N11 C67 C68 C69 1.1(5) . . . . ?
C66 C67 C68 C69 -174.7(3) . . . . ?
C67 C68 C69 C70 -0.2(5) . . . . ?
C68 C69 C70 C71 -0.1(6) . . . . ?
C67 N11 C71 C70 1.2(5) . . . . ?
Fe3 N11 C71 C70 -163.9(3) . . . . ?
C67 N11 C71 C72 -178.1(3) . . . . ?
Fe3 N11 C71 C72 16.9(5) . . . . ?
C69 C70 C71 N11 -0.4(5) . . . . ?
C69 C70 C71 C72 178.9(4) . . . . ?
C59 N9 C73 C74 158.9(3) . . . . ?
C66 N9 C73 C74 -76.1(3) . . . . ?
Fe3 N9 C73 C74 42.6(3) . . . . ?
C78 N12 C74 C75 5.5(5) . . . . ?
Fe3 N12 C74 C75 -148.8(3) . . . . ?
C78 N12 C74 C73 -173.5(3) . . . . ?
Fe3 N12 C74 C73 32.2(3) . . . . ?
N9 C73 C74 N12 -52.3(4) . . . . ?
N9 C73 C74 C75 128.7(3) . . . . ?
N12 C74 C75 C76 -0.4(5) . . . . ?
C73 C74 C75 C76 178.5(3) . . . . ?
C74 C75 C76 C77 -3.5(6) . . . . ?
C75 C76 C77 C78 2.3(6) . . . . ?
C74 N12 C78 C77 -6.7(5) . . . . ?
Fe3 N12 C78 C77 142.7(3) . . . . ?
C74 N12 C78 C79 171.0(3) . . . . ?
Fe3 N12 C78 C79 -39.6(4) . . . . ?
C76 C77 C78 N12 3.0(6) . . . . ?
C76 C77 C78 C79 -174.7(4) . . . . ?
Fe3 O7 C80 O8 -179.1(2) . . . . ?
Fe3 O7 C80 C81 0.6(4) . . . . ?
Fe3 O9 C81 C82 -107.7(2) . . . . ?
Fe3 O9 C81 C80 16.7(3) . . . . ?
O8 C80 C81 O9 167.8(3) . . . . ?
O7 C80 C81 O9 -11.9(4) . . . . ?
O8 C80 C81 C82 -68.5(4) . . . . ?
O7 C80 C81 C82 111.8(3) . . . . ?
O9 C81 C82 C83 -12.6(4) . . . . ?
C80 C81 C82 C83 -134.4(3) . . . . ?
O9 C81 C82 C87 172.4(3) . . . . ?
C80 C81 C82 C87 50.5(4) . . . . ?
C87 C82 C83 C84 -1.4(5) . . . . ?
C81 C82 C83 C84 -176.6(3) . . . . ?
C82 C83 C84 C85 2.5(6) . . . . ?
C83 C84 C85 C86 -2.0(6) . . . . ?
C84 C85 C86 C87 0.3(6) . . . . ?
C85 C86 C87 C82 0.7(6) . . . . ?
C83 C82 C87 C86 -0.2(5) . . . . ?
C81 C82 C87 C86 174.9(3) . . . . ?
N13 Fe4 O10 C109 -26.4(5) . . . . ?
O12 Fe4 O10 C109 5.0(2) . . . . ?
N15 Fe4 O10 C109 -178.7(2) . . . . ?
N14 Fe4 O10 C109 -82.5(2) . . . . ?
N16 Fe4 O10 C109 90.5(2) . . . . ?
O10 Fe4 O12 C110 -10.1(2) . . . . ?
N13 Fe4 O12 C110 163.1(2) . . . . ?
N15 Fe4 O12 C110 -163.3(6) . . . . ?
N14 Fe4 O12 C110 88.7(2) . . . . ?
N16 Fe4 O12 C110 -119.3(2) . . . . ?
O10 Fe4 N13 C102 100.2(4) . . . . ?
O12 Fe4 N13 C102 69.8(2) . . . . ?
N15 Fe4 N13 C102 -105.9(2) . . . . ?
N14 Fe4 N13 C102 158.7(2) . . . . ?
N16 Fe4 N13 C102 -20.0(2) . . . . ?
O10 Fe4 N13 C88 -20.1(5) . . . . ?
O12 Fe4 N13 C88 -50.38(19) . . . . ?
N15 Fe4 N13 C88 133.88(19) . . . . ?
N14 Fe4 N13 C88 38.46(18) . . . . ?
N16 Fe4 N13 C88 -140.22(19) . . . . ?
O10 Fe4 N13 C95 -138.3(4) . . . . ?
O12 Fe4 N13 C95 -168.7(2) . . . . ?
N15 Fe4 N13 C95 15.60(19) . . . . ?
N14 Fe4 N13 C95 -79.8(2) . . . . ?
N16 Fe4 N13 C95 101.5(2) . . . . ?
O10 Fe4 N14 C93 -28.3(3) . . . . ?
N13 Fe4 N14 C93 163.1(3) . . . . ?
O12 Fe4 N14 C93 -103.8(3) . . . . ?
N15 Fe4 N14 C93 83.5(3) . . . . ?
N16 Fe4 N14 C93 165.8(2) . . . . ?
O10 Fe4 N14 C89 140.1(2) . . . . ?
N13 Fe4 N14 C89 -28.5(2) . . . . ?
O12 Fe4 N14 C89 64.6(2) . . . . ?
N15 Fe4 N14 C89 -108.1(2) . . . . ?
N16 Fe4 N14 C89 -25.8(3) . . . . ?
O10 Fe4 N15 C100 -18.4(3) . . . . ?
N13 Fe4 N15 C100 167.8(3) . . . . ?
O12 Fe4 N15 C100 133.7(6) . . . . ?
N14 Fe4 N15 C100 -118.4(3) . . . . ?
N16 Fe4 N15 C100 89.5(3) . . . . ?
O10 Fe4 N15 C96 175.81(19) . . . . ?
N13 Fe4 N15 C96 2.0(2) . . . . ?
O12 Fe4 N15 C96 -32.1(8) . . . . ?
N14 Fe4 N15 C96 75.8(2) . . . . ?
N16 Fe4 N15 C96 -76.3(2) . . . . ?
O10 Fe4 N16 C103 -166.7(2) . . . . ?
N13 Fe4 N16 C103 1.3(2) . . . . ?
O12 Fe4 N16 C103 -91.7(2) . . . . ?
N15 Fe4 N16 C103 83.0(2) . . . . ?
N14 Fe4 N16 C103 -1.4(3) . . . . ?
O10 Fe4 N16 C107 26.3(3) . . . . ?
N13 Fe4 N16 C107 -165.8(3) . . . . ?
O12 Fe4 N16 C107 101.3(3) . . . . ?
N15 Fe4 N16 C107 -84.0(3) . . . . ?
N14 Fe4 N16 C107 -168.5(2) . . . . ?
C102 N13 C88 C89 -164.3(2) . . . . ?
C95 N13 C88 C89 71.1(3) . . . . ?
Fe4 N13 C88 C89 -45.0(3) . . . . ?
C93 N14 C89 C90 3.0(5) . . . . ?
Fe4 N14 C89 C90 -166.7(2) . . . . ?
C93 N14 C89 C88 -178.4(3) . . . . ?
Fe4 N14 C89 C88 11.9(3) . . . . ?
N13 C88 C89 N14 22.3(4) . . . . ?
N13 C88 C89 C90 -159.0(3) . . . . ?
N14 C89 C90 C91 -0.8(5) . . . . ?
C88 C89 C90 C91 -179.4(3) . . . . ?
C89 C90 C91 C92 -1.5(5) . . . . ?
C90 C91 C92 C93 1.7(5) . . . . ?
C89 N14 C93 C92 -2.7(5) . . . . ?
Fe4 N14 C93 C92 164.9(2) . . . . ?
C89 N14 C93 C94 175.5(3) . . . . ?
Fe4 N14 C93 C94 -16.8(4) . . . . ?
C91 C92 C93 N14 0.4(5) . . . . ?
C91 C92 C93 C94 -177.8(3) . . . . ?
C102 N13 C95 C96 89.6(3) . . . . ?
C88 N13 C95 C96 -146.0(3) . . . . ?
Fe4 N13 C95 C96 -30.6(3) . . . . ?
C100 N15 C96 C97 -2.0(5) . . . . ?
Fe4 N15 C96 C97 165.4(2) . . . . ?
C100 N15 C96 C95 172.4(3) . . . . ?
Fe4 N15 C96 C95 -20.2(3) . . . . ?
N13 C95 C96 N15 35.8(4) . . . . ?
N13 C95 C96 C97 -149.6(3) . . . . ?
N15 C96 C97 C98 0.9(5) . . . . ?
C95 C96 C97 C98 -173.4(3) . . . . ?
C96 C97 C98 C99 1.0(5) . . . . ?
C97 C98 C99 C100 -1.7(5) . . . . ?
C96 N15 C100 C99 1.3(5) . . . . ?
Fe4 N15 C100 C99 -163.6(2) . . . . ?
C96 N15 C100 C101 -176.5(3) . . . . ?
Fe4 N15 C100 C101 18.5(4) . . . . ?
C98 C99 C100 N15 0.5(5) . . . . ?
C98 C99 C100 C101 178.3(3) . . . . ?
C88 N13 C102 C103 152.7(3) . . . . ?
C95 N13 C102 C103 -83.2(3) . . . . ?
Fe4 N13 C102 C103 35.6(3) . . . . ?
C107 N16 C103 C104 2.9(5) . . . . ?
Fe4 N16 C103 C104 -165.5(3) . . . . ?
C107 N16 C103 C102 -173.1(3) . . . . ?
Fe4 N16 C103 C102 18.5(3) . . . . ?
N13 C102 C103 N16 -37.2(4) . . . . ?
N13 C102 C103 C104 146.7(3) . . . . ?
N16 C103 C104 C105 0.0(6) . . . . ?
C102 C103 C104 C105 175.9(4) . . . . ?
C103 C104 C105 C106 -2.0(7) . . . . ?
C104 C105 C106 C107 1.0(7) . . . . ?
C103 N16 C107 C106 -3.9(5) . . . . ?
Fe4 N16 C107 C106 162.4(3) . . . . ?
C103 N16 C107 C108 174.3(3) . . . . ?
Fe4 N16 C107 C108 -19.4(5) . . . . ?
C105 C106 C107 N16 2.0(6) . . . . ?
C105 C106 C107 C108 -176.1(4) . . . . ?
Fe4 O10 C109 O11 -178.3(2) . . . . ?
Fe4 O10 C109 C110 0.7(4) . . . . ?
Fe4 O12 C110 C111 -111.1(2) . . . . ?
Fe4 O12 C110 C109 12.6(3) . . . . ?
O11 C109 C110 O12 170.0(3) . . . . ?
O10 C109 C110 O12 -9.1(4) . . . . ?
O11 C109 C110 C111 -66.7(4) . . . . ?
O10 C109 C110 C111 114.2(3) . . . . ?
O12 C110 C111 C112 -3.8(4) . . . . ?
C109 C110 C111 C112 -125.4(3) . . . . ?
O12 C110 C111 C116 178.7(3) . . . . ?
C109 C110 C111 C116 57.2(4) . . . . ?
C116 C111 C112 C113 -1.6(6) . . . . ?
C110 C111 C112 C113 -179.1(4) . . . . ?
C111 C112 C113 C114 2.2(7) . . . . ?
C112 C113 C114 C115 -0.7(7) . . . . ?
C113 C114 C115 C116 -1.4(7) . . . . ?
C114 C115 C116 C111 2.0(7) . . . . ?
C112 C111 C116 C115 -0.5(6) . . . . ?
C110 C111 C116 C115 177.1(4) . . . . ?
C135 B1 C117 C118 144.7(3) . . . . ?
C129 B1 C117 C118 -95.6(4) . . . . ?
C123 B1 C117 C118 26.8(4) . . . . ?
C135 B1 C117 C122 -36.7(4) . . . . ?
C129 B1 C117 C122 83.0(4) . . . . ?
C123 B1 C117 C122 -154.6(3) . . . . ?
C122 C117 C118 C119 -0.2(5) . . . . ?
B1 C117 C118 C119 178.4(4) . . . . ?
C117 C118 C119 C120 -1.2(7) . . . . ?
C118 C119 C120 C121 1.3(8) . . . . ?
C119 C120 C121 C122 0.1(8) . . . . ?
C120 C121 C122 C117 -1.7(7) . . . . ?
C118 C117 C122 C121 1.7(6) . . . . ?
B1 C117 C122 C121 -176.9(4) . . . . ?
C135 B1 C123 C128 148.3(4) . . . . ?
C129 B1 C123 C128 27.2(5) . . . . ?
C117 B1 C123 C128 -92.7(4) . . . . ?
C135 B1 C123 C124 -38.0(4) . . . . ?
C129 B1 C123 C124 -159.0(3) . . . . ?
C117 B1 C123 C124 81.0(4) . . . . ?
C128 C123 C124 C125 1.5(6) . . . . ?
B1 C123 C124 C125 -172.8(3) . . . . ?
C123 C124 C125 C126 -1.7(6) . . . . ?
C124 C125 C126 C127 0.9(7) . . . . ?
C125 C126 C127 C128 0.0(7) . . . . ?
C124 C123 C128 C127 -0.6(6) . . . . ?
B1 C123 C128 C127 173.5(4) . . . . ?
C126 C127 C128 C123 -0.1(7) . . . . ?
C135 B1 C129 C134 -87.7(4) . . . . ?
C117 B1 C129 C134 151.9(3) . . . . ?
C123 B1 C129 C134 33.1(4) . . . . ?
C135 B1 C129 C130 90.0(4) . . . . ?
C117 B1 C129 C130 -30.4(4) . . . . ?
C123 B1 C129 C130 -149.2(3) . . . . ?
C134 C129 C130 C131 -1.3(5) . . . . ?
B1 C129 C130 C131 -179.2(3) . . . . ?
C129 C130 C131 C132 0.5(5) . . . . ?
C130 C131 C132 C133 0.4(5) . . . . ?
C131 C132 C133 C134 -0.3(5) . . . . ?
C130 C129 C134 C133 1.4(5) . . . . ?
B1 C129 C134 C133 179.3(3) . . . . ?
C132 C133 C134 C129 -0.7(6) . . . . ?
C129 B1 C135 C136 26.0(4) . . . . ?
C117 B1 C135 C136 145.7(3) . . . . ?
C123 B1 C135 C136 -97.3(4) . . . . ?
C129 B1 C135 C140 -156.7(3) . . . . ?
C117 B1 C135 C140 -37.1(4) . . . . ?
C123 B1 C135 C140 79.9(4) . . . . ?
C140 C135 C136 C137 -1.7(5) . . . . ?
B1 C135 C136 C137 175.8(3) . . . . ?
C135 C136 C137 C138 0.0(5) . . . . ?
C136 C137 C138 C139 0.9(6) . . . . ?
C137 C138 C139 C140 0.0(6) . . . . ?
C138 C139 C140 C135 -1.9(6) . . . . ?
C136 C135 C140 C139 2.6(5) . . . . ?
B1 C135 C140 C139 -174.9(3) . . . . ?
C147 B2 C141 C146 -26.3(5) . . . . ?
C153 B2 C141 C146 96.5(4) . . . . ?
C159 B2 C141 C146 -145.7(3) . . . . ?
C147 B2 C141 C142 156.0(3) . . . . ?
C153 B2 C141 C142 -81.1(4) . . . . ?
C159 B2 C141 C142 36.7(4) . . . . ?
C146 C141 C142 C143 -0.6(6) . . . . ?
B2 C141 C142 C143 177.3(4) . . . . ?
C141 C142 C143 C144 0.8(7) . . . . ?
C142 C143 C144 C145 -0.2(7) . . . . ?
C143 C144 C145 C146 -0.5(7) . . . . ?
C142 C141 C146 C145 -0.2(6) . . . . ?
B2 C141 C146 C145 -178.0(4) . . . . ?
C144 C145 C146 C141 0.7(7) . . . . ?
C153 B2 C147 C152 147.3(3) . . . . ?
C159 B2 C147 C152 27.5(5) . . . . ?
C141 B2 C147 C152 -91.6(4) . . . . ?
C153 B2 C147 C148 -38.2(5) . . . . ?
C159 B2 C147 C148 -158.0(4) . . . . ?
C141 B2 C147 C148 82.9(5) . . . . ?
C152 C147 C148 C149 -0.7(7) . . . . ?
B2 C147 C148 C149 -175.7(5) . . . . ?
C147 C148 C149 C150 0.6(10) . . . . ?
C148 C149 C150 C151 0.1(9) . . . . ?
C149 C150 C151 C152 -0.6(8) . . . . ?
C150 C151 C152 C147 0.4(7) . . . . ?
C148 C147 C152 C151 0.2(6) . . . . ?
B2 C147 C152 C151 175.2(4) . . . . ?
C147 B2 C153 C154 -27.4(5) . . . . ?
C159 B2 C153 C154 93.3(4) . . . . ?
C141 B2 C153 C154 -148.3(3) . . . . ?
C147 B2 C153 C158 155.4(3) . . . . ?
C159 B2 C153 C158 -84.0(4) . . . . ?
C141 B2 C153 C158 34.5(4) . . . . ?
C158 C153 C154 C155 -1.3(5) . . . . ?
B2 C153 C154 C155 -178.7(3) . . . . ?
C153 C154 C155 C156 0.5(6) . . . . ?
C154 C155 C156 C157 0.6(6) . . . . ?
C155 C156 C157 C158 -0.8(6) . . . . ?
C156 C157 C158 C153 -0.1(6) . . . . ?
C154 C153 C158 C157 1.1(5) . . . . ?
B2 C153 C158 C157 178.5(3) . . . . ?
C147 B2 C159 C164 98.5(4) . . . . ?
C153 B2 C159 C164 -23.8(4) . . . . ?
C141 B2 C159 C164 -142.4(3) . . . . ?
C147 B2 C159 C160 -80.6(4) . . . . ?
C153 B2 C159 C160 157.0(3) . . . . ?
C141 B2 C159 C160 38.4(4) . . . . ?
C164 C159 C160 C161 -0.5(5) . . . . ?
B2 C159 C160 C161 178.8(3) . . . . ?
C159 C160 C161 C162 0.8(6) . . . . ?
C160 C161 C162 C163 -0.5(6) . . . . ?
C161 C162 C163 C164 -0.1(5) . . . . ?
C162 C163 C164 C159 0.4(5) . . . . ?
C160 C159 C164 C163 -0.1(5) . . . . ?
B2 C159 C164 C163 -179.3(3) . . . . ?
C177 B3 C165 C166 122.0(3) . . . . ?
C183 B3 C165 C166 -115.3(3) . . . . ?
C171 B3 C165 C166 4.0(4) . . . . ?
C177 B3 C165 C170 -59.9(4) . . . . ?
C183 B3 C165 C170 62.8(4) . . . . ?
C171 B3 C165 C170 -178.0(3) . . . . ?
C170 C165 C166 C167 2.1(5) . . . . ?
B3 C165 C166 C167 -179.8(3) . . . . ?
C165 C166 C167 C168 -0.7(6) . . . . ?
C166 C167 C168 C169 -0.6(6) . . . . ?
C167 C168 C169 C170 0.4(6) . . . . ?
C166 C165 C170 C169 -2.2(5) . . . . ?
B3 C165 C170 C169 179.5(3) . . . . ?
C168 C169 C170 C165 1.0(6) . . . . ?
C177 B3 C171 C172 132.3(3) . . . . ?
C183 B3 C171 C172 10.8(5) . . . . ?
C165 B3 C171 C172 -107.0(4) . . . . ?
C177 B3 C171 C176 -50.5(4) . . . . ?
C183 B3 C171 C176 -172.0(3) . . . . ?
C165 B3 C171 C176 70.2(4) . . . . ?
C176 C171 C172 C173 -0.2(5) . . . . ?
B3 C171 C172 C173 177.1(3) . . . . ?
C171 C172 C173 C174 -0.5(5) . . . . ?
C172 C173 C174 C175 1.0(5) . . . . ?
C173 C174 C175 C176 -0.8(6) . . . . ?
C174 C175 C176 C171 0.1(6) . . . . ?
C172 C171 C176 C175 0.4(5) . . . . ?
B3 C171 C176 C175 -177.2(3) . . . . ?
C183 B3 C177 C182 63.7(4) . . . . ?
C171 B3 C177 C182 -57.2(4) . . . . ?
C165 B3 C177 C182 -175.4(3) . . . . ?
C183 B3 C177 C178 -118.5(4) . . . . ?
C171 B3 C177 C178 120.6(3) . . . . ?
C165 B3 C177 C178 2.4(5) . . . . ?
C182 C177 C178 C179 -0.8(5) . . . . ?
B3 C177 C178 C179 -178.8(3) . . . . ?
C177 C178 C179 C180 0.1(6) . . . . ?
C178 C179 C180 C181 -0.1(6) . . . . ?
C179 C180 C181 C182 0.8(6) . . . . ?
C180 C181 C182 C177 -1.7(6) . . . . ?
C178 C177 C182 C181 1.6(5) . . . . ?
B3 C177 C182 C181 179.7(3) . . . . ?
C177 B3 C183 C184 -10.9(5) . . . . ?
C171 B3 C183 C184 108.3(4) . . . . ?
C165 B3 C183 C184 -134.0(3) . . . . ?
C177 B3 C183 C188 171.2(3) . . . . ?
C171 B3 C183 C188 -69.5(4) . . . . ?
C165 B3 C183 C188 48.2(4) . . . . ?
C188 C183 C184 C185 1.6(5) . . . . ?
B3 C183 C184 C185 -176.4(3) . . . . ?
C183 C184 C185 C186 -0.4(5) . . . . ?
C184 C185 C186 C187 -0.6(6) . . . . ?
C185 C186 C187 C188 0.4(6) . . . . ?
C186 C187 C188 C183 0.9(6) . . . . ?
C184 C183 C188 C187 -1.8(5) . . . . ?
B3 C183 C188 C187 176.3(3) . . . . ?
C195 B4 C189 C194 137.4(3) . . . . ?
C201 B4 C189 C194 -98.4(4) . . . . ?
C207 B4 C189 C194 20.7(4) . . . . ?
C195 B4 C189 C190 -46.4(4) . . . . ?
C201 B4 C189 C190 77.7(4) . . . . ?
C207 B4 C189 C190 -163.2(3) . . . . ?
C194 C189 C190 C191 -3.8(5) . . . . ?
B4 C189 C190 C191 179.8(3) . . . . ?
C189 C190 C191 C192 2.4(6) . . . . ?
C190 C191 C192 C193 0.5(6) . . . . ?
C191 C192 C193 C194 -1.8(6) . . . . ?
C190 C189 C194 C193 2.4(5) . . . . ?
B4 C189 C194 C193 178.7(3) . . . . ?
C192 C193 C194 C189 0.3(6) . . . . ?
C201 B4 C195 C200 -139.2(3) . . . . ?
C189 B4 C195 C200 -19.2(5) . . . . ?
C207 B4 C195 C200 98.7(4) . . . . ?
C201 B4 C195 C196 47.5(4) . . . . ?
C189 B4 C195 C196 167.4(3) . . . . ?
C207 B4 C195 C196 -74.6(4) . . . . ?
C200 C195 C196 C197 1.5(5) . . . . ?
B4 C195 C196 C197 175.5(4) . . . . ?
C195 C196 C197 C198 -1.2(6) . . . . ?
C196 C197 C198 C199 -0.3(6) . . . . ?
C197 C198 C199 C200 1.3(6) . . . . ?
C196 C195 C200 C199 -0.4(5) . . . . ?
B4 C195 C200 C199 -174.3(3) . . . . ?
C198 C199 C200 C195 -0.9(6) . . . . ?
C195 B4 C201 C206 5.4(4) . . . . ?
C189 B4 C201 C206 -117.7(3) . . . . ?
C207 B4 C201 C206 125.0(3) . . . . ?
C195 B4 C201 C202 -175.9(3) . . . . ?
C189 B4 C201 C202 61.0(4) . . . . ?
C207 B4 C201 C202 -56.4(4) . . . . ?
C206 C201 C202 C203 -1.9(5) . . . . ?
B4 C201 C202 C203 179.3(3) . . . . ?
C201 C202 C203 C204 0.8(6) . . . . ?
C202 C203 C204 C205 0.2(6) . . . . ?
C203 C204 C205 C206 -0.1(6) . . . . ?
C202 C201 C206 C205 2.0(5) . . . . ?
B4 C201 C206 C205 -179.2(3) . . . . ?
C204 C205 C206 C201 -1.1(5) . . . . ?
C195 B4 C207 C212 118.5(3) . . . . ?
C201 B4 C207 C212 -5.3(4) . . . . ?
C189 B4 C207 C212 -121.3(3) . . . . ?
C195 B4 C207 C208 -61.0(4) . . . . ?
C201 B4 C207 C208 175.2(3) . . . . ?
C189 B4 C207 C208 59.2(4) . . . . ?
C212 C207 C208 C209 2.2(6) . . . . ?
B4 C207 C208 C209 -178.3(4) . . . . ?
C207 C208 C209 C210 -0.4(7) . . . . ?
C208 C209 C210 C211 -2.3(7) . . . . ?
C209 C210 C211 C212 3.2(6) . . . . ?
C208 C207 C212 C211 -1.2(5) . . . . ?
B4 C207 C212 C211 179.2(3) . . . . ?
C210 C211 C212 C207 -1.4(5) . . . . ?
